data_4002881
loop_
_publ_author_name
'Huang, Huan'
'Zhang, Lele'
'Gao, Xuejiao J.'
'Guo, Xihong'
'Cui, Rongli'
'Xu, Binggang'
'Dong, Jinquan'
'Li, Yanbang'
'Gan, Liangbing'
'Chang, Fei'
'Gao, Xingfa'
'Sun, Baoyun'

_publ_section_title
;
 Regioselective Polyamination of Gd@C2v(9)-C82 and Non-High Performance
 Liquid Chromatography Rapid Separation of Gd@C82(morpholine)7
;
_journal_issue 1
_journal_name_full 'Chemistry of Materials'
_journal_page_first 64
_journal_paper_doi 10.1021/acs.chemmater.7b03787
_journal_volume 30
_journal_year 2017
_chemical_formula_sum 'C110 H56 Gd N7 O7'
_chemical_formula_weight 1744.87
_chemical_name_common Gd@C82(C4H8NO)7
_chemical_name_systematic
; 
 ? 
;
_space_group_IT_number 14
_symmetry_cell_setting monoclinic
_symmetry_space_group_name_Hall '-P 2yn'
_symmetry_space_group_name_H-M 'P 1 21/n 1'
_atom_sites_solution_hydrogens geom
_atom_sites_solution_primary direct
_atom_sites_solution_secondary difmap
_audit_creation_method SHELXL-97
_cell_angle_alpha 90.00
_cell_angle_beta 94.759(2)
_cell_angle_gamma 90.00
_cell_formula_units_Z 4
_cell_length_a 19.1810(18)
_cell_length_b 18.4430(17)
_cell_length_c 22.970(2)
_cell_measurement_reflns_used 6762
_cell_measurement_temperature 293(2)
_cell_measurement_theta_max 21.638
_cell_measurement_theta_min 2.356
_cell_volume 8097.7(13)
_computing_cell_refinement 'Bruker FRAMBO'
_computing_data_collection 'Bruker FRAMBO'
_computing_data_reduction 'Bruker SAINT'
_computing_molecular_graphics 'Bruker SHELXTL'
_computing_publication_material 'Bruker SHELXTL'
_computing_structure_refinement 'SHELXL-97 (Sheldrick, 2008)'
_computing_structure_solution 'SHELXS-97 (Sheldrick, 2008)'
_diffrn_ambient_temperature 293(2)
_diffrn_measured_fraction_theta_full 0.944
_diffrn_measured_fraction_theta_max 0.944
_diffrn_measurement_device_type 'CCD area detector'
_diffrn_measurement_method 'phi and omega scan'
_diffrn_radiation_monochromator graphite
_diffrn_radiation_source 'fine-focus sealed tube'
_diffrn_radiation_type MoK\a
_diffrn_radiation_wavelength 0.71073
_diffrn_reflns_av_R_equivalents 0.0311
_diffrn_reflns_av_sigmaI/netI 0.0451
_diffrn_reflns_limit_h_max 22
_diffrn_reflns_limit_h_min -22
_diffrn_reflns_limit_k_max 0
_diffrn_reflns_limit_k_min -21
_diffrn_reflns_limit_l_max 27
_diffrn_reflns_limit_l_min -27
_diffrn_reflns_number 24180
_diffrn_reflns_theta_full 25.02
_diffrn_reflns_theta_max 25.02
_diffrn_reflns_theta_min 1.73
_exptl_absorpt_coefficient_mu 0.887
_exptl_absorpt_correction_T_max 0.8784
_exptl_absorpt_correction_T_min 0.8425
_exptl_absorpt_correction_type multi-scan
_exptl_absorpt_process_details sadabs
_exptl_crystal_density_diffrn 1.431
_exptl_crystal_density_method 'not measured'
_exptl_crystal_F_000 3540
_exptl_crystal_size_max 0.20
_exptl_crystal_size_mid 0.17
_exptl_crystal_size_min 0.15
_refine_diff_density_max 1.252
_refine_diff_density_min -2.093
_refine_diff_density_rms 0.107
_refine_ls_extinction_method none
_refine_ls_goodness_of_fit_ref 1.063
_refine_ls_hydrogen_treatment mixed
_refine_ls_matrix_type full
_refine_ls_number_parameters 1174
_refine_ls_number_reflns 13494
_refine_ls_number_restraints 1
_refine_ls_restrained_S_all 1.063
_refine_ls_R_factor_all 0.0899
_refine_ls_R_factor_gt 0.0762
_refine_ls_shift/su_max 0.001
_refine_ls_shift/su_mean 0.000
_refine_ls_structure_factor_coef Fsqd
_refine_ls_weighting_details 'calc w=1/[\s^2^(Fo^2^)+(0.1645P)^2^+6.8120P] where P=(Fo^2^+2Fc^2^)/3'
_refine_ls_weighting_scheme calc
_refine_ls_wR_factor_gt 0.2293
_refine_ls_wR_factor_ref 0.2395
_reflns_number_gt 10348
_reflns_number_total 13494
_reflns_threshold_expression >2sigma(I)
_cod_data_source_file cm7b03787_si_002.cif
_cod_data_source_block 1
_cod_depositor_comments
;
The following automatic conversions were performed:

'_symmetry_cell_setting' value 'Monoclinic' changed to 'monoclinic'
according to
/home/data/users/saulius/crontab/automatic-downloads/rss-feeds/ACS/lib/dictionaries/cif_core.dic
dictionary named 'cif_core.dic' version 2.4.2 from 2011-04-26.

Automatic conversion script
Id: cif_fix_values 4973 2017-02-22 13:04:09Z antanas 

 Adding full bibliography for 4002881.cif.
;
_cod_original_sg_symbol_H-M p2(1)/n
_cod_database_code 4002881

loop_
_symmetry_equiv_pos_as_xyz
'x, y, z'
'-x+1/2, y+1/2, -z+1/2'
'-x, -y, -z'
'x-1/2, -y-1/2, z-1/2'

loop_
_atom_site_label
_atom_site_type_symbol
_atom_site_fract_x
_atom_site_fract_y
_atom_site_fract_z
_atom_site_U_iso_or_equiv
_atom_site_adp_type
_atom_site_occupancy
_atom_site_symmetry_multiplicity
_atom_site_calc_flag
_atom_site_refinement_flags
_atom_site_disorder_assembly
_atom_site_disorder_group
Gd1 Gd 0.177580(18) 0.02595(2) 0.826954(15) 0.04582(17) Uani 0.7004(12) 1 d P A 1
Gd2 Gd 0.2815(5) 0.1374(7) 0.8328(5) 0.04582(17) Uani 0.0235(7) 1 d P A 2
Gd3 Gd 0.1937(4) 0.1330(5) 0.8239(3) 0.04582(17) Uani 0.0320(7) 1 d P A 3
Gd4 Gd 0.2483(5) 0.0247(6) 0.8104(4) 0.04582(17) Uani 0.0277(7) 1 d P A 4
Gd5 Gd 0.2613(3) 0.0821(4) 0.8074(3) 0.1187(17) Uani 0.10 1 d P A 5
Gd6 Gd 0.1778(6) 0.0892(8) 0.8191(5) 0.04582(17) Uani 0.0228(7) 1 d P A 6
Gd7 Gd 0.29482(14) 0.17454(16) 0.88914(11) 0.04582(17) Uani 0.0936(6) 1 d P A 7
N1 N 0.4170(3) 0.3363(3) 0.9109(3) 0.0770(16) Uani 1 1 d . A .
N2 N 0.4237(2) 0.2458(3) 1.0710(2) 0.0559(12) Uani 1 1 d . . .
N3 N 0.2480(3) 0.1992(3) 1.1397(2) 0.0664(14) Uani 1 1 d . B .
N4 N 0.2015(3) -0.0113(4) 1.1497(2) 0.0697(15) Uani 1 1 d . . .
N5 N 0.3198(2) -0.1472(3) 1.09219(19) 0.0552(12) Uani 1 1 d . B .
N6 N 0.2584(3) -0.2564(3) 0.9454(2) 0.0548(11) Uani 1 1 d . . .
N7 N 0.0674(2) -0.2079(3) 0.8730(2) 0.0571(12) Uani 1 1 d . B .
O1 O 0.4838(5) 0.4668(4) 0.8805(4) 0.129(3) Uani 1 1 d . . .
O2 O 0.5365(2) 0.3242(3) 1.1305(2) 0.0757(13) Uani 1 1 d . . .
O3 O 0.2588(3) 0.2905(3) 1.2390(2) 0.0883(15) Uani 1 1 d . . .
O4 O 0.1637(3) -0.0240(3) 1.2659(2) 0.0918(17) Uani 1 1 d . . .
O5 O 0.3819(3) -0.2627(3) 1.1613(2) 0.0776(13) Uani 1 1 d . . .
O6 O 0.2597(3) -0.4095(3) 0.9322(3) 0.0874(15) Uani 1 1 d . . .
O7 O -0.0411(2) -0.3117(3) 0.8539(2) 0.0806(14) Uani 1 1 d . . .
C1 C 0.4749(4) 0.3386(5) 0.8760(4) 0.086(2) Uani 1 1 d . . .
H1A H 0.4577 0.3398 0.8351 0.103 Uiso 1 1 calc R . .
H1B H 0.5026 0.2949 0.8826 0.103 Uiso 1 1 calc R . .
C2 C 0.5210(5) 0.4044(4) 0.8898(5) 0.099(3) Uani 1 1 d . . .
H2A H 0.5399 0.4023 0.9302 0.118 Uiso 1 1 calc R . .
H2B H 0.5598 0.4039 0.8653 0.118 Uiso 1 1 calc R . .
C3 C 0.4220(6) 0.4658(5) 0.9151(6) 0.116(3) Uani 1 1 d . . .
H3A H 0.4379 0.4651 0.9563 0.140 Uiso 1 1 calc R . .
H3B H 0.3956 0.5101 0.9076 0.140 Uiso 1 1 calc R . .
C4 C 0.3762(5) 0.4043(5) 0.9023(5) 0.097(3) Uani 1 1 d . . .
H4A H 0.3558 0.4071 0.8623 0.116 Uiso 1 1 calc R . .
H4B H 0.3385 0.4048 0.9280 0.116 Uiso 1 1 calc R . .
C5 C 0.4424(4) 0.3174(3) 1.0522(3) 0.0680(17) Uani 1 1 d . . .
H5A H 0.4014 0.3422 1.0346 0.082 Uiso 1 1 calc R . .
H5B H 0.4764 0.3140 1.0234 0.082 Uiso 1 1 calc R . .
C6 C 0.4735(4) 0.3598(4) 1.1055(4) 0.080(2) Uani 1 1 d . . .
H6A H 0.4845 0.4088 1.0940 0.096 Uiso 1 1 calc R . .
H6B H 0.4395 0.3626 1.1345 0.096 Uiso 1 1 calc R . .
C7 C 0.5180(3) 0.2542(4) 1.1488(3) 0.0670(17) Uani 1 1 d . . .
H7A H 0.4846 0.2583 1.1781 0.080 Uiso 1 1 calc R . .
H7B H 0.5593 0.2298 1.1665 0.080 Uiso 1 1 calc R . .
C8 C 0.4861(3) 0.2089(3) 1.0978(3) 0.0579(14) Uani 1 1 d . . .
H8A H 0.5199 0.2026 1.0691 0.070 Uiso 1 1 calc R . .
H8B H 0.4735 0.1614 1.1116 0.070 Uiso 1 1 calc R . .
C9 C 0.2019(4) 0.2628(4) 1.1428(3) 0.077(2) Uani 1 1 d . . .
H9A H 0.1566 0.2532 1.1222 0.093 Uiso 1 1 calc R . .
H9B H 0.2224 0.3047 1.1252 0.093 Uiso 1 1 calc R . .
C10 C 0.1940(4) 0.2768(5) 1.2084(4) 0.091(2) Uani 1 1 d . . .
H10A H 0.1633 0.3180 1.2123 0.109 Uiso 1 1 calc R . .
H10B H 0.1726 0.2348 1.2251 0.109 Uiso 1 1 calc R . .
C11 C 0.3058(4) 0.2312(5) 1.2335(3) 0.085(2) Uani 1 1 d . . .
H11A H 0.2872 0.1883 1.2511 0.102 Uiso 1 1 calc R . .
H11B H 0.3505 0.2424 1.2544 0.102 Uiso 1 1 calc R . .
C12 C 0.3166(4) 0.2157(5) 1.1707(3) 0.078(2) Uani 1 1 d . . .
H12A H 0.3372 0.2575 1.1531 0.094 Uiso 1 1 calc R . .
H12B H 0.3479 0.1748 1.1681 0.094 Uiso 1 1 calc R . .
C13 C 0.2295(6) 0.0361(6) 1.1958(4) 0.075(3) Uani 0.70 1 d P B 1
H13A H 0.1994 0.0780 1.1986 0.090 Uiso 0.70 1 calc PR B 1
H13B H 0.2756 0.0530 1.1877 0.090 Uiso 0.70 1 calc PR B 1
C13' C 0.2500(13) -0.0408(15) 1.1951(10) 0.073(6) Uani 0.30 1 d P B 2
H13C H 0.2977 -0.0298 1.1868 0.088 Uiso 0.30 1 calc PR B 2
H13D H 0.2449 -0.0931 1.1968 0.088 Uiso 0.30 1 calc PR B 2
C14 C 0.2342(5) -0.0067(6) 1.2540(4) 0.100(3) Uani 1 1 d . B .
H14A H 0.2612 -0.0507 1.2504 0.120 Uiso 0.70 1 calc PR C 1
H14B H 0.2566 0.0225 1.2853 0.120 Uiso 0.70 1 calc PR C 1
H14C H 0.2662 -0.0321 1.2819 0.120 Uiso 0.30 1 d PR C 2
H14D H 0.2435 0.0449 1.2573 0.120 Uiso 0.30 1 d PR C 2
C15 C 0.1373(5) -0.0722(6) 1.2217(3) 0.065(2) Uani 0.70 1 d P B 1
H15A H 0.0916 -0.0897 1.2305 0.078 Uiso 0.70 1 calc PR B 1
H15B H 0.1683 -0.1136 1.2202 0.078 Uiso 0.70 1 calc PR B 1
C15' C 0.1227(15) 0.0095(18) 1.2197(12) 0.089(8) Uani 0.30 1 d P B 2
H15C H 0.1379 0.0592 1.2151 0.107 Uiso 0.30 1 calc PR B 2
H15D H 0.0740 0.0101 1.2281 0.107 Uiso 0.30 1 calc PR B 2
C16 C 0.1312(4) -0.0340(5) 1.1627(3) 0.080(2) Uani 1 1 d . B .
H16A H 0.1114 -0.0666 1.1326 0.096 Uiso 0.70 1 calc PR D 1
H16B H 0.1008 0.0080 1.1640 0.096 Uiso 0.70 1 calc PR D 1
H16C H 0.1279 -0.0862 1.1669 0.096 Uiso 0.30 1 d PR D 2
H16D H 0.0956 -0.0169 1.1335 0.096 Uiso 0.30 1 d PR D 2
C17 C 0.3928(3) -0.1450(4) 1.1157(3) 0.0634(16) Uani 1 1 d . . .
H17A H 0.4066 -0.0954 1.1245 0.076 Uiso 1 1 calc R . .
H17B H 0.4225 -0.1639 1.0871 0.076 Uiso 1 1 calc R . .
C18 C 0.4012(4) -0.1904(4) 1.1709(3) 0.0753(19) Uani 1 1 d . . .
H18A H 0.4497 -0.1886 1.1867 0.090 Uiso 1 1 calc R . .
H18B H 0.3728 -0.1697 1.1997 0.090 Uiso 1 1 calc R . .
C19 C 0.3109(4) -0.2665(4) 1.1363(3) 0.0712(18) Uani 1 1 d . . .
H19A H 0.2798 -0.2471 1.1636 0.085 Uiso 1 1 calc R . .
H19B H 0.2982 -0.3166 1.1284 0.085 Uiso 1 1 calc R . .
C20 C 0.3030(4) -0.2226(4) 1.0791(3) 0.0630(15) Uani 1 1 d . . .
H20A H 0.3343 -0.2416 1.0517 0.076 Uiso 1 1 calc R . .
H20B H 0.2554 -0.2265 1.0615 0.076 Uiso 1 1 calc R . .
C21 C 0.3133(3) -0.2929(3) 0.9182(3) 0.0651(16) Uani 1 1 d . . .
H21A H 0.3567 -0.2662 0.9259 0.078 Uiso 1 1 calc R . .
H21B H 0.3020 -0.2941 0.8763 0.078 Uiso 1 1 calc R . .
C22 C 0.3229(4) -0.3679(4) 0.9403(4) 0.0785(19) Uani 1 1 d . . .
H22A H 0.3591 -0.3914 0.9200 0.094 Uiso 1 1 calc R . .
H22B H 0.3384 -0.3664 0.9815 0.094 Uiso 1 1 calc R . .
C23 C 0.2058(4) -0.3722(4) 0.9594(4) 0.086(2) Uani 1 1 d . . .
H23A H 0.2182 -0.3699 1.0012 0.103 Uiso 1 1 calc R . .
H23B H 0.1626 -0.3994 0.9531 0.103 Uiso 1 1 calc R . .
C24 C 0.1943(4) -0.2976(4) 0.9365(3) 0.0719(18) Uani 1 1 d . . .
H24A H 0.1792 -0.2995 0.8952 0.086 Uiso 1 1 calc R . .
H24B H 0.1578 -0.2742 0.9565 0.086 Uiso 1 1 calc R . .
C25 C 0.0390(4) -0.2272(4) 0.8149(3) 0.0730(19) Uani 1 1 d . . .
H25A H 0.0748 -0.2229 0.7877 0.088 Uiso 1 1 calc R . .
H25B H 0.0008 -0.1949 0.8023 0.088 Uiso 1 1 calc R . .
C26 C 0.0131(4) -0.3043(5) 0.8163(3) 0.080(2) Uani 1 1 d . . .
H26A H -0.0039 -0.3191 0.7772 0.096 Uiso 1 1 calc R . .
H26B H 0.0516 -0.3360 0.8295 0.096 Uiso 1 1 calc R . .
C27 C -0.0147(3) -0.2920(4) 0.9118(3) 0.0714(18) Uani 1 1 d . . .
H27A H 0.0232 -0.3244 0.9250 0.086 Uiso 1 1 calc R . .
H27B H -0.0515 -0.2972 0.9380 0.086 Uiso 1 1 calc R . .
C28 C 0.0117(3) -0.2143(4) 0.9137(3) 0.0619(15) Uani 1 1 d . . .
H28A H -0.0264 -0.1813 0.9022 0.074 Uiso 1 1 calc R . .
H28B H 0.0302 -0.2020 0.9531 0.074 Uiso 1 1 calc R . .
C29 C 0.4364(2) 0.0985(3) 0.9773(2) 0.0455(12) Uani 1 1 d . A .
C30 C 0.4032(3) 0.0724(3) 1.0278(2) 0.0441(12) Uani 1 1 d . A .
C31 C 0.3491(3) -0.1209(3) 0.8858(2) 0.0447(11) Uani 1 1 d . . .
C32 C 0.3244(3) -0.1411(3) 0.9389(2) 0.0446(11) Uani 1 1 d . . .
C33 C 0.4424(2) 0.0526(3) 0.9288(2) 0.0445(11) Uani 1 1 d . A .
C34 C 0.3982(2) -0.0633(3) 0.8803(2) 0.0447(12) Uani 1 1 d . A .
C35 C 0.2804(3) 0.0351(3) 1.0784(2) 0.0478(12) Uani 1 1 d . . .
C36 C 0.3481(3) -0.1066(3) 0.9891(2) 0.0454(11) Uani 1 1 d . A .
C37 C 0.2340(3) -0.1585(3) 0.8641(2) 0.0466(12) Uani 1 1 d . . .
C38 C 0.2532(3) -0.1779(3) 0.9298(2) 0.0484(12) Uani 1 1 d . . .
C39 C 0.4390(3) 0.0870(3) 0.8732(2) 0.0465(12) Uani 1 1 d . A .
C40 C 0.3964(3) -0.0489(3) 0.9856(2) 0.0428(11) Uani 1 1 d . A .
C41 C 0.3631(3) 0.1276(3) 1.0510(2) 0.0474(12) Uani 1 1 d . . .
C42 C 0.2263(3) -0.1001(3) 1.0203(2) 0.0467(12) Uani 1 1 d . B .
C43 C 0.2957(3) -0.1354(3) 0.8391(2) 0.0462(12) Uani 1 1 d . A .
C44 C 0.3841(3) 0.0015(3) 1.0314(2) 0.0421(11) Uani 1 1 d . . .
C45 C 0.3004(3) 0.1100(3) 1.0736(2) 0.0477(12) Uani 1 1 d . B .
C46 C 0.0712(3) 0.0842(4) 0.9750(3) 0.0560(14) Uani 1 1 d . B .
C47 C 0.4264(3) 0.1611(3) 0.8692(2) 0.0521(13) Uani 1 1 d . . .
C48 C 0.3985(3) -0.0295(3) 0.8257(2) 0.0501(13) Uani 1 1 d . . .
C49 C 0.2060(3) 0.0118(3) 1.0885(2) 0.0518(13) Uani 1 1 d . B .
C50 C 0.4230(3) 0.1748(3) 0.9734(2) 0.0486(12) Uani 1 1 d . . .
C51 C 0.1032(3) 0.0433(3) 1.0221(2) 0.0512(13) Uani 1 1 d . B .
C52 C 0.4209(2) -0.0234(3) 0.9333(2) 0.0426(11) Uani 1 1 d . . .
C53 C 0.2019(3) -0.1377(3) 0.9671(2) 0.0480(12) Uani 1 1 d . . .
C54 C 0.4172(3) 0.2052(3) 0.9192(3) 0.0540(13) Uani 1 1 d . A .
C55 C 0.4186(3) 0.0446(3) 0.8208(2) 0.0519(13) Uani 1 1 d . A .
C56 C 0.1829(3) -0.0504(3) 1.0453(2) 0.0492(12) Uani 1 1 d . . .
C57 C 0.1750(3) 0.1431(3) 1.0586(2) 0.0530(13) Uani 1 1 d . A .
C58 C 0.1351(3) -0.1241(3) 0.9418(2) 0.0482(12) Uani 1 1 d . B .
C59 C 0.3041(3) -0.0981(3) 1.0419(2) 0.0472(12) Uani 1 1 d . . .
C60 C 0.3241(3) -0.0186(3) 1.0592(2) 0.0462(12) Uani 1 1 d . B .
C61 C 0.2928(3) -0.0956(3) 0.7868(2) 0.0506(13) Uani 1 1 d . . .
C62 C 0.0945(3) -0.0685(3) 0.9647(2) 0.0499(13) Uani 1 1 d . . .
C63 C 0.2459(3) 0.2910(3) 0.9163(3) 0.0609(15) Uani 1 1 d . . .
C64 C 0.3844(3) 0.1913(3) 0.8184(3) 0.0552(14) Uani 1 1 d . A .
C65 C 0.1682(3) -0.1393(3) 0.8394(2) 0.0519(13) Uani 1 1 d . A .
C66 C 0.1418(3) 0.1865(3) 1.0137(3) 0.0575(14) Uani 1 1 d . A .
C67 C 0.1182(3) -0.0322(3) 1.0153(2) 0.0498(13) Uani 1 1 d . B .
C68 C 0.1560(3) 0.0727(3) 1.0635(2) 0.0505(13) Uani 1 1 d . . .
C69 C 0.0729(3) 0.0977(4) 0.7733(3) 0.0583(15) Uani 1 1 d . . .
C70 C 0.1847(3) 0.2741(3) 0.9448(3) 0.0582(14) Uani 1 1 d . A .
C71 C 0.0550(3) -0.0310(3) 0.9183(2) 0.0504(13) Uani 1 1 d . A .
C72 C 0.0441(3) 0.0442(3) 0.9225(3) 0.0541(14) Uani 1 1 d . . .
C73 C 0.1072(3) -0.1378(3) 0.8772(2) 0.0518(13) Uani 1 1 d . . .
C74 C 0.2474(3) 0.1716(3) 1.0787(2) 0.0545(14) Uani 1 1 d . . .
C75 C 0.3842(3) 0.2014(3) 1.0247(2) 0.0520(13) Uani 1 1 d . A .
C76 C 0.0362(3) 0.0829(4) 0.8679(3) 0.0571(14) Uani 1 1 d . A .
C77 C 0.1065(3) -0.0509(4) 0.7660(2) 0.0589(15) Uani 1 1 d . . .
C78 C 0.2293(4) 0.2872(4) 0.8530(3) 0.0656(16) Uani 1 1 d . A .
C79 C 0.3173(3) 0.2405(3) 1.0005(3) 0.0537(13) Uani 1 1 d . . .
C80 C 0.3474(3) -0.0455(3) 0.7783(2) 0.0501(13) Uani 1 1 d . A .
C81 C 0.0658(3) -0.0667(3) 0.8640(2) 0.0538(14) Uani 1 1 d . A .
C82 C 0.0607(3) -0.0307(3) 0.8117(3) 0.0558(14) Uani 1 1 d . A .
C83 C 0.0906(3) 0.1601(3) 0.9703(3) 0.0565(14) Uani 1 1 d . . .
C84 C 0.3122(3) 0.2727(3) 0.9439(3) 0.0606(15) Uani 1 1 d . A .
C85 C 0.0442(3) 0.0460(4) 0.8135(3) 0.0562(14) Uani 1 1 d . A .
C86 C 0.2247(3) -0.0798(3) 0.7587(2) 0.0520(13) Uani 1 1 d . A .
C87 C 0.1288(3) 0.2538(3) 0.9018(3) 0.0601(15) Uani 1 1 d . . .
C88 C 0.3603(3) 0.1458(4) 0.7718(3) 0.0632(16) Uani 1 1 d . . .
C89 C 0.3814(3) 0.0754(4) 0.7718(2) 0.0590(15) Uani 1 1 d . A .
C90 C 0.0834(3) 0.1963(4) 0.9142(3) 0.0612(15) Uani 1 1 d . A .
C91 C 0.0556(3) 0.1561(4) 0.8634(3) 0.0605(15) Uani 1 1 d . . .
C92 C 0.3716(3) 0.2704(3) 0.9038(3) 0.0606(15) Uani 1 1 d . . .
C93 C 0.1214(3) 0.0775(4) 0.7327(3) 0.0675(17) Uani 1 1 d . A .
C94 C 0.1902(3) 0.2418(3) 0.9995(3) 0.0561(14) Uani 1 1 d . . .
C95 C 0.1630(3) -0.1010(3) 0.7845(2) 0.0540(14) Uani 1 1 d . A .
C96 C 0.1784(3) 0.1308(4) 0.7251(3) 0.0641(16) Uani 1 1 d . . .
C97 C 0.2566(3) 0.2274(3) 1.0294(3) 0.0540(13) Uani 1 1 d . A .
C98 C 0.1385(3) 0.0038(4) 0.7289(3) 0.0646(16) Uani 1 1 d . A .
C99 C 0.2925(3) 0.1648(4) 0.7408(3) 0.0614(15) Uani 1 1 d . A .
C100 C 0.1796(3) 0.1996(4) 0.7542(3) 0.0634(16) Uani 1 1 d . A .
C101 C 0.3343(3) 0.0183(3) 0.7447(3) 0.0591(15) Uani 1 1 d . . .
C102 C 0.2769(4) 0.2636(4) 0.8145(3) 0.0670(16) Uani 1 1 d . . .
C103 C 0.2132(3) -0.0167(4) 0.7252(2) 0.0609(16) Uani 1 1 d . . .
C104 C 0.1536(4) 0.2627(4) 0.8452(3) 0.0698(17) Uani 1 1 d . A .
C105 C 0.2476(3) 0.1108(4) 0.7174(3) 0.0643(16) Uani 1 1 d . A .
C106 C 0.3459(3) 0.2508(4) 0.8386(3) 0.0658(16) Uani 1 1 d . A .
C107 C 0.2550(4) 0.2208(4) 0.7636(3) 0.0637(16) Uani 1 1 d . A .
C108 C 0.2679(4) 0.0338(4) 0.7204(3) 0.0650(16) Uani 1 1 d . A .
C109 C 0.0786(3) 0.1682(4) 0.8055(3) 0.0694(18) Uani 1 1 d . A .
C110 C 0.1312(4) 0.2176(4) 0.7960(3) 0.0711(18) Uani 1 1 d . . .

loop_
_atom_site_aniso_label
_atom_site_aniso_U_11
_atom_site_aniso_U_22
_atom_site_aniso_U_33
_atom_site_aniso_U_23
_atom_site_aniso_U_13
_atom_site_aniso_U_12
Gd1 0.0359(2) 0.0606(3) 0.0393(2) -0.00629(15) -0.00700(15) 0.00196(15)
Gd2 0.0359(2) 0.0606(3) 0.0393(2) -0.00629(15) -0.00700(15) 0.00196(15)
Gd3 0.0359(2) 0.0606(3) 0.0393(2) -0.00629(15) -0.00700(15) 0.00196(15)
Gd4 0.0359(2) 0.0606(3) 0.0393(2) -0.00629(15) -0.00700(15) 0.00196(15)
Gd5 0.113(4) 0.138(5) 0.103(4) 0.002(3) -0.001(3) 0.008(4)
Gd6 0.0359(2) 0.0606(3) 0.0393(2) -0.00629(15) -0.00700(15) 0.00196(15)
Gd7 0.0359(2) 0.0606(3) 0.0393(2) -0.00629(15) -0.00700(15) 0.00196(15)
N1 0.067(4) 0.068(4) 0.094(4) 0.003(3) -0.003(3) -0.006(3)
N2 0.044(3) 0.056(3) 0.066(3) -0.015(2) -0.005(2) -0.003(2)
N3 0.054(3) 0.083(4) 0.062(3) -0.028(3) 0.002(2) 0.003(3)
N4 0.058(3) 0.103(4) 0.049(3) -0.004(3) 0.006(2) -0.018(3)
N5 0.048(3) 0.073(3) 0.044(2) 0.006(2) -0.001(2) -0.010(2)
N6 0.053(3) 0.057(3) 0.054(3) -0.004(2) 0.003(2) -0.008(2)
N7 0.042(2) 0.075(3) 0.054(3) -0.017(2) 0.005(2) -0.012(2)
O1 0.122(6) 0.085(4) 0.178(8) 0.011(4) 0.007(6) -0.020(4)
O2 0.057(3) 0.075(3) 0.091(3) -0.023(2) -0.013(2) -0.011(2)
O3 0.088(4) 0.104(4) 0.073(3) -0.043(3) 0.005(3) -0.004(3)
O4 0.088(4) 0.138(5) 0.051(3) 0.000(3) 0.015(3) -0.015(3)
O5 0.075(3) 0.082(3) 0.074(3) 0.025(2) -0.006(2) 0.001(2)
O6 0.095(4) 0.066(3) 0.102(4) -0.008(3) 0.015(3) -0.009(3)
O7 0.061(3) 0.099(4) 0.082(3) -0.031(3) 0.013(2) -0.025(3)
C1 0.078(5) 0.079(5) 0.099(5) 0.011(4) 0.001(4) -0.012(4)
C2 0.095(6) 0.068(5) 0.131(7) 0.014(5) -0.001(5) 0.000(4)
C3 0.118(9) 0.076(6) 0.153(10) 0.000(6) 0.000(8) -0.002(5)
C4 0.087(6) 0.076(5) 0.125(7) 0.011(5) -0.008(5) 0.001(4)
C5 0.059(4) 0.059(4) 0.084(4) -0.008(3) -0.008(3) -0.006(3)
C6 0.067(4) 0.063(4) 0.106(6) -0.015(4) -0.014(4) -0.005(3)
C7 0.054(3) 0.071(4) 0.074(4) -0.024(3) -0.006(3) -0.002(3)
C8 0.045(3) 0.067(4) 0.059(3) -0.015(3) -0.008(3) -0.001(3)
C9 0.063(4) 0.099(5) 0.070(4) -0.036(4) 0.004(3) 0.012(4)
C10 0.074(5) 0.114(6) 0.085(5) -0.046(5) 0.010(4) 0.004(4)
C11 0.069(4) 0.112(6) 0.072(4) -0.040(4) 0.001(4) -0.003(4)
C12 0.064(4) 0.095(5) 0.073(4) -0.032(4) -0.002(3) 0.000(4)
C13 0.077(7) 0.098(8) 0.051(5) -0.009(5) 0.007(5) -0.019(6)
C13' 0.065(14) 0.096(18) 0.058(12) 0.001(11) 0.006(11) -0.007(12)
C14 0.099(7) 0.138(8) 0.063(4) 0.003(5) 0.000(4) -0.031(6)
C15 0.060(5) 0.094(7) 0.042(4) 0.012(4) 0.004(4) -0.012(5)
C15' 0.075(17) 0.12(2) 0.075(16) 0.005(15) 0.013(14) -0.010(15)
C16 0.060(4) 0.119(6) 0.061(4) 0.013(4) -0.001(3) -0.008(4)
C17 0.051(3) 0.088(4) 0.050(3) 0.017(3) -0.004(3) -0.009(3)
C18 0.069(4) 0.098(5) 0.057(4) 0.017(3) -0.005(3) -0.007(4)
C19 0.069(4) 0.079(4) 0.064(4) 0.017(3) -0.001(3) -0.001(3)
C20 0.062(4) 0.067(4) 0.059(3) 0.001(3) 0.002(3) 0.003(3)
C21 0.062(4) 0.060(4) 0.075(4) -0.010(3) 0.014(3) -0.004(3)
C22 0.072(4) 0.070(4) 0.095(5) 0.000(4) 0.014(4) 0.000(4)
C23 0.075(5) 0.070(5) 0.116(6) 0.001(4) 0.019(5) -0.011(4)
C24 0.061(4) 0.074(4) 0.081(4) -0.002(3) 0.007(3) -0.013(3)
C25 0.061(4) 0.103(5) 0.056(3) -0.022(3) 0.003(3) -0.013(4)
C26 0.063(4) 0.111(6) 0.068(4) -0.030(4) 0.017(3) -0.028(4)
C27 0.051(3) 0.088(5) 0.077(4) -0.018(4) 0.012(3) -0.010(3)
C28 0.049(3) 0.078(4) 0.060(3) -0.011(3) 0.008(3) -0.005(3)
C29 0.031(2) 0.056(3) 0.048(3) -0.002(2) -0.003(2) -0.002(2)
C30 0.035(2) 0.057(3) 0.038(2) -0.004(2) -0.005(2) -0.003(2)
C31 0.036(2) 0.057(3) 0.041(3) -0.008(2) 0.004(2) -0.002(2)
C32 0.036(2) 0.053(3) 0.044(3) -0.005(2) 0.003(2) 0.000(2)
C33 0.030(2) 0.059(3) 0.044(3) -0.002(2) -0.001(2) -0.001(2)
C34 0.032(2) 0.057(3) 0.045(3) -0.006(2) 0.000(2) -0.004(2)
C35 0.039(3) 0.070(4) 0.034(2) -0.008(2) 0.000(2) -0.006(2)
C36 0.039(3) 0.053(3) 0.042(3) 0.000(2) -0.003(2) -0.002(2)
C37 0.041(3) 0.056(3) 0.043(3) -0.012(2) 0.003(2) -0.008(2)
C38 0.042(3) 0.057(3) 0.046(3) -0.007(2) 0.002(2) -0.007(2)
C39 0.033(2) 0.061(3) 0.045(3) 0.004(2) 0.004(2) -0.004(2)
C40 0.033(2) 0.055(3) 0.039(2) 0.000(2) -0.001(2) 0.001(2)
C41 0.038(3) 0.058(3) 0.045(3) -0.010(2) -0.005(2) -0.002(2)
C42 0.043(3) 0.058(3) 0.039(3) -0.001(2) 0.004(2) -0.006(2)
C43 0.041(3) 0.058(3) 0.040(3) -0.015(2) 0.004(2) -0.005(2)
C44 0.034(2) 0.056(3) 0.035(2) -0.001(2) -0.006(2) -0.004(2)
C45 0.041(3) 0.060(3) 0.041(3) -0.012(2) -0.002(2) -0.002(2)
C46 0.034(3) 0.078(4) 0.056(3) -0.015(3) 0.006(2) -0.004(3)
C47 0.041(3) 0.064(4) 0.051(3) 0.003(3) 0.006(2) -0.006(2)
C48 0.041(3) 0.068(4) 0.042(3) -0.008(2) 0.008(2) -0.007(2)
C49 0.043(3) 0.072(4) 0.040(3) -0.009(2) 0.004(2) -0.006(3)
C50 0.038(3) 0.055(3) 0.052(3) 0.001(2) -0.002(2) -0.010(2)
C51 0.033(3) 0.074(4) 0.047(3) -0.007(3) 0.008(2) -0.004(2)
C52 0.029(2) 0.056(3) 0.042(3) -0.002(2) -0.001(2) 0.001(2)
C53 0.040(3) 0.060(3) 0.044(3) -0.005(2) 0.004(2) -0.010(2)
C54 0.041(3) 0.059(3) 0.062(3) 0.003(3) -0.001(2) -0.008(2)
C55 0.041(3) 0.072(4) 0.042(3) 0.000(2) 0.005(2) -0.008(3)
C56 0.042(3) 0.065(3) 0.042(3) -0.002(2) 0.008(2) -0.007(2)
C57 0.039(3) 0.071(4) 0.050(3) -0.013(3) 0.008(2) 0.000(3)
C58 0.035(2) 0.066(3) 0.044(3) -0.005(2) 0.007(2) -0.011(2)
C59 0.039(3) 0.064(3) 0.038(3) 0.000(2) 0.002(2) -0.006(2)
C60 0.041(3) 0.063(3) 0.034(2) -0.001(2) -0.002(2) -0.005(2)
C61 0.044(3) 0.068(4) 0.040(3) -0.014(2) 0.003(2) 0.000(3)
C62 0.036(3) 0.068(4) 0.047(3) -0.004(2) 0.007(2) -0.011(2)
C63 0.053(3) 0.057(3) 0.071(4) 0.001(3) -0.008(3) 0.007(3)
C64 0.046(3) 0.061(3) 0.059(3) 0.014(3) 0.004(3) -0.005(3)
C65 0.041(3) 0.070(4) 0.045(3) -0.013(2) -0.001(2) -0.010(2)
C66 0.045(3) 0.066(4) 0.062(3) -0.017(3) 0.006(3) 0.004(3)
C67 0.036(3) 0.070(4) 0.045(3) -0.008(2) 0.011(2) -0.010(2)
C68 0.039(3) 0.070(4) 0.044(3) -0.012(2) 0.009(2) -0.004(2)
C69 0.041(3) 0.078(4) 0.052(3) -0.002(3) -0.015(2) 0.009(3)
C70 0.045(3) 0.061(4) 0.067(4) -0.005(3) -0.003(3) 0.003(3)
C71 0.031(2) 0.073(4) 0.047(3) -0.008(3) 0.006(2) -0.011(2)
C72 0.034(3) 0.075(4) 0.054(3) -0.011(3) 0.004(2) -0.002(2)
C73 0.036(3) 0.073(4) 0.045(3) -0.011(3) 0.002(2) -0.007(2)
C74 0.043(3) 0.068(4) 0.053(3) -0.019(3) 0.004(2) -0.003(3)
C75 0.040(3) 0.057(3) 0.057(3) -0.008(3) -0.005(2) 0.000(2)
C76 0.032(3) 0.077(4) 0.061(3) -0.003(3) -0.004(2) 0.002(3)
C77 0.047(3) 0.084(4) 0.044(3) -0.006(3) -0.005(2) -0.002(3)
C78 0.067(4) 0.059(4) 0.070(4) 0.006(3) -0.001(3) 0.012(3)
C79 0.045(3) 0.056(3) 0.059(3) -0.008(3) -0.003(3) -0.001(2)
C80 0.045(3) 0.069(3) 0.037(3) -0.010(2) 0.006(2) -0.005(3)
C81 0.037(3) 0.074(4) 0.049(3) -0.013(3) -0.003(2) -0.009(3)
C82 0.033(3) 0.080(4) 0.052(3) -0.007(3) -0.008(2) -0.008(3)
C83 0.038(3) 0.069(4) 0.062(3) -0.010(3) 0.001(2) 0.007(3)
C84 0.048(3) 0.060(4) 0.072(4) -0.002(3) -0.002(3) -0.001(3)
C85 0.036(3) 0.078(4) 0.053(3) -0.005(3) -0.007(2) 0.003(3)
C86 0.047(3) 0.072(4) 0.037(3) -0.010(2) -0.001(2) 0.000(3)
C87 0.051(3) 0.060(4) 0.068(4) 0.000(3) -0.006(3) 0.010(3)
C88 0.059(4) 0.076(4) 0.056(3) 0.005(3) 0.008(3) -0.008(3)
C89 0.050(3) 0.080(4) 0.047(3) 0.006(3) 0.005(3) -0.002(3)
C90 0.041(3) 0.069(4) 0.073(4) -0.004(3) -0.004(3) 0.006(3)
C91 0.039(3) 0.075(4) 0.065(4) 0.000(3) -0.009(3) 0.007(3)
C92 0.057(3) 0.055(3) 0.068(4) 0.006(3) -0.003(3) -0.006(3)
C93 0.058(4) 0.090(5) 0.051(3) -0.006(3) -0.017(3) 0.009(3)
C94 0.047(3) 0.059(3) 0.061(3) -0.016(3) 0.002(3) 0.004(3)
C95 0.040(3) 0.077(4) 0.043(3) -0.015(3) -0.004(2) -0.005(3)
C96 0.062(4) 0.080(4) 0.048(3) 0.008(3) -0.009(3) 0.003(3)
C97 0.047(3) 0.058(3) 0.056(3) -0.015(3) -0.004(2) 0.003(2)
C98 0.057(4) 0.084(4) 0.050(3) -0.005(3) -0.011(3) 0.000(3)
C99 0.065(4) 0.072(4) 0.047(3) 0.016(3) 0.003(3) 0.007(3)
C100 0.059(4) 0.077(4) 0.053(3) 0.012(3) -0.001(3) 0.016(3)
C101 0.061(4) 0.073(4) 0.044(3) -0.004(3) 0.008(3) -0.004(3)
C102 0.065(4) 0.067(4) 0.068(4) 0.011(3) -0.002(3) 0.003(3)
C103 0.056(3) 0.084(5) 0.041(3) -0.005(3) -0.007(3) 0.007(3)
C104 0.071(4) 0.064(4) 0.070(4) 0.004(3) -0.014(3) 0.013(3)
C105 0.065(4) 0.082(4) 0.045(3) 0.006(3) -0.001(3) 0.005(3)
C106 0.060(4) 0.067(4) 0.069(4) 0.015(3) 0.000(3) -0.008(3)
C107 0.070(4) 0.068(4) 0.051(3) 0.010(3) -0.008(3) -0.001(3)
C108 0.066(4) 0.081(4) 0.047(3) -0.002(3) 0.002(3) 0.003(3)
C109 0.050(3) 0.081(4) 0.074(4) 0.004(3) -0.019(3) 0.013(3)
C110 0.063(4) 0.077(4) 0.070(4) 0.010(3) -0.014(3) 0.008(3)

loop_
_atom_type_symbol
_atom_type_description
_atom_type_scat_dispersion_real
_atom_type_scat_dispersion_imag
_atom_type_scat_source
C C 0.0033 0.0016 'International Tables Vol C Tables 4.2.6.8 and 6.1.1.4'
H H 0.0000 0.0000 'International Tables Vol C Tables 4.2.6.8 and 6.1.1.4'
Gd Gd -0.1653 3.9035 'International Tables Vol C Tables 4.2.6.8 and 6.1.1.4'
N N 0.0061 0.0033 'International Tables Vol C Tables 4.2.6.8 and 6.1.1.4'
O O 0.0106 0.0060 'International Tables Vol C Tables 4.2.6.8 and 6.1.1.4'

loop_
_geom_angle_atom_site_label_1
_geom_angle_atom_site_label_2
_geom_angle_atom_site_label_3
_geom_angle
C77 Gd1 C98 36.9(2)
C77 Gd1 C82 35.4(2)
C98 Gd1 C82 65.0(2)
C77 Gd1 C93 62.0(2)
C98 Gd1 C93 33.3(2)
C82 Gd1 C93 73.7(2)
C77 Gd1 C95 34.5(2)
C98 Gd1 C95 57.0(2)
C82 Gd1 C95 59.12(19)
C93 Gd1 C95 89.6(2)
C77 Gd1 C85 59.6(2)
C98 Gd1 C85 71.1(2)
C82 Gd1 C85 33.3(2)
C93 Gd1 C85 59.6(2)
C95 Gd1 C85 90.55(19)
C77 Gd1 C103 57.8(2)
C98 Gd1 C103 34.5(2)
C82 Gd1 C103 92.7(2)
C93 Gd1 C103 58.1(2)
C95 Gd1 C103 53.7(2)
C85 Gd1 C103 105.49(19)
C77 Gd1 C69 68.9(2)
C98 Gd1 C69 57.8(2)
C82 Gd1 C69 59.8(2)
C93 Gd1 C69 31.9(2)
C95 Gd1 C69 103.22(19)
C85 Gd1 C69 32.7(2)
C103 Gd1 C69 88.78(19)
C77 Gd1 C86 54.88(19)
C98 Gd1 C86 54.1(2)
C82 Gd1 C86 87.46(19)
C93 Gd1 C86 85.1(2)
C95 Gd1 C86 31.24(18)
C85 Gd1 C86 114.21(18)
C103 Gd1 C86 30.52(19)
C69 Gd1 C86 111.77(17)
C77 Gd1 C81 54.32(19)
C98 Gd1 C81 89.7(2)
C82 Gd1 C81 27.83(18)
C93 Gd1 C81 101.5(2)
C95 Gd1 C81 60.87(17)
C85 Gd1 C81 51.27(19)
C103 Gd1 C81 109.70(19)
C69 Gd1 C81 83.15(19)
C86 Gd1 C81 92.03(17)
C77 Gd1 C96 88.0(2)
C98 Gd1 C96 52.7(2)
C82 Gd1 C96 102.89(19)
C93 Gd1 C96 29.3(2)
C95 Gd1 C96 107.37(18)
C85 Gd1 C96 83.40(19)
C103 Gd1 C96 58.9(2)
C69 Gd1 C96 50.94(19)
C86 Gd1 C96 89.39(18)
C81 Gd1 C96 130.38(17)
C88 Gd2 C99 39.5(3)
C88 Gd2 C107 67.6(4)
C99 Gd2 C107 36.4(3)
C88 Gd2 C64 37.1(3)
C99 Gd2 C64 66.6(4)
C107 Gd2 C64 75.1(4)
C88 Gd2 C102 80.3(5)
C99 Gd2 C102 66.9(4)
C107 Gd2 C102 36.4(3)
C64 Gd2 C102 64.0(4)
C88 Gd2 C106 65.9(4)
C99 Gd2 C106 76.4(4)
C107 Gd2 C106 62.1(4)
C64 Gd2 C106 35.1(3)
C102 Gd2 C106 34.2(3)
C88 Gd2 C89 29.6(3)
C99 Gd2 C89 58.3(3)
C107 Gd2 C89 93.0(4)
C64 Gd2 C89 56.5(3)
C102 Gd2 C89 109.9(5)
C106 Gd2 C89 90.8(4)
C88 Gd2 C105 60.1(3)
C99 Gd2 C105 30.7(3)
C107 Gd2 C105 53.9(3)
C64 Gd2 C105 94.5(4)
C102 Gd2 C105 90.1(4)
C106 Gd2 C105 106.8(5)
C89 Gd2 C105 62.9(3)
C88 Gd2 C100 92.4(4)
C99 Gd2 C100 53.4(3)
C107 Gd2 C100 32.2(3)
C64 Gd2 C100 107.3(5)
C102 Gd2 C100 57.8(3)
C106 Gd2 C100 90.4(4)
C89 Gd2 C100 109.0(4)
C105 Gd2 C100 49.3(3)
C88 Gd2 C47 57.5(3)
C99 Gd2 C47 94.4(4)
C107 Gd2 C47 105.0(5)
C64 Gd2 C47 30.5(2)
C102 Gd2 C47 85.5(4)
C106 Gd2 C47 51.4(3)
C89 Gd2 C47 60.5(3)
C105 Gd2 C47 117.3(4)
C100 Gd2 C47 137.3(5)
C88 Gd2 C78 107.3(5)
C99 Gd2 C78 89.8(4)
C107 Gd2 C78 54.2(3)
C64 Gd2 C78 85.6(4)
C102 Gd2 C78 27.1(3)
C106 Gd2 C78 50.9(3)
C89 Gd2 C78 136.8(5)
C105 Gd2 C78 105.2(4)
C100 Gd2 C78 59.7(3)
C47 Gd2 C78 98.2(4)
C88 Gd2 C96 85.3(4)
C99 Gd2 C96 48.3(3)
C107 Gd2 C96 49.9(3)
C64 Gd2 C96 114.6(5)
C102 Gd2 C96 83.3(4)
C106 Gd2 C96 111.9(5)
C89 Gd2 C96 90.2(4)
C105 Gd2 C96 27.5(2)
C100 Gd2 C96 28.1(2)
C47 Gd2 C96 142.5(5)
C78 Gd2 C96 87.7(3)
C100 Gd3 C110 41.2(3)
C100 Gd3 C96 38.6(3)
C110 Gd3 C96 71.0(4)
C100 Gd3 C109 67.7(3)
C110 Gd3 C109 36.7(3)
C96 Gd3 C109 77.3(3)
C100 Gd3 C107 36.9(3)
C110 Gd3 C107 67.6(4)
C96 Gd3 C107 58.8(3)
C109 Gd3 C107 101.8(4)
C100 Gd3 C104 64.0(4)
C110 Gd3 C104 34.0(3)
C96 Gd3 C104 101.1(4)
C109 Gd3 C104 58.4(3)
C107 Gd3 C104 70.3(4)
C100 Gd3 C69 75.0(3)
C110 Gd3 C69 64.5(3)
C96 Gd3 C69 60.6(3)
C109 Gd3 C69 35.0(3)
C107 Gd3 C69 111.1(3)
C104 Gd3 C69 92.8(3)
C100 Gd3 C93 65.0(3)
C110 Gd3 C93 77.8(3)
C96 Gd3 C93 34.6(3)
C109 Gd3 C93 61.9(3)
C107 Gd3 C93 93.0(3)
C104 Gd3 C93 111.6(4)
C69 Gd3 C93 31.6(2)
C100 Gd3 C105 54.8(3)
C110 Gd3 C105 95.1(4)
C96 Gd3 C105 30.4(2)
C109 Gd3 C105 107.6(3)
C107 Gd3 C105 51.3(3)
C104 Gd3 C105 116.5(4)
C69 Gd3 C105 87.3(3)
C93 Gd3 C105 56.5(3)
C100 Gd3 C99 53.0(3)
C110 Gd3 C99 92.2(4)
C96 Gd3 C99 51.2(3)
C109 Gd3 C99 119.9(4)
C107 Gd3 C99 29.0(2)
C104 Gd3 C99 99.3(4)
C69 Gd3 C99 111.8(3)
C93 Gd3 C99 83.3(3)
C105 Gd3 C99 28.7(2)
C100 Gd3 C91 95.3(4)
C110 Gd3 C91 57.2(3)
C96 Gd3 C91 105.7(3)
C109 Gd3 C91 29.7(2)
C107 Gd3 C91 124.3(4)
C104 Gd3 C91 60.6(3)
C69 Gd3 C91 51.0(2)
C93 Gd3 C91 82.6(3)
C105 Gd3 C91 135.8(3)
C99 Gd3 C91 148.4(4)
C100 Gd3 C102 58.3(3)
C110 Gd3 C102 69.8(4)
C96 Gd3 C102 88.1(4)
C109 Gd3 C102 106.0(4)
C107 Gd3 C102 29.8(2)
C104 Gd3 C102 54.4(3)
C69 Gd3 C102 130.7(4)
C93 Gd3 C102 121.4(4)
C105 Gd3 C102 79.0(3)
C99 Gd3 C102 51.8(3)
C91 Gd3 C102 115.0(4)
C108 Gd4 C103 38.5(3)
C108 Gd4 C86 67.0(4)
C103 Gd4 C86 36.6(3)
C108 Gd4 C101 35.6(3)
C103 Gd4 C101 65.1(4)
C86 Gd4 C101 75.0(4)
C108 Gd4 C61 76.5(4)
C103 Gd4 C61 64.4(3)
C86 Gd4 C61 35.1(2)
C101 Gd4 C61 62.2(3)
C108 Gd4 C80 63.3(3)
C103 Gd4 C80 74.5(4)
C86 Gd4 C80 61.8(3)
C101 Gd4 C80 34.3(3)
C61 Gd4 C80 33.6(2)
C108 Gd4 C105 33.5(3)
C103 Gd4 C105 60.2(3)
C86 Gd4 C105 95.7(4)
C101 Gd4 C105 57.8(3)
C61 Gd4 C105 110.0(4)
C80 Gd4 C105 91.5(4)
C108 Gd4 C98 62.3(3)
C103 Gd4 C98 33.0(3)
C86 Gd4 C98 54.3(3)
C101 Gd4 C98 95.6(4)
C61 Gd4 C98 89.1(4)
C80 Gd4 C98 107.0(4)
C105 Gd4 C98 65.3(3)
C108 Gd4 C95 90.4(4)
C103 Gd4 C95 52.9(3)
C86 Gd4 C95 29.3(2)
C101 Gd4 C95 104.3(4)
C61 Gd4 C95 55.1(3)
C80 Gd4 C95 87.4(4)
C105 Gd4 C95 110.6(4)
C98 Gd4 C95 49.4(3)
C108 Gd4 C89 56.9(3)
C103 Gd4 C89 93.1(4)
C86 Gd4 C89 104.6(4)
C101 Gd4 C89 30.3(2)
C61 Gd4 C89 83.9(3)
C80 Gd4 C89 50.4(3)
C105 Gd4 C89 60.8(3)
C98 Gd4 C89 118.8(4)
C95 Gd4 C89 133.8(4)
C108 Gd4 C96 54.8(3)
C103 Gd4 C96 63.3(3)
C86 Gd4 C96 98.8(3)
C101 Gd4 C96 85.0(4)
C61 Gd4 C96 126.2(4)
C80 Gd4 C96 117.5(4)
C105 Gd4 C96 27.8(2)
C98 Gd4 C96 50.8(3)
C95 Gd4 C96 100.1(3)
C89 Gd4 C96 87.0(4)
C108 Gd4 C48 84.1(4)
C103 Gd4 C48 102.1(4)
C86 Gd4 C48 85.9(4)
C101 Gd4 C48 48.9(3)
C61 Gd4 C48 52.0(2)
C80 Gd4 C48 27.71(18)
C105 Gd4 C48 103.3(4)
C98 Gd4 C48 134.7(4)
C95 Gd4 C48 106.1(4)
C89 Gd4 C48 45.4(2)
C96 Gd4 C48 131.0(4)
C105 Gd5 C108 39.7(3)
C105 Gd5 C99 36.8(3)
C108 Gd5 C99 67.8(3)
C105 Gd5 C101 64.5(3)
C108 Gd5 C101 34.5(2)
C99 Gd5 C101 74.1(3)
C105 Gd5 C88 65.8(3)
C108 Gd5 C88 77.5(3)
C99 Gd5 C88 36.3(2)
C101 Gd5 C88 61.6(3)
C105 Gd5 C89 74.9(3)
C108 Gd5 C89 64.0(3)
C99 Gd5 C89 61.0(3)
C101 Gd5 C89 35.2(2)
C88 Gd5 C89 31.9(2)
C105 Gd5 C96 33.6(2)
C108 Gd5 C96 62.9(3)
C99 Gd5 C96 56.2(3)
C101 Gd5 C96 95.0(3)
C88 Gd5 C96 92.1(3)
C89 Gd5 C96 108.1(3)
C105 Gd5 C103 59.1(3)
C108 Gd5 C103 31.1(2)
C99 Gd5 C103 94.3(3)
C101 Gd5 C103 55.8(2)
C88 Gd5 C103 108.5(3)
C89 Gd5 C103 90.5(3)
C96 Gd5 C103 64.2(2)
C105 Gd5 C107 54.2(3)
C108 Gd5 C107 92.8(3)
C99 Gd5 C107 30.2(2)
C101 Gd5 C107 104.3(3)
C88 Gd5 C107 55.9(3)
C89 Gd5 C107 86.6(3)
C96 Gd5 C107 52.4(2)
C103 Gd5 C107 111.5(3)
C105 Gd5 C100 51.9(3)
C108 Gd5 C100 89.4(3)
C99 Gd5 C100 51.4(3)
C101 Gd5 C100 116.0(3)
C88 Gd5 C100 84.7(3)
C89 Gd5 C100 112.4(3)
C96 Gd5 C100 29.8(2)
C103 Gd5 C100 93.9(3)
C107 Gd5 C100 30.7(2)
C105 Gd5 C80 90.2(3)
C108 Gd5 C80 53.3(2)
C99 Gd5 C80 101.4(3)
C101 Gd5 C80 28.0(2)
C88 Gd5 C80 81.0(3)
C89 Gd5 C80 49.3(2)
C96 Gd5 C80 115.9(3)
C103 Gd5 C80 58.6(2)
C107 Gd5 C80 131.4(3)
C100 Gd5 C80 142.1(3)
C93 Gd6 C69 37.7(3)
C93 Gd6 C96 38.8(3)
C69 Gd6 C96 66.5(4)
C93 Gd6 C109 67.3(4)
C69 Gd6 C109 37.7(3)
C96 Gd6 C109 75.0(4)
C93 Gd6 C100 64.8(4)
C69 Gd6 C100 73.5(4)
C96 Gd6 C100 34.2(3)
C109 Gd6 C100 58.8(4)
C93 Gd6 C110 76.5(4)
C69 Gd6 C110 63.0(4)
C96 Gd6 C110 61.7(4)
C109 Gd6 C110 32.3(3)
C100 Gd6 C110 32.5(3)
C93 Gd6 C98 31.8(3)
C69 Gd6 C98 58.7(3)
C96 Gd6 C98 59.2(3)
C109 Gd6 C98 95.1(4)
C100 Gd6 C98 92.0(4)
C110 Gd6 C98 108.3(4)
C93 Gd6 C85 61.8(4)
C69 Gd6 C85 33.2(3)
C96 Gd6 C85 97.7(4)
C109 Gd6 C85 55.1(3)
C100 Gd6 C85 105.8(4)
C110 Gd6 C85 87.1(4)
C98 Gd6 C85 65.0(3)
C93 Gd6 C105 59.7(4)
C69 Gd6 C105 94.2(4)
C96 Gd6 C105 29.7(3)
C109 Gd6 C105 103.5(5)
C100 Gd6 C105 50.6(3)
C110 Gd6 C105 83.1(4)
C98 Gd6 C105 64.0(3)
C85 Gd6 C105 121.5(4)
C93 Gd6 C91 90.4(4)
C69 Gd6 C91 53.4(3)
C96 Gd6 C91 104.8(5)
C109 Gd6 C91 29.9(3)
C100 Gd6 C91 85.1(4)
C110 Gd6 C91 53.5(3)
C98 Gd6 C91 109.8(4)
C85 Gd6 C91 49.2(3)
C105 Gd6 C91 133.1(5)
C93 Gd6 C76 86.6(4)
C69 Gd6 C76 50.6(3)
C96 Gd6 C76 115.9(4)
C109 Gd6 C76 49.0(3)
C100 Gd6 C76 107.8(4)
C110 Gd6 C76 78.7(4)
C98 Gd6 C76 93.5(4)
C85 Gd6 C76 28.5(2)
C105 Gd6 C76 144.7(4)
C91 Gd6 C76 27.3(2)
C93 Gd6 C103 54.2(3)
C69 Gd6 C103 87.5(4)
C96 Gd6 C103 61.7(3)
C109 Gd6 C103 121.5(4)
C100 Gd6 C103 94.9(4)
C110 Gd6 C103 122.8(4)
C98 Gd6 C103 29.5(2)
C85 Gd6 C103 92.5(4)
C105 Gd6 C103 49.5(3)
C91 Gd6 C103 139.3(4)
C76 Gd6 C103 120.0(5)
C106 Gd7 C84 73.3(3)
C106 Gd7 C92 41.5(2)
C84 Gd7 C92 39.3(2)
C106 Gd7 C102 36.0(2)
C84 Gd7 C102 81.4(3)
C92 Gd7 C102 68.2(2)
C106 Gd7 C63 76.1(3)
C84 Gd7 C63 34.9(2)
C92 Gd7 C63 62.8(2)
C102 Gd7 C63 62.7(2)
C106 Gd7 C54 61.7(2)
C84 Gd7 C54 63.7(2)
C92 Gd7 C54 36.8(2)
C102 Gd7 C54 97.0(2)
C63 Gd7 C54 96.0(2)
C106 Gd7 C64 34.9(2)
C84 Gd7 C64 101.0(2)
C92 Gd7 C64 62.1(2)
C102 Gd7 C64 60.5(2)
C63 Gd7 C64 111.0(2)
C54 Gd7 C64 57.2(2)
C106 Gd7 C78 60.9(3)
C84 Gd7 C78 64.0(2)
C92 Gd7 C78 73.3(2)
C102 Gd7 C78 32.8(2)
C63 Gd7 C78 34.2(2)
C54 Gd7 C78 109.9(2)
C64 Gd7 C78 92.0(2)
C106 Gd7 C47 57.9(2)
C84 Gd7 C47 94.3(2)
C92 Gd7 C47 58.9(2)
C102 Gd7 C47 91.3(2)
C63 Gd7 C47 121.6(2)
C54 Gd7 C47 32.57(19)
C64 Gd7 C47 33.44(18)
C78 Gd7 C47 118.7(2)
C106 Gd7 C79 99.6(3)
C84 Gd7 C79 29.7(2)
C92 Gd7 C79 59.5(2)
C102 Gd7 C79 110.9(2)
C63 Gd7 C79 54.91(19)
C54 Gd7 C79 64.99(19)
C64 Gd7 C79 118.5(2)
C78 Gd7 C79 88.7(2)
C47 Gd7 C79 97.02(19)
C106 Gd7 C50 87.8(2)
C84 Gd7 C50 63.6(2)
C92 Gd7 C50 54.99(19)
C102 Gd7 C50 121.7(2)
C63 Gd7 C50 98.4(2)
C54 Gd7 C50 26.60(17)
C64 Gd7 C50 81.23(18)
C78 Gd7 C50 124.6(2)
C47 Gd7 C50 50.34(17)
C79 Gd7 C50 50.35(16)
C106 Gd7 C107 52.1(2)
C84 Gd7 C107 108.8(2)
C92 Gd7 C107 91.7(2)
C102 Gd7 C107 27.6(2)
C63 Gd7 C107 85.6(2)
C54 Gd7 C107 111.1(2)
C64 Gd7 C107 58.49(19)
C78 Gd7 C107 51.7(2)
C47 Gd7 C107 91.8(2)
C79 Gd7 C107 137.9(2)
C50 Gd7 C107 137.64(19)
C1 N1 C4 109.1(7)
C1 N1 C92 115.8(6)
C4 N1 C92 112.0(6)
C5 N2 C8 109.6(5)
C5 N2 C75 114.4(5)
C8 N2 C75 113.1(4)
C12 N3 C9 109.1(5)
C12 N3 C74 117.5(5)
C9 N3 C74 111.0(5)
C13 N4 C13' 61.3(11)
C13 N4 C16 108.4(7)
C13' N4 C16 107.1(11)
C13 N4 C49 118.4(6)
C13' N4 C49 135.1(11)
C16 N4 C49 113.9(5)
C20 N5 C17 107.0(5)
C20 N5 C59 113.4(4)
C17 N5 C59 113.5(4)
C21 N6 C24 109.8(5)
C21 N6 C38 112.7(5)
C24 N6 C38 115.9(5)
C25 N7 C28 109.1(5)
C25 N7 C73 115.1(5)
C28 N7 C73 114.6(4)
C2 O1 C3 109.7(8)
C7 O2 C6 108.0(5)
C10 O3 C11 110.9(6)
C15' O4 C15 65.8(14)
C15' O4 C14 103.5(13)
C15 O4 C14 106.9(6)
C18 O5 C19 109.9(5)
C23 O6 C22 108.6(6)
C26 O7 C27 108.8(5)
N1 C1 C2 111.9(7)
N1 C1 H1A 109.2
C2 C1 H1A 109.2
N1 C1 H1B 109.2
C2 C1 H1B 109.2
H1A C1 H1B 107.9
O1 C2 C1 110.8(8)
O1 C2 H2A 109.5
C1 C2 H2A 109.5
O1 C2 H2B 109.5
C1 C2 H2B 109.5
H2A C2 H2B 108.1
C4 C3 O1 113.5(9)
C4 C3 H3A 108.9
O1 C3 H3A 108.9
C4 C3 H3B 108.9
O1 C3 H3B 108.9
H3A C3 H3B 107.7
C3 C4 N1 109.3(8)
C3 C4 H4A 109.8
N1 C4 H4A 109.8
C3 C4 H4B 109.8
N1 C4 H4B 109.8
H4A C4 H4B 108.3
N2 C5 C6 108.6(6)
N2 C5 H5A 110.0
C6 C5 H5A 110.0
N2 C5 H5B 110.0
C6 C5 H5B 110.0
H5A C5 H5B 108.4
O2 C6 C5 109.9(6)
O2 C6 H6A 109.7
C5 C6 H6A 109.7
O2 C6 H6B 109.7
C5 C6 H6B 109.7
H6A C6 H6B 108.2
O2 C7 C8 111.6(6)
O2 C7 H7A 109.3
C8 C7 H7A 109.3
O2 C7 H7B 109.3
C8 C7 H7B 109.3
H7A C7 H7B 108.0
N2 C8 C7 109.3(5)
N2 C8 H8A 109.8
C7 C8 H8A 109.8
N2 C8 H8B 109.8
C7 C8 H8B 109.8
H8A C8 H8B 108.3
N3 C9 C10 106.7(6)
N3 C9 H9A 110.4
C10 C9 H9A 110.4
N3 C9 H9B 110.4
C10 C9 H9B 110.4
H9A C9 H9B 108.6
O3 C10 C9 111.4(6)
O3 C10 H10A 109.3
C9 C10 H10A 109.3
O3 C10 H10B 109.3
C9 C10 H10B 109.3
H10A C10 H10B 108.0
O3 C11 C12 111.6(7)
O3 C11 H11A 109.3
C12 C11 H11A 109.3
O3 C11 H11B 109.3
C12 C11 H11B 109.3
H11A C11 H11B 108.0
N3 C12 C11 108.3(6)
N3 C12 H12A 110.0
C11 C12 H12A 110.0
N3 C12 H12B 110.0
C11 C12 H12B 110.0
H12A C12 H12B 108.4
N4 C13 C14 108.4(8)
N4 C13 H13A 110.0
C14 C13 H13A 110.0
N4 C13 H13B 110.0
C14 C13 H13B 110.0
H13A C13 H13B 108.4
N4 C13 H14D 145.6
C14 C13 H14D 37.8
H13A C13 H14D 84.8
H13B C13 H14D 93.2
N4 C13' C14 108.4(17)
N4 C13' H13C 110.0
C14 C13' H13C 110.0
N4 C13' H13D 110.0
C14 C13' H13D 110.0
H13C C13' H13D 108.4
O4 C14 C13' 109.5(11)
O4 C14 C13 106.9(8)
C13' C14 C13 56.9(11)
O4 C14 H14A 110.3
C13' C14 H14A 56.0
C13 C14 H14A 110.3
O4 C14 H14B 110.3
C13' C14 H14B 140.2
C13 C14 H14B 110.3
H14A C14 H14B 108.6
O4 C14 H14C 108.7
C13' C14 H14C 102.8
C13 C14 H14C 143.5
H14A C14 H14C 48.6
H14B C14 H14C 63.9
O4 C14 H14D 111.9
C13' C14 H14D 114.8
C13 C14 H14D 64.2
H14A C14 H14D 136.9
H14B C14 H14D 48.0
H14C C14 H14D 108.6
O4 C15 C16 110.1(8)
O4 C15 H15A 109.6
C16 C15 H15A 109.6
O4 C15 H15B 109.6
C16 C15 H15B 109.6
H15A C15 H15B 108.1
O4 C15 H16C 147.7
C16 C15 H16C 39.3
H15A C15 H16C 94.7
H15B C15 H16C 81.1
O4 C15' C16 108(2)
O4 C15' H15C 110.0
C16 C15' H15C 110.0
O4 C15' H15D 110.0
C16 C15' H15D 110.0
H15C C15' H15D 108.4
N4 C16 C15 108.1(6)
N4 C16 C15' 100.8(12)
C15 C16 C15' 59.7(13)
N4 C16 H16A 110.1
C15 C16 H16A 110.1
C15' C16 H16A 149.1
N4 C16 H16B 110.1
C15 C16 H16B 110.1
C15' C16 H16B 57.2
H16A C16 H16B 108.4
N4 C16 H16C 111.8
C15 C16 H16C 56.9
C15' C16 H16C 114.6
H16A C16 H16C 55.2
H16B C16 H16C 138.1
N4 C16 H16D 111.9
C15 C16 H16D 139.8
C15' C16 H16D 107.4
H16A C16 H16D 59.7
H16B C16 H16D 51.2
H16C C16 H16D 110.0
N5 C17 C18 109.1(5)
N5 C17 H17A 109.9
C18 C17 H17A 109.9
N5 C17 H17B 109.9
C18 C17 H17B 109.9
H17A C17 H17B 108.3
O5 C18 C17 112.7(6)
O5 C18 H18A 109.0
C17 C18 H18A 109.0
O5 C18 H18B 109.0
C17 C18 H18B 109.0
H18A C18 H18B 107.8
O5 C19 C20 109.9(5)
O5 C19 H19A 109.7
C20 C19 H19A 109.7
O5 C19 H19B 109.7
C20 C19 H19B 109.7
H19A C19 H19B 108.2
N5 C20 C19 108.7(5)
N5 C20 H20A 109.9
C19 C20 H20A 109.9
N5 C20 H20B 109.9
C19 C20 H20B 109.9
H20A C20 H20B 108.3
N6 C21 C22 111.4(6)
N6 C21 H21A 109.4
C22 C21 H21A 109.4
N6 C21 H21B 109.4
C22 C21 H21B 109.4
H21A C21 H21B 108.0
O6 C22 C21 112.1(6)
O6 C22 H22A 109.2
C21 C22 H22A 109.2
O6 C22 H22B 109.2
C21 C22 H22B 109.2
H22A C22 H22B 107.9
O6 C23 C24 112.6(7)
O6 C23 H23A 109.1
C24 C23 H23A 109.1
O6 C23 H23B 109.1
C24 C23 H23B 109.1
H23A C23 H23B 107.8
N6 C24 C23 109.7(6)
N6 C24 H24A 109.7
C23 C24 H24A 109.7
N6 C24 H24B 109.7
C23 C24 H24B 109.7
H24A C24 H24B 108.2
N7 C25 C26 108.2(6)
N7 C25 H25A 110.1
C26 C25 H25A 110.1
N7 C25 H25B 110.1
C26 C25 H25B 110.1
H25A C25 H25B 108.4
O7 C26 C25 111.4(6)
O7 C26 H26A 109.4
C25 C26 H26A 109.4
O7 C26 H26B 109.4
C25 C26 H26B 109.4
H26A C26 H26B 108.0
O7 C27 C28 111.0(6)
O7 C27 H27A 109.4
C28 C27 H27A 109.4
O7 C27 H27B 109.4
C28 C27 H27B 109.4
H27A C27 H27B 108.0
N7 C28 C27 108.2(5)
N7 C28 H28A 110.1
C27 C28 H28A 110.1
N7 C28 H28B 110.1
C27 C28 H28B 110.1
H28A C28 H28B 108.4
C33 C29 C50 124.5(5)
C33 C29 C30 120.1(5)
C50 C29 C30 106.7(5)
C44 C30 C41 120.9(5)
C44 C30 C29 120.3(5)
C41 C30 C29 110.6(5)
C32 C31 C34 123.1(4)
C32 C31 C43 109.2(4)
C34 C31 C43 120.2(5)
C36 C32 C31 120.2(5)
C36 C32 C38 123.8(5)
C31 C32 C38 111.2(4)
C29 C33 C39 116.2(5)
C29 C33 C52 118.4(5)
C39 C33 C52 119.8(4)
C48 C34 C31 117.3(4)
C48 C34 C52 120.1(5)
C31 C34 C52 117.1(4)
C60 C35 C45 119.1(5)
C60 C35 C49 116.3(5)
C45 C35 C49 122.6(5)
C32 C36 C40 118.5(5)
C32 C36 C59 123.2(5)
C40 C36 C59 111.8(4)
C65 C37 C43 121.2(5)
C65 C37 C38 125.9(5)
C43 C37 C38 108.7(4)
N6 C38 C32 110.9(4)
N6 C38 C53 111.4(4)
C32 C38 C53 108.3(4)
N6 C38 C37 117.3(4)
C32 C38 C37 99.7(4)
C53 C38 C37 108.4(4)
C47 C39 C33 119.4(5)
C47 C39 C55 116.0(5)
C33 C39 C55 119.4(5)
C52 C40 C36 124.5(5)
C52 C40 C44 119.7(5)
C36 C40 C44 107.2(4)
C45 C41 C30 119.3(5)
C45 C41 C75 127.7(5)
C30 C41 C75 108.6(5)
C56 C42 C53 120.0(5)
C56 C42 C59 116.7(5)
C53 C42 C59 121.5(5)
C61 C43 C37 121.8(5)
C61 C43 C31 120.9(5)
C37 C43 C31 108.6(4)
C30 C44 C60 120.9(5)
C30 C44 C40 120.9(5)
C60 C44 C40 110.5(5)
C41 C45 C35 119.9(5)
C41 C45 C74 117.1(5)
C35 C45 C74 121.4(5)
C51 C46 C83 118.2(5)
C51 C46 C72 117.4(6)
C83 C46 C72 119.7(6)
C39 C47 C54 122.6(5)
C39 C47 C64 120.3(5)
C54 C47 C64 109.1(5)
C39 C47 Gd7 104.3(4)
C54 C47 Gd7 67.7(3)
C64 C47 Gd7 68.3(3)
C39 C47 Gd2 91.6(4)
C54 C47 Gd2 98.0(4)
C64 C47 Gd2 51.2(4)
Gd7 C47 Gd2 30.6(2)
C34 C48 C55 121.1(5)
C34 C48 C80 122.4(5)
C55 C48 C80 108.1(5)
C34 C48 Gd4 100.1(4)
C55 C48 Gd4 86.4(4)
C80 C48 Gd4 53.1(3)
N4 C49 C35 110.8(4)
N4 C49 C68 118.4(5)
C35 C49 C68 107.3(5)
N4 C49 C56 110.8(5)
C35 C49 C56 109.3(4)
C68 C49 C56 99.4(4)
C54 C50 C29 117.5(5)
C54 C50 C75 124.4(5)
C29 C50 C75 111.4(5)
C54 C50 Gd7 53.8(3)
C29 C50 Gd7 99.9(3)
C75 C50 Gd7 94.1(3)
C46 C51 C67 120.9(5)
C46 C51 C68 122.8(6)
C67 C51 C68 107.6(5)
C40 C52 C34 116.5(5)
C40 C52 C33 119.7(5)
C34 C52 C33 119.3(4)
C58 C53 C42 119.4(5)
C58 C53 C38 117.5(4)
C42 C53 C38 121.5(4)
C50 C54 C47 119.6(5)
C50 C54 C92 123.0(6)
C47 C54 C92 111.8(5)
C50 C54 Gd7 99.6(4)
C47 C54 Gd7 79.8(3)
C92 C54 Gd7 66.3(3)
C89 C55 C48 109.0(5)
C89 C55 C39 121.9(6)
C48 C55 C39 120.3(5)
C42 C56 C67 119.2(5)
C42 C56 C49 126.7(5)
C67 C56 C49 109.2(5)
C68 C57 C66 119.6(5)
C68 C57 C74 123.5(5)
C66 C57 C74 111.7(5)
C53 C58 C62 119.6(5)
C53 C58 C73 127.2(5)
C62 C58 C73 108.3(5)
N5 C59 C42 111.6(4)
N5 C59 C36 117.5(5)
C42 C59 C36 108.9(4)
N5 C59 C60 110.4(4)
C42 C59 C60 108.6(4)
C36 C59 C60 99.0(4)
C35 C60 C44 119.4(5)
C35 C60 C59 127.4(5)
C44 C60 C59 109.0(5)
C43 C61 C80 118.6(5)
C43 C61 C86 117.3(5)
C80 C61 C86 117.3(5)
C43 C61 Gd4 105.8(4)
C80 C61 Gd4 73.6(4)
C86 C61 Gd4 66.1(4)
C67 C62 C58 120.6(5)
C67 C62 C71 120.5(5)
C58 C62 C71 110.3(5)
C84 C63 C70 119.1(6)
C84 C63 C78 123.2(6)
C70 C63 C78 109.1(5)
C84 C63 Gd7 63.6(3)
C70 C63 Gd7 105.8(4)
C78 C63 Gd7 76.1(4)
C88 C64 C106 124.2(6)
C88 C64 C47 120.1(6)
C106 C64 C47 107.3(5)
C88 C64 Gd2 67.2(4)
C106 C64 Gd2 78.9(5)
C47 C64 Gd2 98.3(4)
C88 C64 Gd7 102.8(4)
C106 C64 Gd7 58.3(3)
C47 C64 Gd7 78.2(3)
Gd2 C64 Gd7 35.7(3)
C37 C65 C95 118.5(5)
C37 C65 C73 119.3(5)
C95 C65 C73 119.5(5)
C57 C66 C83 124.0(6)
C57 C66 C94 107.8(5)
C83 C66 C94 120.3(6)
C62 C67 C56 120.7(5)
C62 C67 C51 120.4(5)
C56 C67 C51 110.8(5)
C57 C68 C51 119.1(5)
C57 C68 C49 124.0(5)
C51 C68 C49 110.5(5)
C93 C69 C85 122.9(6)
C93 C69 C109 121.9(6)
C85 C69 C109 105.6(5)
C93 C69 Gd6 70.8(4)
C85 C69 Gd6 91.6(5)
C109 C69 Gd6 78.4(5)
C93 C69 Gd3 75.5(4)
C85 C69 Gd3 104.4(4)
C109 C69 Gd3 62.2(4)
Gd6 C69 Gd3 18.7(4)
C93 C69 Gd1 70.0(3)
C85 C69 Gd1 71.8(3)
C109 C69 Gd1 100.6(3)
Gd6 C69 Gd1 26.5(4)
Gd3 C69 Gd1 45.1(2)
C94 C70 C63 120.4(5)
C94 C70 C87 120.3(6)
C63 C70 C87 109.6(6)
C72 C71 C62 119.8(5)
C72 C71 C81 123.0(5)
C62 C71 C81 108.5(5)
C71 C72 C76 115.7(5)
C71 C72 C46 120.3(5)
C76 C72 C46 118.1(6)
N7 C73 C65 111.0(5)
N7 C73 C81 117.8(4)
C65 C73 C81 108.1(5)
N7 C73 C58 109.6(5)
C65 C73 C58 109.2(4)
C81 C73 C58 100.4(4)
N3 C74 C57 109.8(4)
N3 C74 C45 111.7(5)
C57 C74 C45 108.3(5)
N3 C74 C97 117.9(5)
C57 C74 C97 99.5(5)
C45 C74 C97 108.6(4)
N2 C75 C50 118.2(4)
N2 C75 C79 111.0(4)
C50 C75 C79 108.5(4)
N2 C75 C41 109.7(4)
C50 C75 C41 100.2(4)
C79 C75 C41 108.4(4)
C91 C76 C72 122.0(5)
C91 C76 C85 110.0(6)
C72 C76 C85 120.6(6)
C91 C76 Gd6 71.6(4)
C72 C76 Gd6 108.0(4)
C85 C76 Gd6 62.2(4)
C95 C77 C82 115.2(5)
C95 C77 C98 105.3(5)
C82 C77 C98 122.5(6)
C95 C77 Gd1 80.1(3)
C82 C77 Gd1 76.9(3)
C98 C77 Gd1 71.6(3)
C102 C78 C63 123.1(6)
C102 C78 C104 120.3(6)
C63 C78 C104 104.9(6)
C102 C78 Gd7 67.5(4)
C63 C78 Gd7 69.7(3)
C104 C78 Gd7 103.8(4)
C102 C78 Gd3 73.1(4)
C63 C78 Gd3 107.2(4)
C104 C78 Gd3 59.4(4)
Gd7 C78 Gd3 52.4(2)
C102 C78 Gd2 50.7(4)
C63 C78 Gd2 98.7(4)
C104 C78 Gd2 92.1(4)
Gd7 C78 Gd2 29.4(2)
Gd3 C78 Gd2 32.7(3)
C97 C79 C84 120.3(5)
C97 C79 C75 116.5(5)
C84 C79 C75 121.3(5)
C97 C79 Gd7 106.4(4)
C84 C79 Gd7 50.4(3)
C75 C79 Gd7 100.7(3)
C101 C80 C61 120.9(5)
C101 C80 C48 108.7(5)
C61 C80 C48 119.6(5)
C101 C80 Gd4 67.7(4)
C61 C80 Gd4 72.8(4)
C48 C80 Gd4 99.2(4)
C101 C80 Gd5 52.5(3)
C61 C80 Gd5 93.1(4)
C48 C80 Gd5 91.3(4)
Gd4 C80 Gd5 20.4(3)
C82 C81 C71 122.1(6)
C82 C81 C73 125.5(5)
C71 C81 C73 109.0(5)
C82 C81 Gd1 57.4(3)
C71 C81 Gd1 98.4(3)
C73 C81 Gd1 100.1(3)
C81 C82 C85 116.6(5)
C81 C82 C77 120.0(6)
C85 C82 C77 114.3(6)
C81 C82 Gd1 94.7(3)
C85 C82 Gd1 77.4(3)
C77 C82 Gd1 67.7(3)
C66 C83 C90 118.4(6)
C66 C83 C46 116.2(5)
C90 C83 C46 120.3(5)
C63 C84 C79 120.0(6)
C63 C84 C92 115.2(6)
C79 C84 C92 122.8(5)
C63 C84 Gd7 81.6(4)
C79 C84 Gd7 99.9(4)
C92 C84 Gd7 73.7(4)
C76 C85 C82 121.6(6)
C76 C85 C69 108.1(6)
C82 C85 C69 121.5(5)
C76 C85 Gd1 98.0(3)
C82 C85 Gd1 69.3(3)
C69 C85 Gd1 75.4(3)
C76 C85 Gd6 89.3(4)
C82 C85 Gd6 94.7(5)
C69 C85 Gd6 55.2(4)
Gd1 C85 Gd6 25.9(3)
C103 C86 C95 111.0(5)
C103 C86 C61 120.7(5)
C95 C86 C61 121.0(5)
C103 C86 Gd4 66.5(4)
C95 C86 Gd4 98.7(4)
C61 C86 Gd4 78.8(4)
C103 C86 Gd1 71.0(3)
C95 C86 Gd1 68.1(3)
C61 C86 Gd1 102.8(3)
Gd4 C86 Gd1 32.1(3)
C90 C87 C104 121.7(6)
C90 C87 C70 119.4(6)
C104 C87 C70 107.9(6)
C89 C88 C64 119.3(6)
C89 C88 C99 118.7(6)
C64 C88 C99 116.5(6)
C89 C88 Gd2 99.0(5)
C64 C88 Gd2 75.6(5)
C99 C88 Gd2 72.0(4)
C89 C88 Gd5 77.3(4)
C64 C88 Gd5 104.4(4)
C99 C88 Gd5 66.1(4)
Gd2 C88 Gd5 30.1(3)
C88 C89 C55 121.2(6)
C88 C89 C101 120.3(6)
C55 C89 C101 107.5(5)
C88 C89 Gd5 70.8(4)
C55 C89 Gd5 100.3(4)
C101 C89 Gd5 68.3(4)
C88 C89 Gd2 51.4(4)
C55 C89 Gd2 95.2(4)
C101 C89 Gd2 94.8(4)
Gd5 C89 Gd2 26.6(3)
C88 C89 Gd4 92.2(5)
C55 C89 Gd4 91.6(4)
C101 C89 Gd4 52.2(4)
Gd5 C89 Gd4 21.5(2)
Gd2 C89 Gd4 46.2(4)
C87 C90 C91 114.4(6)
C87 C90 C83 120.6(5)
C91 C90 C83 118.9(6)
C76 C91 C90 121.0(6)
C76 C91 C109 108.5(6)
C90 C91 C109 122.7(6)
C76 C91 Gd3 97.8(4)
C90 C91 Gd3 92.5(4)
C109 C91 Gd3 51.8(3)
C76 C91 Gd6 81.0(5)
C90 C91 Gd6 104.2(4)
C109 C91 Gd6 55.2(4)
Gd3 C91 Gd6 17.2(3)
N1 C92 C54 107.5(5)
N1 C92 C84 111.6(5)
C54 C92 C84 109.1(5)
N1 C92 C106 115.1(5)
C54 C92 C106 99.7(5)
C84 C92 C106 112.9(5)
N1 C92 Gd7 175.5(5)
C54 C92 Gd7 76.9(3)
C84 C92 Gd7 67.0(3)
C106 C92 Gd7 62.7(3)
C98 C93 C69 117.7(7)
C98 C93 C96 116.9(6)
C69 C93 C96 115.5(6)
C98 C93 Gd6 92.9(5)
C69 C93 Gd6 71.4(4)
C96 C93 Gd6 74.2(5)
C98 C93 Gd1 66.6(3)
C69 C93 Gd1 78.0(3)
C96 C93 Gd1 94.8(3)
Gd6 C93 Gd1 27.9(4)
C98 C93 Gd3 108.5(4)
C69 C93 Gd3 72.9(4)
C96 C93 Gd3 59.4(4)
Gd6 C93 Gd3 18.0(4)
Gd1 C93 Gd3 45.7(2)
C98 C93 Gd4 63.1(4)
C69 C93 Gd4 103.5(4)
C96 C93 Gd4 73.8(4)
Gd6 C93 Gd4 36.2(4)
Gd1 C93 Gd4 27.9(2)
Gd3 C93 Gd4 46.8(3)
C70 C94 C97 121.1(6)
C70 C94 C66 120.6(5)
C97 C94 C66 109.2(6)
C86 C95 C65 120.0(5)
C86 C95 C77 109.2(5)
C65 C95 C77 124.1(5)
C86 C95 Gd1 80.6(3)
C65 C95 Gd1 96.8(3)
C77 C95 Gd1 65.4(3)
C86 C95 Gd4 52.0(4)
C65 C95 Gd4 102.6(4)
C77 C95 Gd4 86.9(4)
Gd1 C95 Gd4 30.1(2)
C105 C96 C100 108.3(6)
C105 C96 C93 123.5(6)
C100 C96 C93 120.8(6)
C105 C96 Gd3 94.9(4)
C100 C96 Gd3 61.4(4)
C93 C96 Gd3 86.0(4)
C105 C96 Gd6 96.3(5)
C100 C96 Gd6 81.8(5)
C93 C96 Gd6 66.9(4)
Gd3 C96 Gd6 21.9(3)
C105 C96 Gd5 57.2(3)
C100 C96 Gd5 88.9(4)
C93 C96 Gd5 95.8(4)
Gd3 C96 Gd5 40.3(3)
Gd6 C96 Gd5 39.6(3)
C105 C96 Gd4 62.3(4)
C100 C96 Gd4 106.5(4)
C93 C96 Gd4 77.7(4)
Gd3 C96 Gd4 49.1(3)
Gd6 C96 Gd4 37.3(4)
Gd5 C96 Gd4 20.6(2)
C105 C96 Gd1 89.7(4)
C100 C96 Gd1 101.8(4)
C93 C96 Gd1 55.9(3)
Gd3 C96 Gd1 41.2(3)
Gd6 C96 Gd1 20.0(4)
Gd5 C96 Gd1 40.72(18)
Gd4 C96 Gd1 27.5(2)
C105 C96 Gd2 63.5(4)
C100 C96 Gd2 66.5(4)
C93 C96 Gd2 111.4(4)
Gd3 C96 Gd2 33.1(3)
Gd6 C96 Gd2 45.6(4)
Gd5 C96 Gd2 23.1(3)
Gd4 C96 Gd2 43.2(3)
Gd1 C96 Gd2 56.1(3)
C79 C97 C94 118.8(5)
C79 C97 C74 127.4(5)
C94 C97 C74 108.9(5)
C93 C98 C77 120.7(6)
C93 C98 C103 118.7(6)
C77 C98 C103 107.8(6)
C93 C98 Gd1 80.2(4)
C77 C98 Gd1 71.5(3)
C103 C98 Gd1 82.3(3)
C93 C98 Gd6 55.3(4)
C77 C98 Gd6 93.4(5)
C103 C98 Gd6 89.0(4)
Gd1 C98 Gd6 26.3(3)
C93 C98 Gd4 89.5(4)
C77 C98 Gd4 92.0(4)
C103 C98 Gd4 51.9(4)
Gd1 C98 Gd4 31.8(2)
Gd6 C98 Gd4 39.6(3)
C107 C99 C105 110.7(6)
C107 C99 C88 117.5(6)
C105 C99 C88 120.5(6)
C107 C99 Gd2 73.4(5)
C105 C99 Gd2 95.7(5)
C88 C99 Gd2 68.5(4)
C107 C99 Gd5 94.1(4)
C105 C99 Gd5 65.9(4)
C88 C99 Gd5 77.6(4)
Gd2 C99 Gd5 31.6(4)
C107 C99 Gd3 60.4(4)
C105 C99 Gd3 71.8(4)
C88 C99 Gd3 103.7(4)
Gd2 C99 Gd3 35.9(3)
Gd5 C99 Gd3 35.7(3)
C110 C100 C96 122.2(6)
C110 C100 C107 121.2(6)
C96 C100 C107 106.0(6)
C110 C100 Gd3 70.2(4)
C96 C100 Gd3 80.0(5)
C107 C100 Gd3 88.9(4)
C110 C100 Gd6 75.5(5)
C96 C100 Gd6 64.0(4)
C107 C100 Gd6 100.7(4)
Gd3 C100 Gd6 17.9(3)
C110 C100 Gd2 97.0(4)
C96 C100 Gd2 85.5(4)
C107 C100 Gd2 53.0(4)
Gd3 C100 Gd2 36.6(3)
Gd6 C100 Gd2 48.0(4)
C110 C100 Gd5 104.6(4)
C96 C100 Gd5 61.3(3)
C107 C100 Gd5 69.5(4)
Gd3 C100 Gd5 34.4(3)
Gd6 C100 Gd5 34.7(3)
Gd2 C100 Gd5 24.7(3)
C108 C101 C80 120.6(6)
C108 C101 C89 122.0(6)
C80 C101 C89 106.5(5)
C108 C101 Gd4 64.6(4)
C80 C101 Gd4 78.0(4)
C89 C101 Gd4 97.5(4)
C108 C101 Gd5 64.9(4)
C80 C101 Gd5 99.6(4)
C89 C101 Gd5 76.4(4)
Gd4 C101 Gd5 26.7(3)
C78 C102 C106 116.4(6)
C78 C102 C107 121.5(6)
C106 C102 C107 115.3(6)
C78 C102 Gd2 102.2(5)
C106 C102 Gd2 75.3(5)
C107 C102 Gd2 67.0(4)
C78 C102 Gd7 79.7(4)
C106 C102 Gd7 61.8(4)
C107 C102 Gd7 102.8(4)
Gd2 C102 Gd7 36.1(3)
C78 C102 Gd3 79.6(4)
C106 C102 Gd3 109.6(5)
C107 C102 Gd3 58.8(4)
Gd2 C102 Gd3 35.3(3)
Gd7 C102 Gd3 54.7(2)
C86 C103 C108 120.4(6)
C86 C103 C98 106.7(6)
C108 C103 C98 124.0(6)
C86 C103 Gd4 76.9(5)
C108 C103 Gd4 70.1(5)
C98 C103 Gd4 95.0(5)
C86 C103 Gd1 78.4(3)
C108 C103 Gd1 97.0(4)
C98 C103 Gd1 63.2(3)
Gd4 C103 Gd1 33.4(3)
C86 C103 Gd5 98.4(4)
C108 C103 Gd5 53.4(4)
C98 C103 Gd5 93.6(4)
Gd4 C103 Gd5 22.1(3)
Gd1 C103 Gd5 43.78(17)
C86 C103 Gd6 100.3(4)
C108 C103 Gd6 80.9(5)
C98 C103 Gd6 61.5(4)
Gd4 C103 Gd6 36.5(3)
Gd1 C103 Gd6 22.7(3)
Gd5 C103 Gd6 32.8(3)
C87 C104 C110 123.2(7)
C87 C104 C78 108.4(5)
C110 C104 C78 119.0(7)
C87 C104 Gd3 101.2(5)
C110 C104 Gd3 52.3(4)
C78 C104 Gd3 90.0(4)
C99 C105 C96 108.9(6)
C99 C105 C108 121.2(6)
C96 C105 C108 119.8(6)
C99 C105 Gd5 77.3(4)
C96 C105 Gd5 89.1(4)
C108 C105 Gd5 72.8(4)
C99 C105 Gd4 98.9(4)
C96 C105 Gd4 89.8(4)
C108 C105 Gd4 53.4(4)
Gd5 C105 Gd4 23.1(3)
C99 C105 Gd2 53.5(4)
C96 C105 Gd2 89.0(4)
C108 C105 Gd2 95.0(4)
Gd5 C105 Gd2 25.6(3)
Gd4 C105 Gd2 48.8(4)
C99 C105 Gd3 79.5(4)
C96 C105 Gd3 54.7(3)
C108 C105 Gd3 102.6(4)
Gd5 C105 Gd3 37.1(3)
Gd4 C105 Gd3 49.9(3)
Gd2 C105 Gd3 35.7(3)
C99 C105 Gd6 95.8(5)
C96 C105 Gd6 54.0(4)
C108 C105 Gd6 88.1(5)
Gd5 C105 Gd6 35.7(3)
Gd4 C105 Gd6 38.8(3)
Gd2 C105 Gd6 46.3(3)
Gd3 C105 Gd6 17.8(3)
C102 C106 C64 119.7(6)
C102 C106 C92 123.0(6)
C64 C106 C92 110.9(5)
C102 C106 Gd7 82.2(4)
C64 C106 Gd7 86.7(4)
C92 C106 Gd7 75.8(3)
C102 C106 Gd2 70.5(5)
C64 C106 Gd2 65.9(4)
C92 C106 Gd2 111.6(5)
Gd7 C106 Gd2 36.9(3)
C99 C107 C102 125.9(6)
C99 C107 C100 106.1(6)
C102 C107 C100 118.2(6)
C99 C107 Gd2 70.2(5)
C102 C107 Gd2 76.5(5)
C100 C107 Gd2 94.7(5)
C99 C107 Gd3 90.6(5)
C102 C107 Gd3 91.4(4)
C100 C107 Gd3 54.2(3)
Gd2 C107 Gd3 41.3(3)
C99 C107 Gd5 55.7(4)
C102 C107 Gd5 102.2(4)
C100 C107 Gd5 79.8(4)
Gd2 C107 Gd5 25.8(3)
Gd3 C107 Gd5 36.8(3)
C99 C107 Gd7 92.9(4)
C102 C107 Gd7 49.6(3)
C100 C107 Gd7 103.1(4)
Gd2 C107 Gd7 27.2(3)
Gd3 C107 Gd7 51.9(2)
Gd5 C107 Gd7 52.54(18)
C101 C108 C103 119.8(6)
C101 C108 C105 116.8(6)
C103 C108 C105 116.4(6)
C101 C108 Gd4 79.8(5)
C103 C108 Gd4 71.4(5)
C105 C108 Gd4 93.1(5)
C101 C108 Gd5 80.6(4)
C103 C108 Gd5 95.6(4)
C105 C108 Gd5 67.5(4)
Gd4 C108 Gd5 29.1(3)
C110 C109 C91 121.7(6)
C110 C109 C69 121.0(7)
C91 C109 C69 107.7(6)
C110 C109 Gd3 61.1(4)
C91 C109 Gd3 98.5(4)
C69 C109 Gd3 82.8(4)
C110 C109 Gd6 80.8(5)
C91 C109 Gd6 94.9(5)
C69 C109 Gd6 63.9(4)
Gd3 C109 Gd6 21.1(3)
C109 C110 C100 118.4(7)
C109 C110 C104 115.3(7)
C100 C110 C104 119.5(7)
C109 C110 Gd3 82.2(5)
C100 C110 Gd3 68.6(4)
C104 C110 Gd3 93.7(5)
C109 C110 Gd6 67.0(5)
C100 C110 Gd6 71.9(5)
C104 C110 Gd6 107.0(5)
Gd3 C110 Gd6 17.2(3)

loop_
_geom_bond_atom_site_label_1
_geom_bond_atom_site_label_2
_geom_bond_distance
Gd1 C77 2.347(6)
Gd1 C98 2.350(6)
Gd1 C82 2.472(5)
Gd1 C93 2.523(6)
Gd1 C95 2.542(6)
Gd1 C85 2.578(5)
Gd1 C103 2.610(6)
Gd1 C69 2.626(5)
Gd1 C86 2.703(6)
Gd1 C81 2.923(6)
Gd1 C96 3.036(6)
Gd2 C88 2.150(13)
Gd2 C99 2.199(13)
Gd2 C107 2.239(13)
Gd2 C64 2.259(13)
Gd2 C102 2.365(14)
Gd2 C106 2.428(14)
Gd2 C89 2.717(13)
Gd2 C105 2.720(12)
Gd2 C100 2.794(12)
Gd2 C47 2.869(12)
Gd2 C78 2.988(14)
Gd2 C96 3.037(11)
Gd3 C100 2.017(10)
Gd3 C110 2.039(11)
Gd3 C96 2.263(10)
Gd3 C109 2.307(10)
Gd3 C107 2.487(11)
Gd3 C104 2.572(12)
Gd3 C69 2.588(9)
Gd3 C93 2.622(10)
Gd3 C105 2.763(10)
Gd3 C99 2.859(11)
Gd3 C91 2.902(10)
Gd3 C102 2.907(12)
Gd4 C108 2.138(12)
Gd4 C103 2.154(11)
Gd4 C86 2.288(12)
Gd4 C101 2.330(12)
Gd4 C61 2.454(12)
Gd4 C80 2.464(11)
Gd4 C105 2.660(13)
Gd4 C98 2.725(10)
Gd4 C95 2.870(13)
Gd4 C89 2.925(12)
Gd4 C96 3.004(12)
Gd4 C48 3.042(11)
Gd5 C105 2.129(8)
Gd5 C108 2.202(9)
Gd5 C99 2.275(9)
Gd5 C101 2.400(9)
Gd5 C88 2.431(9)
Gd5 C89 2.510(9)
Gd5 C96 2.532(8)
Gd5 C103 2.730(9)
Gd5 C107 2.747(10)
Gd5 C100 2.885(9)
Gd5 C80 2.984(9)
Gd6 C93 2.191(12)
Gd6 C69 2.199(11)
Gd6 C96 2.291(13)
Gd6 C109 2.397(13)
Gd6 C100 2.524(15)
Gd6 C110 2.571(15)
Gd6 C98 2.662(14)
Gd6 C85 2.677(13)
Gd6 C105 2.814(13)
Gd6 C91 2.907(13)
Gd6 C76 3.026(13)
Gd6 C103 3.028(14)
Gd7 C106 2.115(7)
Gd7 C84 2.214(7)
Gd7 C92 2.309(7)
Gd7 C102 2.378(7)
Gd7 C63 2.446(7)
Gd7 C54 2.457(6)
Gd7 C64 2.481(6)
Gd7 C78 2.532(7)
Gd7 C47 2.614(6)
Gd7 C79 2.832(6)
Gd7 C50 3.001(6)
Gd7 C107 3.043(6)
N1 C1 1.423(10)
N1 C4 1.482(10)
N1 C92 1.496(8)
N2 C5 1.444(8)
N2 C8 1.467(7)
N2 C75 1.497(7)
N3 C12 1.474(8)
N3 C9 1.475(9)
N3 C74 1.491(7)
N4 C13 1.444(11)
N4 C13' 1.45(2)
N4 C16 1.466(9)
N4 C49 1.479(8)
N5 C20 1.454(8)
N5 C17 1.459(7)
N5 C59 1.479(7)
N6 C21 1.436(8)
N6 C24 1.445(8)
N6 C38 1.494(8)
N7 C25 1.442(8)
N7 C28 1.484(8)
N7 C73 1.500(7)
O1 C2 1.362(11)
O1 C3 1.481(14)
O2 C7 1.413(9)
O2 C6 1.452(9)
O3 C10 1.401(9)
O3 C11 1.430(10)
O4 C15' 1.41(3)
O4 C15 1.412(11)
O4 C14 1.437(11)
O5 C18 1.397(9)
O5 C19 1.434(8)
O6 C23 1.428(10)
O6 C22 1.435(9)
O7 C26 1.412(8)
O7 C27 1.430(8)
C1 C2 1.518(12)
C1 H1A 0.9700
C1 H1B 0.9700
C2 H2A 0.9700
C2 H2B 0.9700
C3 C4 1.451(13)
C3 H3A 0.9700
C3 H3B 0.9700
C4 H4A 0.9700
C4 H4B 0.9700
C5 C6 1.530(10)
C5 H5A 0.9700
C5 H5B 0.9700
C6 H6A 0.9700
C6 H6B 0.9700
C7 C8 1.524(8)
C7 H7A 0.9700
C7 H7B 0.9700
C8 H8A 0.9700
C8 H8B 0.9700
C9 C10 1.548(10)
C9 H9A 0.9700
C9 H9B 0.9700
C10 H10A 0.9700
C10 H10B 0.9700
C11 C12 1.502(9)
C11 H11A 0.9700
C11 H11B 0.9700
C12 H12A 0.9700
C12 H12B 0.9700
C13 C14 1.548(14)
C13 H13A 0.9700
C13 H13B 0.9700
C13 H14D 1.4237
C13' C14 1.55(3)
C13' H13C 0.9700
C13' H13D 0.9700
C14 H14A 0.9700
C14 H14B 0.9700
C14 H14C 0.9700
C14 H14D 0.9700
C15 C16 1.523(11)
C15 H15A 0.9700
C15 H15B 0.9700
C15 H16C 1.2826
C15' C16 1.56(3)
C15' H15C 0.9700
C15' H15D 0.9700
C16 H16A 0.9700
C16 H16B 0.9700
C16 H16C 0.9700
C16 H16D 0.9700
C17 C18 1.517(9)
C17 H17A 0.9700
C17 H17B 0.9700
C18 H18A 0.9700
C18 H18B 0.9700
C19 C20 1.539(9)
C19 H19A 0.9700
C19 H19B 0.9700
C20 H20A 0.9700
C20 H20B 0.9700
C21 C22 1.478(10)
C21 H21A 0.9700
C21 H21B 0.9700
C22 H22A 0.9700
C22 H22B 0.9700
C23 C24 1.483(11)
C23 H23A 0.9700
C23 H23B 0.9700
C24 H24A 0.9700
C24 H24B 0.9700
C25 C26 1.507(11)
C25 H25A 0.9700
C25 H25B 0.9700
C26 H26A 0.9700
C26 H26B 0.9700
C27 C28 1.519(10)
C27 H27A 0.9700
C27 H27B 0.9700
C28 H28A 0.9700
C28 H28B 0.9700
C29 C33 1.410(7)
C29 C50 1.431(8)
C29 C30 1.453(7)
C30 C44 1.363(8)
C30 C41 1.408(8)
C31 C32 1.397(7)
C31 C34 1.433(7)
C31 C43 1.443(7)
C32 C36 1.361(7)
C32 C38 1.525(7)
C33 C39 1.424(7)
C33 C52 1.467(8)
C34 C48 1.402(8)
C34 C52 1.458(7)
C35 C60 1.392(8)
C35 C45 1.442(8)
C35 C49 1.525(8)
C36 C40 1.417(7)
C36 C59 1.543(7)
C37 C65 1.387(7)
C37 C43 1.424(7)
C37 C38 1.563(7)
C38 C53 1.547(8)
C39 C47 1.391(8)
C39 C55 1.459(8)
C40 C52 1.407(7)
C40 C44 1.438(8)
C41 C45 1.386(8)
C41 C75 1.555(8)
C42 C56 1.395(8)
C42 C53 1.449(7)
C42 C59 1.532(7)
C43 C61 1.405(8)
C44 C60 1.410(8)
C45 C74 1.536(8)
C46 C51 1.416(9)
C46 C83 1.455(9)
C46 C72 1.472(8)
C47 C54 1.430(8)
C47 C64 1.472(8)
C48 C55 1.428(8)
C48 C80 1.433(7)
C49 C68 1.555(8)
C49 C56 1.557(8)
C50 C54 1.363(8)
C50 C75 1.527(8)
C51 C67 1.432(8)
C51 C68 1.437(7)
C53 C58 1.386(7)
C54 C92 1.512(9)
C55 C89 1.402(8)
C56 C67 1.408(8)
C57 C68 1.356(9)
C57 C66 1.415(9)
C57 C74 1.520(8)
C58 C62 1.415(8)
C58 C73 1.555(7)
C59 C60 1.557(8)
C61 C80 1.422(8)
C61 C86 1.439(7)
C62 C67 1.386(8)
C62 C71 1.433(8)
C63 C84 1.414(8)
C63 C70 1.425(9)
C63 C78 1.464(9)
C64 C88 1.408(9)
C64 C106 1.424(9)
C65 C95 1.442(8)
C65 C73 1.514(8)
C66 C83 1.425(8)
C66 C94 1.436(9)
C69 C93 1.420(9)
C69 C85 1.467(9)
C69 C109 1.496(10)
C70 C94 1.386(9)
C70 C87 1.446(8)
C71 C72 1.407(8)
C71 C81 1.440(8)
C72 C76 1.439(9)
C73 C81 1.548(9)
C74 C97 1.551(9)
C75 C79 1.537(8)
C76 C91 1.406(9)
C76 C85 1.442(9)
C77 C95 1.461(9)
C77 C82 1.471(9)
C77 C98 1.486(10)
C78 C102 1.392(10)
C78 C104 1.517(10)
C79 C97 1.408(8)
C79 C84 1.425(9)
C80 C101 1.419(9)
C81 C82 1.369(9)
C82 C85 1.451(9)
C83 C90 1.448(9)
C84 C92 1.525(9)
C86 C103 1.401(9)
C86 C95 1.421(8)
C87 C90 1.416(9)
C87 C104 1.430(10)
C88 C89 1.360(10)
C88 C99 1.471(9)
C89 C101 1.490(9)
C90 C91 1.446(9)
C91 C109 1.452(10)
C92 C106 1.578(9)
C93 C98 1.404(10)
C93 C96 1.492(10)
C94 C97 1.420(8)
C96 C105 1.403(9)
C96 C100 1.434(10)
C98 C103 1.491(9)
C99 C107 1.386(9)
C99 C105 1.396(10)
C100 C110 1.428(10)
C100 C107 1.495(9)
C101 C108 1.378(9)
C102 C106 1.411(9)
C102 C107 1.444(9)
C103 C108 1.415(10)
C104 C110 1.441(10)
C105 C108 1.472(10)
C109 C110 1.390(10)

loop_
_geom_torsion_atom_site_label_1
_geom_torsion_atom_site_label_2
_geom_torsion_atom_site_label_3
_geom_torsion_atom_site_label_4
_geom_torsion
C4 N1 C1 C2 57.0(9)
C92 N1 C1 C2 -175.5(6)
C3 O1 C2 C1 55.8(11)
N1 C1 C2 O1 -59.4(11)
C2 O1 C3 C4 -57.5(12)
O1 C3 C4 N1 55.7(12)
C1 N1 C4 C3 -55.5(11)
C92 N1 C4 C3 174.8(8)
C8 N2 C5 C6 -59.4(7)
C75 N2 C5 C6 172.5(5)
C7 O2 C6 C5 -61.6(8)
N2 C5 C6 O2 61.8(8)
C6 O2 C7 C8 60.3(7)
C5 N2 C8 C7 57.6(7)
C75 N2 C8 C7 -173.5(5)
O2 C7 C8 N2 -58.9(7)
C12 N3 C9 C10 -60.8(8)
C74 N3 C9 C10 168.3(6)
C11 O3 C10 C9 -58.2(10)
N3 C9 C10 O3 59.9(9)
C10 O3 C11 C12 57.8(9)
C9 N3 C12 C11 61.3(9)
C74 N3 C12 C11 -171.3(7)
O3 C11 C12 N3 -58.7(9)
C13' N4 C13 C14 -38.6(13)
C16 N4 C13 C14 61.2(10)
C49 N4 C13 C14 -167.1(7)
C13 N4 C13' C14 38.7(12)
C16 N4 C13' C14 -63.4(17)
C49 N4 C13' C14 141.3(11)
C15' O4 C14 C13' -62.7(19)
C15 O4 C14 C13' 5.7(14)
C15' O4 C14 C13 -2.6(16)
C15 O4 C14 C13 65.8(10)
N4 C13' C14 O4 60.2(18)
N4 C13' C14 C13 -37.6(12)
N4 C13 C14 O4 -64.9(11)
N4 C13 C14 C13' 37.7(12)
C15' O4 C15 C16 31.8(14)
C14 O4 C15 C16 -65.8(9)
C15 O4 C15' C16 -30.7(13)
C14 O4 C15' C16 71.9(18)
C13 N4 C16 C15 -58.8(10)
C13' N4 C16 C15 5.9(14)
C49 N4 C16 C15 167.1(7)
C13 N4 C16 C15' 2.6(14)
C13' N4 C16 C15' 67.4(17)
C49 N4 C16 C15' -131.4(13)
O4 C15 C16 N4 61.9(10)
O4 C15 C16 C15' -30.3(14)
O4 C15' C16 N4 -74.7(18)
O4 C15' C16 C15 30.0(13)
C20 N5 C17 C18 -60.6(7)
C59 N5 C17 C18 173.5(6)
C19 O5 C18 C17 -57.0(8)
N5 C17 C18 O5 59.3(8)
C18 O5 C19 C20 57.4(7)
C17 N5 C20 C19 62.4(6)
C59 N5 C20 C19 -171.6(5)
O5 C19 C20 N5 -61.5(7)
C24 N6 C21 C22 -56.4(7)
C38 N6 C21 C22 172.8(5)
C23 O6 C22 C21 -55.7(9)
N6 C21 C22 O6 56.8(8)
C22 O6 C23 C24 57.2(9)
C21 N6 C24 C23 56.6(8)
C38 N6 C24 C23 -174.3(6)
O6 C23 C24 N6 -58.6(9)
C28 N7 C25 C26 -60.1(7)
C73 N7 C25 C26 169.4(5)
C27 O7 C26 C25 -60.9(8)
N7 C25 C26 O7 62.1(8)
C26 O7 C27 C28 59.5(8)
C25 N7 C28 C27 59.0(7)
C73 N7 C28 C27 -170.2(5)
O7 C27 C28 N7 -58.7(7)
C33 C29 C30 C44 6.9(7)
C50 C29 C30 C44 155.8(4)
C33 C29 C30 C41 -142.0(5)
C50 C29 C30 C41 7.0(5)
C34 C31 C32 C36 -1.3(8)
C43 C31 C32 C36 -151.1(5)
C34 C31 C32 C38 155.2(5)
C43 C31 C32 C38 5.4(6)
C50 C29 C33 C39 4.2(7)
C30 C29 C33 C39 147.4(5)
C50 C29 C33 C52 -149.4(5)
C30 C29 C33 C52 -6.2(7)
C32 C31 C34 C48 -155.6(5)
C43 C31 C34 C48 -9.0(7)
C32 C31 C34 C52 -1.9(8)
C43 C31 C34 C52 144.7(5)
C31 C32 C36 C40 1.7(8)
C38 C32 C36 C40 -151.8(5)
C31 C32 C36 C59 151.0(5)
C38 C32 C36 C59 -2.5(8)
C21 N6 C38 C32 -50.2(6)
C24 N6 C38 C32 -177.9(5)
C21 N6 C38 C53 -170.9(5)
C24 N6 C38 C53 61.4(6)
C21 N6 C38 C37 63.3(6)
C24 N6 C38 C37 -64.3(7)
C36 C32 C38 N6 -93.0(6)
C31 C32 C38 N6 111.5(5)
C36 C32 C38 C53 29.5(7)
C31 C32 C38 C53 -126.0(5)
C36 C32 C38 C37 142.7(5)
C31 C32 C38 C37 -12.8(6)
C65 C37 C38 N6 99.4(7)
C43 C37 C38 N6 -103.7(5)
C65 C37 C38 C32 -140.9(6)
C43 C37 C38 C32 16.0(5)
C65 C37 C38 C53 -27.8(7)
C43 C37 C38 C53 129.1(5)
C29 C33 C39 C47 -3.7(7)
C52 C33 C39 C47 149.6(5)
C29 C33 C39 C55 -157.2(5)
C52 C33 C39 C55 -4.0(7)
C32 C36 C40 C52 1.4(8)
C59 C36 C40 C52 -151.2(5)
C32 C36 C40 C44 148.7(5)
C59 C36 C40 C44 -3.9(6)
C44 C30 C41 C45 -5.2(7)
C29 C30 C41 C45 143.5(5)
C44 C30 C41 C75 -163.4(4)
C29 C30 C41 C75 -14.8(5)
C65 C37 C43 C61 -3.6(8)
C38 C37 C43 C61 -161.8(5)
C65 C37 C43 C31 144.2(5)
C38 C37 C43 C31 -14.1(6)
C32 C31 C43 C61 153.7(5)
C34 C31 C43 C61 2.9(8)
C32 C31 C43 C37 5.6(6)
C34 C31 C43 C37 -145.2(5)
C41 C30 C44 C60 -0.8(7)
C29 C30 C44 C60 -146.5(5)
C41 C30 C44 C40 145.7(5)
C29 C30 C44 C40 0.0(7)
C52 C40 C44 C30 -7.4(7)
C36 C40 C44 C30 -156.6(5)
C52 C40 C44 C60 142.2(5)
C36 C40 C44 C60 -6.9(6)
C30 C41 C45 C35 6.0(7)
C75 C41 C45 C35 159.7(5)
C30 C41 C45 C74 -159.6(4)
C75 C41 C45 C74 -5.9(7)
C60 C35 C45 C41 -1.0(7)
C49 C35 C45 C41 -164.8(5)
C60 C35 C45 C74 164.0(5)
C49 C35 C45 C74 0.2(7)
C33 C39 C47 C54 0.7(8)
C55 C39 C47 C54 155.1(5)
C33 C39 C47 C64 -144.7(5)
C55 C39 C47 C64 9.7(7)
C33 C39 C47 Gd7 -71.7(5)
C55 C39 C47 Gd7 82.7(5)
C33 C39 C47 Gd2 -99.9(5)
C55 C39 C47 Gd2 54.5(5)
C106 Gd7 C47 C39 -153.6(5)
C84 Gd7 C47 C39 139.2(4)
C92 Gd7 C47 C39 157.3(4)
C102 Gd7 C47 C39 -139.3(4)
C63 Gd7 C47 C39 162.3(4)
C54 Gd7 C47 C39 119.8(5)
C64 Gd7 C47 C39 -117.3(5)
C78 Gd7 C47 C39 -158.1(4)
C79 Gd7 C47 C39 109.5(4)
C50 Gd7 C47 C39 89.1(4)
C107 Gd7 C47 C39 -111.7(4)
C106 Gd7 C47 C54 86.7(4)
C84 Gd7 C47 C54 19.4(4)
C92 Gd7 C47 C54 37.5(3)
C102 Gd7 C47 C54 100.9(4)
C63 Gd7 C47 C54 42.5(4)
C64 Gd7 C47 C54 122.9(5)
C78 Gd7 C47 C54 82.1(4)
C79 Gd7 C47 C54 -10.3(4)
C50 Gd7 C47 C54 -30.7(3)
C107 Gd7 C47 C54 128.5(4)
C106 Gd7 C47 C64 -36.3(4)
C84 Gd7 C47 C64 -103.5(4)
C92 Gd7 C47 C64 -85.4(4)
C102 Gd7 C47 C64 -22.0(4)
C63 Gd7 C47 C64 -80.4(4)
C54 Gd7 C47 C64 -122.9(5)
C78 Gd7 C47 C64 -40.8(4)
C79 Gd7 C47 C64 -133.2(4)
C50 Gd7 C47 C64 -153.6(4)
C107 Gd7 C47 C64 5.6(4)
C106 Gd7 C47 Gd2 -85.5(5)
C84 Gd7 C47 Gd2 -152.7(5)
C92 Gd7 C47 Gd2 -134.6(5)
C102 Gd7 C47 Gd2 -71.2(5)
C63 Gd7 C47 Gd2 -129.6(5)
C54 Gd7 C47 Gd2 -172.2(6)
C64 Gd7 C47 Gd2 -49.3(6)
C78 Gd7 C47 Gd2 -90.1(5)
C79 Gd7 C47 Gd2 177.5(5)
C50 Gd7 C47 Gd2 157.1(5)
C107 Gd7 C47 Gd2 -43.7(5)
C88 Gd2 C47 C39 -90.0(5)
C99 Gd2 C47 C39 -105.0(5)
C107 Gd2 C47 C39 -140.3(5)
C64 Gd2 C47 C39 -128.7(6)
C102 Gd2 C47 C39 -171.4(4)
C106 Gd2 C47 C39 -173.7(5)
C89 Gd2 C47 C39 -55.5(4)
C105 Gd2 C47 C39 -83.5(6)
C100 Gd2 C47 C39 -142.0(7)
C78 Gd2 C47 C39 164.6(4)
C96 Gd2 C47 C39 -98.5(8)
C88 Gd2 C47 C54 146.7(5)
C99 Gd2 C47 C54 131.8(5)
C107 Gd2 C47 C54 96.4(5)
C64 Gd2 C47 C54 108.0(6)
C102 Gd2 C47 C54 65.4(5)
C106 Gd2 C47 C54 63.0(4)
C89 Gd2 C47 C54 -178.8(4)
C105 Gd2 C47 C54 153.2(5)
C100 Gd2 C47 C54 94.8(7)
C78 Gd2 C47 C54 41.4(5)
C96 Gd2 C47 C54 138.2(8)
C88 Gd2 C47 C64 38.7(4)
C99 Gd2 C47 C64 23.7(5)
C107 Gd2 C47 C64 -11.6(5)
C102 Gd2 C47 C64 -42.7(5)
C106 Gd2 C47 C64 -45.0(4)
C89 Gd2 C47 C64 73.2(4)
C105 Gd2 C47 C64 45.2(5)
C100 Gd2 C47 C64 -13.3(6)
C78 Gd2 C47 C64 -66.7(5)
C96 Gd2 C47 C64 30.2(7)
C88 Gd2 C47 Gd7 154.0(7)
C99 Gd2 C47 Gd7 139.1(7)
C107 Gd2 C47 Gd7 103.7(7)
C64 Gd2 C47 Gd7 115.4(7)
C102 Gd2 C47 Gd7 72.7(5)
C106 Gd2 C47 Gd7 70.3(5)
C89 Gd2 C47 Gd7 -171.4(6)
C105 Gd2 C47 Gd7 160.5(8)
C100 Gd2 C47 Gd7 102.1(8)
C78 Gd2 C47 Gd7 48.7(4)
C96 Gd2 C47 Gd7 145.6(11)
C31 C34 C48 C55 150.9(5)
C52 C34 C48 C55 -2.0(8)
C31 C34 C48 C80 6.5(8)
C52 C34 C48 C80 -146.3(5)
C31 C34 C48 Gd4 59.0(5)
C52 C34 C48 Gd4 -93.9(5)
C108 Gd4 C48 C34 -162.3(5)
C103 Gd4 C48 C34 -128.1(5)
C86 Gd4 C48 C34 -95.1(4)
C101 Gd4 C48 C34 -168.8(5)
C61 Gd4 C48 C34 -84.9(4)
C80 Gd4 C48 C34 -123.1(6)
C105 Gd4 C48 C34 170.0(4)
C98 Gd4 C48 C34 -121.8(7)
C95 Gd4 C48 C34 -73.6(4)
C89 Gd4 C48 C34 149.6(4)
C96 Gd4 C48 C34 166.8(5)
C108 Gd4 C48 C55 76.7(5)
C103 Gd4 C48 C55 110.9(5)
C86 Gd4 C48 C55 143.9(4)
C101 Gd4 C48 C55 70.2(4)
C61 Gd4 C48 C55 154.1(4)
C80 Gd4 C48 C55 116.0(5)
C105 Gd4 C48 C55 49.1(4)
C98 Gd4 C48 C55 117.3(7)
C95 Gd4 C48 C55 165.4(4)
C89 Gd4 C48 C55 28.7(3)
C96 Gd4 C48 C55 45.9(6)
C108 Gd4 C48 C80 -39.2(4)
C103 Gd4 C48 C80 -5.0(5)
C86 Gd4 C48 C80 28.0(4)
C101 Gd4 C48 C80 -45.7(4)
C61 Gd4 C48 C80 38.2(4)
C105 Gd4 C48 C80 -66.9(5)
C98 Gd4 C48 C80 1.4(6)
C95 Gd4 C48 C80 49.5(4)
C89 Gd4 C48 C80 -87.3(4)
C96 Gd4 C48 C80 -70.1(6)
C13 N4 C49 C35 50.4(9)
C13' N4 C49 C35 -26.3(18)
C16 N4 C49 C35 179.6(6)
C13 N4 C49 C68 -74.1(9)
C13' N4 C49 C68 -150.8(16)
C16 N4 C49 C68 55.0(8)
C13 N4 C49 C56 172.0(7)
C13' N4 C49 C56 95.4(17)
C16 N4 C49 C56 -58.8(7)
C60 C35 C49 N4 91.5(6)
C45 C35 C49 N4 -104.3(6)
C60 C35 C49 C68 -137.9(5)
C45 C35 C49 C68 26.3(6)
C60 C35 C49 C56 -31.0(6)
C45 C35 C49 C56 133.2(5)
C33 C29 C50 C54 -1.5(8)
C30 C29 C50 C54 -148.8(5)
C33 C29 C50 C75 151.1(5)
C30 C29 C50 C75 3.9(5)
C33 C29 C50 Gd7 52.7(5)
C30 C29 C50 Gd7 -94.6(3)
C106 Gd7 C50 C54 -11.0(4)
C84 Gd7 C50 C54 -83.4(4)
C92 Gd7 C50 C54 -38.4(4)
C102 Gd7 C50 C54 -23.6(5)
C63 Gd7 C50 C54 -86.6(4)
C64 Gd7 C50 C54 23.5(4)
C78 Gd7 C50 C54 -62.8(5)
C47 Gd7 C50 C54 37.9(4)
C79 Gd7 C50 C54 -115.4(5)
C107 Gd7 C50 C54 6.1(5)
C106 Gd7 C50 C29 -128.0(4)
C84 Gd7 C50 C29 159.6(4)
C92 Gd7 C50 C29 -155.4(4)
C102 Gd7 C50 C29 -140.6(4)
C63 Gd7 C50 C29 156.4(4)
C54 Gd7 C50 C29 -117.0(6)
C64 Gd7 C50 C29 -93.4(4)
C78 Gd7 C50 C29 -179.8(4)
C47 Gd7 C50 C29 -79.1(4)
C79 Gd7 C50 C29 127.6(4)
C107 Gd7 C50 C29 -110.9(4)
C106 Gd7 C50 C75 119.5(4)
C84 Gd7 C50 C75 47.0(3)
C92 Gd7 C50 C75 92.1(4)
C102 Gd7 C50 C75 106.9(4)
C63 Gd7 C50 C75 43.8(4)
C54 Gd7 C50 C75 130.4(6)
C64 Gd7 C50 C75 154.0(4)
C78 Gd7 C50 C75 67.6(4)
C47 Gd7 C50 C75 168.3(4)
C79 Gd7 C50 C75 15.1(3)
C107 Gd7 C50 C75 136.5(4)
C83 C46 C51 C67 -146.4(5)
C72 C46 C51 C67 9.5(8)
C83 C46 C51 C68 -2.8(8)
C72 C46 C51 C68 153.0(5)
C36 C40 C52 C34 -4.6(7)
C44 C40 C52 C34 -148.2(5)
C36 C40 C52 C33 151.4(5)
C44 C40 C52 C33 7.9(7)
C48 C34 C52 C40 157.6(5)
C31 C34 C52 C40 4.6(7)
C48 C34 C52 C33 1.4(7)
C31 C34 C52 C33 -151.5(5)
C29 C33 C52 C40 -1.1(7)
C39 C33 C52 C40 -153.8(5)
C29 C33 C52 C34 154.3(5)
C39 C33 C52 C34 1.6(7)
C56 C42 C53 C58 -0.5(8)
C59 C42 C53 C58 -164.7(5)
C56 C42 C53 C38 164.5(5)
C59 C42 C53 C38 0.3(8)
N6 C38 C53 C58 -100.3(6)
C32 C38 C53 C58 137.4(5)
C37 C38 C53 C58 30.2(6)
N6 C38 C53 C42 94.4(6)
C32 C38 C53 C42 -27.9(7)
C37 C38 C53 C42 -135.1(5)
C29 C50 C54 C47 -1.7(7)
C75 C50 C54 C47 -150.5(5)
Gd7 C50 C54 C47 -83.6(5)
C29 C50 C54 C92 149.7(5)
C75 C50 C54 C92 0.9(8)
Gd7 C50 C54 C92 67.8(5)
C29 C50 C54 Gd7 81.9(5)
C75 C50 C54 Gd7 -66.9(5)
C39 C47 C54 C50 2.2(8)
C64 C47 C54 C50 150.9(5)
Gd7 C47 C54 C50 95.3(5)
Gd2 C47 C54 C50 99.3(5)
C39 C47 C54 C92 -152.2(5)
C64 C47 C54 C92 -3.5(6)
Gd7 C47 C54 C92 -59.1(4)
Gd2 C47 C54 C92 -55.1(5)
C39 C47 C54 Gd7 -93.1(5)
C64 C47 C54 Gd7 55.6(4)
Gd2 C47 C54 Gd7 4.0(3)
C106 Gd7 C54 C50 167.5(5)
C84 Gd7 C54 C50 83.2(4)
C92 Gd7 C54 C50 122.0(6)
C102 Gd7 C54 C50 160.0(4)
C63 Gd7 C54 C50 96.8(4)
C64 Gd7 C54 C50 -152.0(5)
C78 Gd7 C54 C50 128.9(4)
C47 Gd7 C54 C50 -118.6(6)
C79 Gd7 C54 C50 50.1(4)
C107 Gd7 C54 C50 -175.6(4)
C106 Gd7 C54 C47 -73.9(4)
C84 Gd7 C54 C47 -158.3(4)
C92 Gd7 C54 C47 -119.5(5)
C102 Gd7 C54 C47 -81.5(4)
C63 Gd7 C54 C47 -144.6(4)
C64 Gd7 C54 C47 -33.4(3)
C78 Gd7 C54 C47 -112.5(4)
C79 Gd7 C54 C47 168.7(4)
C50 Gd7 C54 C47 118.6(6)
C107 Gd7 C54 C47 -57.0(4)
C106 Gd7 C54 C92 45.6(4)
C84 Gd7 C54 C92 -38.8(4)
C102 Gd7 C54 C92 38.0(4)
C63 Gd7 C54 C92 -25.2(4)
C64 Gd7 C54 C92 86.1(4)
C78 Gd7 C54 C92 7.0(4)
C47 Gd7 C54 C92 119.5(5)
C79 Gd7 C54 C92 -71.8(4)
C50 Gd7 C54 C92 -122.0(6)
C107 Gd7 C54 C92 62.4(4)
C34 C48 C55 C89 -148.6(5)
C80 C48 C55 C89 0.2(6)
Gd4 C48 C55 C89 -49.0(5)
C34 C48 C55 C39 -0.4(8)
C80 C48 C55 C39 148.4(5)
Gd4 C48 C55 C39 99.2(5)
C47 C39 C55 C89 -7.0(8)
C33 C39 C55 C89 147.5(5)
C47 C39 C55 C48 -151.0(5)
C33 C39 C55 C48 3.4(8)
C53 C42 C56 C67 -6.2(8)
C59 C42 C56 C67 158.8(5)
C53 C42 C56 C49 -158.5(5)
C59 C42 C56 C49 6.4(8)
N4 C49 C56 C42 -95.6(7)
C35 C49 C56 C42 26.8(8)
C68 C49 C56 C42 139.0(6)
N4 C49 C56 C67 109.7(5)
C35 C49 C56 C67 -127.8(5)
C68 C49 C56 C67 -15.6(5)
C42 C53 C58 C62 6.6(8)
C38 C53 C58 C62 -159.0(5)
C42 C53 C58 C73 158.8(5)
C38 C53 C58 C73 -6.8(8)
C20 N5 C59 C42 59.8(6)
C17 N5 C59 C42 -177.8(5)
C20 N5 C59 C36 -67.0(6)
C17 N5 C59 C36 55.4(7)
C20 N5 C59 C60 -179.4(5)
C17 N5 C59 C60 -57.0(6)
C56 C42 C59 N5 90.4(6)
C53 C42 C59 N5 -104.9(6)
C56 C42 C59 C36 -138.2(5)
C53 C42 C59 C36 26.5(7)
C56 C42 C59 C60 -31.4(6)
C53 C42 C59 C60 133.3(5)
C32 C36 C59 N5 101.9(6)
C40 C36 C59 N5 -107.0(5)
C32 C36 C59 C42 -26.2(7)
C40 C36 C59 C42 124.9(5)
C32 C36 C59 C60 -139.4(5)
C40 C36 C59 C60 11.7(5)
C45 C35 C60 C44 -4.9(7)
C49 C35 C60 C44 159.9(5)
C45 C35 C60 C59 -159.2(5)
C49 C35 C60 C59 5.5(7)
C30 C44 C60 C35 5.9(7)
C40 C44 C60 C35 -143.8(5)
C30 C44 C60 C59 164.6(4)
C40 C44 C60 C59 14.9(6)
N5 C59 C60 C35 -95.1(6)
C42 C59 C60 C35 27.4(7)
C36 C59 C60 C35 140.9(5)
N5 C59 C60 C44 108.4(5)
C42 C59 C60 C44 -129.1(4)
C36 C59 C60 C44 -15.6(5)
C37 C43 C61 C80 149.8(5)
C31 C43 C61 C80 5.9(8)
C37 C43 C61 C86 -0.7(8)
C31 C43 C61 C86 -144.6(5)
C37 C43 C61 Gd4 70.2(6)
C31 C43 C61 Gd4 -73.7(6)
C108 Gd4 C61 C43 177.6(4)
C103 Gd4 C61 C43 -143.4(5)
C86 Gd4 C61 C43 -113.4(5)
C101 Gd4 C61 C43 142.5(4)
C80 Gd4 C61 C43 115.8(5)
C105 Gd4 C61 C43 176.1(4)
C98 Gd4 C61 C43 -120.7(4)
C95 Gd4 C61 C43 -82.2(4)
C89 Gd4 C61 C43 120.2(4)
C96 Gd4 C61 C43 -158.0(5)
C48 Gd4 C61 C43 84.5(4)
C108 Gd4 C61 C80 61.8(4)
C103 Gd4 C61 C80 100.8(4)
C86 Gd4 C61 C80 130.8(5)
C101 Gd4 C61 C80 26.7(3)
C105 Gd4 C61 C80 60.3(4)
C98 Gd4 C61 C80 123.5(4)
C95 Gd4 C61 C80 162.0(4)
C89 Gd4 C61 C80 4.4(3)
C96 Gd4 C61 C80 86.1(6)
C48 Gd4 C61 C80 -31.3(3)
C108 Gd4 C61 C86 -69.1(4)
C103 Gd4 C61 C86 -30.1(4)
C101 Gd4 C61 C86 -104.1(4)
C80 Gd4 C61 C86 -130.8(5)
C105 Gd4 C61 C86 -70.6(4)
C98 Gd4 C61 C86 -7.4(4)
C95 Gd4 C61 C86 31.1(3)
C89 Gd4 C61 C86 -126.4(4)
C96 Gd4 C61 C86 -44.7(5)
C48 Gd4 C61 C86 -162.1(4)
C53 C58 C62 C67 -6.2(8)
C73 C58 C62 C67 -163.1(5)
C53 C58 C62 C71 141.8(5)
C73 C58 C62 C71 -15.1(6)
C106 Gd7 C63 C84 -80.6(4)
C92 Gd7 C63 C84 -38.3(4)
C102 Gd7 C63 C84 -116.5(5)
C54 Gd7 C63 C84 -21.7(4)
C64 Gd7 C63 C84 -78.8(4)
C78 Gd7 C63 C84 -138.7(6)
C47 Gd7 C63 C84 -43.2(5)
C79 Gd7 C63 C84 31.9(4)
C50 Gd7 C63 C84 5.0(4)
C107 Gd7 C63 C84 -132.5(4)
C106 Gd7 C63 C70 164.4(4)
C84 Gd7 C63 C70 -115.0(6)
C92 Gd7 C63 C70 -153.4(5)
C102 Gd7 C63 C70 128.5(5)
C54 Gd7 C63 C70 -136.7(4)
C64 Gd7 C63 C70 166.2(4)
C78 Gd7 C63 C70 106.2(6)
C47 Gd7 C63 C70 -158.2(4)
C79 Gd7 C63 C70 -83.1(4)
C50 Gd7 C63 C70 -110.0(4)
C107 Gd7 C63 C70 112.4(4)
C106 Gd7 C63 C78 58.1(4)
C84 Gd7 C63 C78 138.7(6)
C92 Gd7 C63 C78 100.4(4)
C102 Gd7 C63 C78 22.3(4)
C54 Gd7 C63 C78 117.0(4)
C64 Gd7 C63 C78 60.0(4)
C47 Gd7 C63 C78 95.6(4)
C79 Gd7 C63 C78 170.7(5)
C50 Gd7 C63 C78 143.7(4)
C107 Gd7 C63 C78 6.2(4)
C39 C47 C64 C88 -3.8(8)
C54 C47 C64 C88 -153.4(5)
Gd7 C47 C64 C88 -98.1(5)
Gd2 C47 C64 C88 -68.4(6)
C39 C47 C64 C106 145.6(5)
C54 C47 C64 C106 -4.0(6)
Gd7 C47 C64 C106 51.2(4)
Gd2 C47 C64 C106 80.9(5)
C39 C47 C64 Gd2 64.6(6)
C54 C47 C64 Gd2 -84.9(5)
Gd7 C47 C64 Gd2 -29.7(3)
C39 C47 C64 Gd7 94.3(5)
C54 C47 C64 Gd7 -55.2(4)
Gd2 C47 C64 Gd7 29.7(3)
C99 Gd2 C64 C88 -34.8(4)
C107 Gd2 C64 C88 -72.4(4)
C102 Gd2 C64 C88 -109.5(5)
C106 Gd2 C64 C88 -134.7(6)
C89 Gd2 C64 C88 31.5(4)
C105 Gd2 C64 C88 -21.6(4)
C100 Gd2 C64 C88 -70.2(5)
C47 Gd2 C64 C88 119.2(6)
C78 Gd2 C64 C88 -126.5(5)
C96 Gd2 C64 C88 -41.1(5)
C88 Gd2 C64 C106 134.7(6)
C99 Gd2 C64 C106 99.9(5)
C107 Gd2 C64 C106 62.3(4)
C102 Gd2 C64 C106 25.2(4)
C89 Gd2 C64 C106 166.2(4)
C105 Gd2 C64 C106 113.1(5)
C100 Gd2 C64 C106 64.5(5)
C47 Gd2 C64 C106 -106.1(5)
C78 Gd2 C64 C106 8.2(4)
C96 Gd2 C64 C106 93.6(5)
C88 Gd2 C64 C47 -119.2(6)
C99 Gd2 C64 C47 -154.1(5)
C107 Gd2 C64 C47 168.4(5)
C102 Gd2 C64 C47 131.2(5)
C106 Gd2 C64 C47 106.1(5)
C89 Gd2 C64 C47 -87.7(4)
C105 Gd2 C64 C47 -140.8(5)
C100 Gd2 C64 C47 170.6(5)
C78 Gd2 C64 C47 114.3(4)
C96 Gd2 C64 C47 -160.3(5)
C88 Gd2 C64 Gd7 -175.4(6)
C99 Gd2 C64 Gd7 149.7(6)
C107 Gd2 C64 Gd7 112.2(6)
C102 Gd2 C64 Gd7 75.0(5)
C106 Gd2 C64 Gd7 49.9(5)
C89 Gd2 C64 Gd7 -143.9(5)
C105 Gd2 C64 Gd7 163.0(7)
C100 Gd2 C64 Gd7 114.4(7)
C47 Gd2 C64 Gd7 -56.2(6)
C78 Gd2 C64 Gd7 58.1(4)
C96 Gd2 C64 Gd7 143.5(8)
C106 Gd7 C64 C88 -122.5(6)
C84 Gd7 C64 C88 -160.4(4)
C92 Gd7 C64 C88 -166.3(5)
C102 Gd7 C64 C88 -86.9(4)
C63 Gd7 C64 C88 -125.6(4)
C54 Gd7 C64 C88 151.1(5)
C78 Gd7 C64 C88 -96.5(4)
C47 Gd7 C64 C88 118.5(6)
C79 Gd7 C64 C88 173.9(4)
C50 Gd7 C64 C88 138.8(4)
C107 Gd7 C64 C88 -54.9(4)
C84 Gd7 C64 C106 -37.9(4)
C92 Gd7 C64 C106 -43.9(4)
C102 Gd7 C64 C106 35.5(4)
C63 Gd7 C64 C106 -3.1(4)
C54 Gd7 C64 C106 -86.4(4)
C78 Gd7 C64 C106 26.0(4)
C47 Gd7 C64 C106 -119.0(5)
C79 Gd7 C64 C106 -63.6(4)
C50 Gd7 C64 C106 -98.7(4)
C107 Gd7 C64 C106 67.6(4)
C106 Gd7 C64 C47 119.0(5)
C84 Gd7 C64 C47 81.1(4)
C92 Gd7 C64 C47 75.1(4)
C102 Gd7 C64 C47 154.5(4)
C63 Gd7 C64 C47 115.9(4)
C54 Gd7 C64 C47 32.5(3)
C78 Gd7 C64 C47 145.0(4)
C79 Gd7 C64 C47 55.4(4)
C50 Gd7 C64 C47 20.2(3)
C107 Gd7 C64 C47 -173.5(4)
C106 Gd7 C64 Gd2 -118.1(6)
C84 Gd7 C64 Gd2 -156.1(5)
C92 Gd7 C64 Gd2 -162.0(6)
C102 Gd7 C64 Gd2 -82.6(5)
C63 Gd7 C64 Gd2 -121.2(5)
C54 Gd7 C64 Gd2 155.4(6)
C78 Gd7 C64 Gd2 -92.1(5)
C47 Gd7 C64 Gd2 122.9(6)
C79 Gd7 C64 Gd2 178.3(5)
C50 Gd7 C64 Gd2 143.1(5)
C107 Gd7 C64 Gd2 -50.6(5)
C43 C37 C65 C95 5.8(8)
C38 C37 C65 C95 160.0(5)
C43 C37 C65 C73 -155.7(5)
C38 C37 C65 C73 -1.4(8)
C68 C57 C66 C83 -3.2(9)
C74 C57 C66 C83 152.3(5)
C68 C57 C66 C94 -152.2(5)
C74 C57 C66 C94 3.3(6)
C58 C62 C67 C56 -0.6(8)
C71 C62 C67 C56 -145.4(5)
C58 C62 C67 C51 145.1(5)
C71 C62 C67 C51 0.3(8)
C42 C56 C67 C62 6.7(8)
C49 C56 C67 C62 163.6(5)
C42 C56 C67 C51 -141.9(5)
C49 C56 C67 C51 14.9(6)
C46 C51 C67 C62 -7.4(8)
C68 C51 C67 C62 -155.7(5)
C46 C51 C67 C56 141.4(5)
C68 C51 C67 C56 -7.0(6)
C66 C57 C68 C51 1.3(8)
C74 C57 C68 C51 -151.2(5)
C66 C57 C68 C49 150.5(5)
C74 C57 C68 C49 -2.0(8)
C46 C51 C68 C57 1.7(8)
C67 C51 C68 C57 149.3(5)
C46 C51 C68 C49 -151.4(5)
C67 C51 C68 C49 -3.8(6)
N4 C49 C68 C57 100.1(6)
C35 C49 C68 C57 -26.2(7)
C56 C49 C68 C57 -140.0(5)
N4 C49 C68 C51 -108.4(5)
C35 C49 C68 C51 125.3(5)
C56 C49 C68 C51 11.5(5)
C96 Gd6 C69 C93 34.2(4)
C109 Gd6 C69 C93 130.0(6)
C100 Gd6 C69 C93 70.0(5)
C110 Gd6 C69 C93 103.2(5)
C98 Gd6 C69 C93 -32.9(4)
C85 Gd6 C69 C93 -124.4(6)
C105 Gd6 C69 C93 23.2(5)
C91 Gd6 C69 C93 166.2(5)
C76 Gd6 C69 C93 -159.1(5)
C103 Gd6 C69 C93 -25.9(4)
C93 Gd6 C69 C85 124.4(6)
C96 Gd6 C69 C85 158.7(5)
C109 Gd6 C69 C85 -105.6(5)
C100 Gd6 C69 C85 -165.6(5)
C110 Gd6 C69 C85 -132.3(5)
C98 Gd6 C69 C85 91.5(4)
C105 Gd6 C69 C85 147.6(5)
C91 Gd6 C69 C85 -69.3(4)
C76 Gd6 C69 C85 -34.6(3)
C103 Gd6 C69 C85 98.5(5)
C93 Gd6 C69 C109 -130.0(6)
C96 Gd6 C69 C109 -95.7(5)
C100 Gd6 C69 C109 -60.0(4)
C110 Gd6 C69 C109 -26.7(4)
C98 Gd6 C69 C109 -162.9(5)
C85 Gd6 C69 C109 105.6(5)
C105 Gd6 C69 C109 -106.8(5)
C91 Gd6 C69 C109 36.3(4)
C76 Gd6 C69 C109 71.0(4)
C103 Gd6 C69 C109 -155.9(5)
C93 Gd6 C69 Gd3 -101.6(12)
C96 Gd6 C69 Gd3 -67.4(11)
C109 Gd6 C69 Gd3 28.4(11)
C100 Gd6 C69 Gd3 -31.6(10)
C110 Gd6 C69 Gd3 1.6(10)
C98 Gd6 C69 Gd3 -134.5(12)
C85 Gd6 C69 Gd3 134.0(11)
C105 Gd6 C69 Gd3 -78.4(11)
C91 Gd6 C69 Gd3 64.6(11)
C76 Gd6 C69 Gd3 99.3(11)
C103 Gd6 C69 Gd3 -127.5(12)
C93 Gd6 C69 Gd1 83.5(7)
C96 Gd6 C69 Gd1 117.8(7)
C109 Gd6 C69 Gd1 -146.5(7)
C100 Gd6 C69 Gd1 153.5(8)
C110 Gd6 C69 Gd1 -173.2(7)
C98 Gd6 C69 Gd1 50.6(6)
C85 Gd6 C69 Gd1 -40.9(7)
C105 Gd6 C69 Gd1 106.7(7)
C91 Gd6 C69 Gd1 -110.2(6)
C76 Gd6 C69 Gd1 -75.5(6)
C103 Gd6 C69 Gd1 57.6(5)
C100 Gd3 C69 C93 66.5(5)
C110 Gd3 C69 C93 109.2(5)
C96 Gd3 C69 C93 27.5(4)
C109 Gd3 C69 C93 138.9(6)
C107 Gd3 C69 C93 58.7(5)
C104 Gd3 C69 C93 128.6(5)
C105 Gd3 C69 C93 12.2(4)
C99 Gd3 C69 C93 27.5(5)
C91 Gd3 C69 C93 176.4(5)
C102 Gd3 C69 C93 85.2(6)
C100 Gd3 C69 C85 -172.7(5)
C110 Gd3 C69 C85 -130.0(5)
C96 Gd3 C69 C85 148.3(5)
C109 Gd3 C69 C85 -100.3(6)
C107 Gd3 C69 C85 179.5(5)
C104 Gd3 C69 C85 -110.5(5)
C93 Gd3 C69 C85 120.8(6)
C105 Gd3 C69 C85 133.1(5)
C99 Gd3 C69 C85 148.3(5)
C91 Gd3 C69 C85 -62.8(4)
C102 Gd3 C69 C85 -154.0(5)
C100 Gd3 C69 C109 -72.4(5)
C110 Gd3 C69 C109 -29.7(4)
C96 Gd3 C69 C109 -111.4(5)
C107 Gd3 C69 C109 -80.2(5)
C104 Gd3 C69 C109 -10.2(4)
C93 Gd3 C69 C109 -138.9(6)
C105 Gd3 C69 C109 -126.7(5)
C99 Gd3 C69 C109 -111.4(5)
C91 Gd3 C69 C109 37.5(4)
C102 Gd3 C69 C109 -53.7(6)
C100 Gd3 C69 Gd6 139.3(12)
C110 Gd3 C69 Gd6 -178.0(12)
C96 Gd3 C69 Gd6 100.4(11)
C109 Gd3 C69 Gd6 -148.3(12)
C107 Gd3 C69 Gd6 131.5(12)
C104 Gd3 C69 Gd6 -158.5(12)
C93 Gd3 C69 Gd6 72.9(12)
C105 Gd3 C69 Gd6 85.1(11)
C99 Gd3 C69 Gd6 100.4(12)
C91 Gd3 C69 Gd6 -110.7(11)
C102 Gd3 C69 Gd6 158.1(13)
C100 Gd3 C69 Gd1 142.6(4)
C110 Gd3 C69 Gd1 -174.7(4)
C96 Gd3 C69 Gd1 103.6(3)
C109 Gd3 C69 Gd1 -145.0(5)
C107 Gd3 C69 Gd1 134.8(5)
C104 Gd3 C69 Gd1 -155.3(4)
C93 Gd3 C69 Gd1 76.1(4)
C105 Gd3 C69 Gd1 88.3(3)
C99 Gd3 C69 Gd1 103.6(4)
C91 Gd3 C69 Gd1 -107.5(3)
C102 Gd3 C69 Gd1 161.3(6)
C77 Gd1 C69 C93 -70.5(4)
C98 Gd1 C69 C93 -30.9(4)
C82 Gd1 C69 C93 -108.7(4)
C95 Gd1 C69 C93 -67.0(4)
C85 Gd1 C69 C93 -136.7(6)
C103 Gd1 C69 C93 -14.8(4)
C86 Gd1 C69 C93 -35.4(4)
C81 Gd1 C69 C93 -124.8(4)
C96 Gd1 C69 C93 34.8(4)
C77 Gd1 C69 C85 66.1(4)
C98 Gd1 C69 C85 105.7(4)
C82 Gd1 C69 C85 28.0(3)
C93 Gd1 C69 C85 136.7(6)
C95 Gd1 C69 C85 69.7(4)
C103 Gd1 C69 C85 121.8(4)
C86 Gd1 C69 C85 101.3(4)
C81 Gd1 C69 C85 11.8(3)
C96 Gd1 C69 C85 171.5(4)
C77 Gd1 C69 C109 169.2(5)
C98 Gd1 C69 C109 -151.1(5)
C82 Gd1 C69 C109 131.1(5)
C93 Gd1 C69 C109 -120.2(6)
C95 Gd1 C69 C109 172.8(4)
C85 Gd1 C69 C109 103.1(5)
C103 Gd1 C69 C109 -135.1(4)
C86 Gd1 C69 C109 -155.6(4)
C81 Gd1 C69 C109 114.9(4)
C96 Gd1 C69 C109 -85.4(5)
C77 Gd1 C69 Gd6 -157.4(7)
C98 Gd1 C69 Gd6 -117.8(7)
C82 Gd1 C69 Gd6 164.4(7)
C93 Gd1 C69 Gd6 -86.9(8)
C95 Gd1 C69 Gd6 -153.8(7)
C85 Gd1 C69 Gd6 136.5(8)
C103 Gd1 C69 Gd6 -101.7(7)
C86 Gd1 C69 Gd6 -122.3(7)
C81 Gd1 C69 Gd6 148.3(7)
C96 Gd1 C69 Gd6 -52.0(7)
C77 Gd1 C69 Gd3 -159.7(3)
C98 Gd1 C69 Gd3 -120.1(4)
C82 Gd1 C69 Gd3 162.1(3)
C93 Gd1 C69 Gd3 -89.2(5)
C95 Gd1 C69 Gd3 -156.2(3)
C85 Gd1 C69 Gd3 134.2(4)
C103 Gd1 C69 Gd3 -104.0(3)
C86 Gd1 C69 Gd3 -124.6(3)
C81 Gd1 C69 Gd3 146.0(3)
C96 Gd1 C69 Gd3 -54.4(3)
C84 C63 C70 C94 1.5(9)
C78 C63 C70 C94 150.2(6)
Gd7 C63 C70 C94 69.7(6)
C84 C63 C70 C87 -144.5(6)
C78 C63 C70 C87 4.2(7)
Gd7 C63 C70 C87 -76.3(5)
C67 C62 C71 C72 4.2(8)
C58 C62 C71 C72 -143.9(5)
C67 C62 C71 C81 152.7(5)
C58 C62 C71 C81 4.6(6)
C62 C71 C72 C76 150.7(5)
C81 C71 C72 C76 6.9(8)
C62 C71 C72 C46 -1.8(8)
C81 C71 C72 C46 -145.6(5)
C51 C46 C72 C71 -5.0(8)
C83 C46 C72 C71 150.5(5)
C51 C46 C72 C76 -156.8(5)
C83 C46 C72 C76 -1.3(8)
C25 N7 C73 C65 -58.9(7)
C28 N7 C73 C65 173.3(5)
C25 N7 C73 C81 66.6(7)
C28 N7 C73 C81 -61.2(6)
C25 N7 C73 C58 -179.6(5)
C28 N7 C73 C58 52.6(6)
C37 C65 C73 N7 -95.1(6)
C95 C65 C73 N7 103.6(6)
C37 C65 C73 C81 134.2(5)
C95 C65 C73 C81 -27.1(6)
C37 C65 C73 C58 25.8(7)
C95 C65 C73 C58 -135.5(5)
C53 C58 C73 N7 99.0(6)
C62 C58 C73 N7 -106.4(5)
C53 C58 C73 C65 -22.8(8)
C62 C58 C73 C65 131.9(5)
C53 C58 C73 C81 -136.3(6)
C62 C58 C73 C81 18.3(5)
C12 N3 C74 C57 168.3(6)
C9 N3 C74 C57 -65.3(7)
C12 N3 C74 C45 48.1(8)
C9 N3 C74 C45 174.5(5)
C12 N3 C74 C97 -78.8(8)
C9 N3 C74 C97 47.7(7)
C68 C57 C74 N3 -93.0(7)
C66 C57 C74 N3 112.6(6)
C68 C57 C74 C45 29.2(7)
C66 C57 C74 C45 -125.1(5)
C68 C57 C74 C97 142.6(5)
C66 C57 C74 C97 -11.8(6)
C41 C45 C74 N3 -101.5(6)
C35 C45 C74 N3 93.2(6)
C41 C45 C74 C57 137.4(5)
C35 C45 C74 C57 -28.0(7)
C41 C45 C74 C97 30.3(6)
C35 C45 C74 C97 -135.1(5)
C5 N2 C75 C50 69.5(6)
C8 N2 C75 C50 -56.8(7)
C5 N2 C75 C79 -56.8(6)
C8 N2 C75 C79 176.9(5)
C5 N2 C75 C41 -176.6(5)
C8 N2 C75 C41 57.1(6)
C54 C50 C75 N2 -102.3(6)
C29 C50 C75 N2 107.3(5)
Gd7 C50 C75 N2 -150.4(4)
C54 C50 C75 C79 25.2(7)
C29 C50 C75 C79 -125.2(5)
Gd7 C50 C75 C79 -22.9(4)
C54 C50 C75 C41 138.7(5)
C29 C50 C75 C41 -11.7(5)
Gd7 C50 C75 C41 90.6(3)
C45 C41 C75 N2 94.6(6)
C30 C41 C75 N2 -109.4(5)
C45 C41 C75 C50 -140.3(5)
C30 C41 C75 C50 15.7(5)
C45 C41 C75 C79 -26.7(7)
C30 C41 C75 C79 129.2(5)
C71 C72 C76 C91 -151.1(5)
C46 C72 C76 C91 2.0(8)
C71 C72 C76 C85 -4.1(7)
C46 C72 C76 C85 149.0(5)
C71 C72 C76 Gd6 -72.0(6)
C46 C72 C76 Gd6 81.2(6)
C93 Gd6 C76 C91 -97.5(5)
C69 Gd6 C76 C91 -84.8(5)
C96 Gd6 C76 C91 -71.3(7)
C109 Gd6 C76 C91 -34.8(4)
C100 Gd6 C76 C91 -35.3(5)
C110 Gd6 C76 C91 -20.6(4)
C98 Gd6 C76 C91 -128.5(5)
C85 Gd6 C76 C91 -125.6(6)
C105 Gd6 C76 C91 -81.0(10)
C103 Gd6 C76 C91 -142.1(6)
C93 Gd6 C76 C72 143.9(5)
C69 Gd6 C76 C72 156.5(6)
C96 Gd6 C76 C72 170.1(6)
C109 Gd6 C76 C72 -153.5(5)
C100 Gd6 C76 C72 -154.0(5)
C110 Gd6 C76 C72 -139.3(5)
C98 Gd6 C76 C72 112.8(5)
C85 Gd6 C76 C72 115.7(6)
C105 Gd6 C76 C72 160.4(9)
C91 Gd6 C76 C72 -118.7(6)
C103 Gd6 C76 C72 99.2(5)
C93 Gd6 C76 C85 28.1(5)
C69 Gd6 C76 C85 40.8(4)
C96 Gd6 C76 C85 54.4(6)
C109 Gd6 C76 C85 90.8(5)
C100 Gd6 C76 C85 90.3(5)
C110 Gd6 C76 C85 105.0(5)
C98 Gd6 C76 C85 -2.9(4)
C105 Gd6 C76 C85 44.6(10)
C91 Gd6 C76 C85 125.6(6)
C103 Gd6 C76 C85 -16.5(5)
C98 Gd1 C77 C95 109.9(5)
C82 Gd1 C77 C95 -118.9(5)
C93 Gd1 C77 C95 139.5(4)
C85 Gd1 C77 C95 -151.1(4)
C103 Gd1 C77 C95 71.4(4)
C69 Gd1 C77 C95 173.9(4)
C86 Gd1 C77 C95 34.7(3)
C81 Gd1 C77 C95 -89.3(4)
C96 Gd1 C77 C95 125.3(3)
C98 Gd1 C77 C82 -131.2(6)
C93 Gd1 C77 C82 -101.6(4)
C95 Gd1 C77 C82 118.9(5)
C85 Gd1 C77 C82 -32.2(3)
C103 Gd1 C77 C82 -169.7(4)
C69 Gd1 C77 C82 -67.2(4)
C86 Gd1 C77 C82 153.6(4)
C81 Gd1 C77 C82 29.7(3)
C96 Gd1 C77 C82 -115.7(4)
C82 Gd1 C77 C98 131.2(6)
C93 Gd1 C77 C98 29.6(4)
C95 Gd1 C77 C98 -109.9(5)
C85 Gd1 C77 C98 99.0(4)
C103 Gd1 C77 C98 -38.5(4)
C69 Gd1 C77 C98 64.0(4)
C86 Gd1 C77 C98 -75.2(4)
C81 Gd1 C77 C98 160.9(5)
C96 Gd1 C77 C98 15.5(4)
C84 C63 C78 C102 1.5(10)
C70 C63 C78 C102 -145.6(7)
Gd7 C63 C78 C102 -43.4(6)
C84 C63 C78 C104 144.3(6)
C70 C63 C78 C104 -2.8(7)
Gd7 C63 C78 C104 99.5(4)
C84 C63 C78 Gd7 44.9(6)
C70 C63 C78 Gd7 -102.3(5)
C84 C63 C78 Gd3 82.3(7)
C70 C63 C78 Gd3 -64.9(5)
Gd7 C63 C78 Gd3 37.4(3)
C84 C63 C78 Gd2 49.8(7)
C70 C63 C78 Gd2 -97.3(5)
Gd7 C63 C78 Gd2 4.9(3)
C106 Gd7 C78 C102 32.2(4)
C84 Gd7 C78 C102 116.7(5)
C92 Gd7 C78 C102 75.5(4)
C63 Gd7 C78 C102 141.5(6)
C54 Gd7 C78 C102 71.1(4)
C64 Gd7 C78 C102 15.5(4)
C47 Gd7 C78 C102 36.6(5)
C79 Gd7 C78 C102 133.9(4)
C50 Gd7 C78 C102 96.2(4)
C107 Gd7 C78 C102 -30.6(4)
C106 Gd7 C78 C63 -109.3(5)
C84 Gd7 C78 C63 -24.8(4)
C92 Gd7 C78 C63 -66.0(4)
C102 Gd7 C78 C63 -141.5(6)
C54 Gd7 C78 C63 -70.4(4)
C64 Gd7 C78 C63 -126.1(4)
C47 Gd7 C78 C63 -104.9(4)
C79 Gd7 C78 C63 -7.6(4)
C50 Gd7 C78 C63 -45.3(5)
C107 Gd7 C78 C63 -172.1(5)
C106 Gd7 C78 C104 149.6(5)
C84 Gd7 C78 C104 -125.9(5)
C92 Gd7 C78 C104 -167.1(5)
C102 Gd7 C78 C104 117.4(6)
C63 Gd7 C78 C104 -101.1(6)
C54 Gd7 C78 C104 -171.5(4)
C64 Gd7 C78 C104 132.9(4)
C47 Gd7 C78 C104 154.0(4)
C79 Gd7 C78 C104 -108.7(4)
C50 Gd7 C78 C104 -146.4(4)
C107 Gd7 C78 C104 86.8(5)
C106 Gd7 C78 Gd3 117.7(3)
C84 Gd7 C78 Gd3 -157.8(3)
C92 Gd7 C78 Gd3 161.0(3)
C102 Gd7 C78 Gd3 85.5(5)
C63 Gd7 C78 Gd3 -133.0(4)
C54 Gd7 C78 Gd3 156.6(3)
C64 Gd7 C78 Gd3 101.0(3)
C47 Gd7 C78 Gd3 122.1(3)
C79 Gd7 C78 Gd3 -140.6(3)
C50 Gd7 C78 Gd3 -178.3(3)
C107 Gd7 C78 Gd3 54.9(3)
C106 Gd7 C78 Gd2 80.6(5)
C84 Gd7 C78 Gd2 165.2(5)
C92 Gd7 C78 Gd2 123.9(5)
C102 Gd7 C78 Gd2 48.5(6)
C63 Gd7 C78 Gd2 -170.0(6)
C54 Gd7 C78 Gd2 119.6(5)
C64 Gd7 C78 Gd2 63.9(5)
C47 Gd7 C78 Gd2 85.0(5)
C79 Gd7 C78 Gd2 -177.6(5)
C50 Gd7 C78 Gd2 144.6(5)
C107 Gd7 C78 Gd2 17.8(5)
C100 Gd3 C78 C102 -64.9(4)
C110 Gd3 C78 C102 -110.5(5)
C96 Gd3 C78 C102 -54.9(5)
C109 Gd3 C78 C102 -131.3(5)
C107 Gd3 C78 C102 -25.1(4)
C104 Gd3 C78 C102 -142.2(6)
C69 Gd3 C78 C102 -119.0(5)
C93 Gd3 C78 C102 -81.3(6)
C105 Gd3 C78 C102 -23.6(4)
C99 Gd3 C78 C102 -10.4(4)
C91 Gd3 C78 C102 -161.0(4)
C100 Gd3 C78 C63 174.9(5)
C110 Gd3 C78 C63 129.2(5)
C96 Gd3 C78 C63 -175.2(5)
C109 Gd3 C78 C63 108.4(5)
C107 Gd3 C78 C63 -145.4(5)
C104 Gd3 C78 C63 97.5(6)
C69 Gd3 C78 C63 120.7(5)
C93 Gd3 C78 C63 158.5(5)
C105 Gd3 C78 C63 -143.8(4)
C99 Gd3 C78 C63 -130.6(4)
C91 Gd3 C78 C63 78.8(5)
C102 Gd3 C78 C63 -120.2(6)
C100 Gd3 C78 C104 77.3(5)
C110 Gd3 C78 C104 31.7(4)
C96 Gd3 C78 C104 87.3(5)
C109 Gd3 C78 C104 10.9(4)
C107 Gd3 C78 C104 117.1(5)
C69 Gd3 C78 C104 23.2(5)
C93 Gd3 C78 C104 60.9(6)
C105 Gd3 C78 C104 118.7(5)
C99 Gd3 C78 C104 131.9(4)
C91 Gd3 C78 C104 -18.7(4)
C102 Gd3 C78 C104 142.2(6)
C100 Gd3 C78 Gd7 -139.2(4)
C110 Gd3 C78 Gd7 175.1(4)
C96 Gd3 C78 Gd7 -129.2(4)
C109 Gd3 C78 Gd7 154.4(4)
C107 Gd3 C78 Gd7 -99.4(3)
C104 Gd3 C78 Gd7 143.4(5)
C69 Gd3 C78 Gd7 166.7(5)
C93 Gd3 C78 Gd7 -155.6(5)
C105 Gd3 C78 Gd7 -97.9(3)
C99 Gd3 C78 Gd7 -84.7(2)
C91 Gd3 C78 Gd7 124.7(3)
C102 Gd3 C78 Gd7 -74.3(4)
C100 Gd3 C78 Gd2 -106.0(6)
C110 Gd3 C78 Gd2 -151.6(6)
C96 Gd3 C78 Gd2 -96.0(6)
C109 Gd3 C78 Gd2 -172.4(6)
C107 Gd3 C78 Gd2 -66.2(5)
C104 Gd3 C78 Gd2 176.7(6)
C69 Gd3 C78 Gd2 -160.1(7)
C93 Gd3 C78 Gd2 -122.4(7)
C105 Gd3 C78 Gd2 -64.7(5)
C99 Gd3 C78 Gd2 -51.5(5)
C91 Gd3 C78 Gd2 157.9(6)
C102 Gd3 C78 Gd2 -41.1(6)
C88 Gd2 C78 C102 4.6(5)
C99 Gd2 C78 C102 -31.4(5)
C107 Gd2 C78 C102 -39.7(5)
C64 Gd2 C78 C102 35.2(5)
C106 Gd2 C78 C102 41.2(5)
C89 Gd2 C78 C102 8.1(7)
C105 Gd2 C78 C102 -58.3(5)
C100 Gd2 C78 C102 -77.8(5)
C47 Gd2 C78 C102 63.0(5)
C96 Gd2 C78 C102 -79.7(5)
C88 Gd2 C78 C63 -121.4(5)
C99 Gd2 C78 C63 -157.4(5)
C107 Gd2 C78 C63 -165.7(5)
C64 Gd2 C78 C63 -90.9(5)
C102 Gd2 C78 C63 -126.0(7)
C106 Gd2 C78 C63 -84.8(5)
C89 Gd2 C78 C63 -118.0(6)
C105 Gd2 C78 C63 175.7(5)
C100 Gd2 C78 C63 156.1(5)
C47 Gd2 C78 C63 -63.0(5)
C96 Gd2 C78 C63 154.2(5)
C88 Gd2 C78 C104 133.1(5)
C99 Gd2 C78 C104 97.1(5)
C107 Gd2 C78 C104 88.8(5)
C64 Gd2 C78 C104 163.6(5)
C102 Gd2 C78 C104 128.5(7)
C106 Gd2 C78 C104 169.7(5)
C89 Gd2 C78 C104 136.6(6)
C105 Gd2 C78 C104 70.2(5)
C100 Gd2 C78 C104 50.7(4)
C47 Gd2 C78 C104 -168.5(5)
C96 Gd2 C78 C104 48.8(4)
C88 Gd2 C78 Gd7 -112.0(6)
C99 Gd2 C78 Gd7 -148.0(7)
C107 Gd2 C78 Gd7 -156.3(7)
C64 Gd2 C78 Gd7 -81.4(5)
C102 Gd2 C78 Gd7 -116.6(7)
C106 Gd2 C78 Gd7 -75.4(5)
C89 Gd2 C78 Gd7 -108.5(8)
C105 Gd2 C78 Gd7 -174.9(7)
C100 Gd2 C78 Gd7 165.6(6)
C47 Gd2 C78 Gd7 -53.6(3)
C96 Gd2 C78 Gd7 163.7(6)
C88 Gd2 C78 Gd3 130.2(7)
C99 Gd2 C78 Gd3 94.2(5)
C107 Gd2 C78 Gd3 86.0(5)
C64 Gd2 C78 Gd3 160.8(6)
C102 Gd2 C78 Gd3 125.6(7)
C106 Gd2 C78 Gd3 166.8(6)
C89 Gd2 C78 Gd3 133.7(8)
C105 Gd2 C78 Gd3 67.3(4)
C100 Gd2 C78 Gd3 47.8(4)
C47 Gd2 C78 Gd3 -171.4(7)
C96 Gd2 C78 Gd3 45.9(4)
N2 C75 C79 C97 -89.2(6)
C50 C75 C79 C97 139.3(5)
C41 C75 C79 C97 31.3(6)
N2 C75 C79 C84 106.4(6)
C50 C75 C79 C84 -25.1(7)
C41 C75 C79 C84 -133.1(5)
N2 C75 C79 Gd7 156.2(4)
C50 C75 C79 Gd7 24.7(5)
C41 C75 C79 Gd7 -83.3(4)
C106 Gd7 C79 C97 143.9(4)
C84 Gd7 C79 C97 116.1(6)
C92 Gd7 C79 C97 155.0(5)
C102 Gd7 C79 C97 108.4(4)
C63 Gd7 C79 C97 78.5(4)
C54 Gd7 C79 C97 -163.6(4)
C64 Gd7 C79 C97 175.3(4)
C78 Gd7 C79 C97 83.7(4)
C47 Gd7 C79 C97 -157.6(4)
C50 Gd7 C79 C97 -137.1(5)
C107 Gd7 C79 C97 101.9(5)
C106 Gd7 C79 C84 27.8(4)
C92 Gd7 C79 C84 38.9(4)
C102 Gd7 C79 C84 -7.7(4)
C63 Gd7 C79 C84 -37.6(4)
C54 Gd7 C79 C84 80.3(4)
C64 Gd7 C79 C84 59.2(4)
C78 Gd7 C79 C84 -32.4(4)
C47 Gd7 C79 C84 86.4(4)
C50 Gd7 C79 C84 106.8(4)
C107 Gd7 C79 C84 -14.2(5)
C106 Gd7 C79 C75 -94.2(4)
C84 Gd7 C79 C75 -122.0(6)
C92 Gd7 C79 C75 -83.1(4)
C102 Gd7 C79 C75 -129.7(4)
C63 Gd7 C79 C75 -159.6(4)
C54 Gd7 C79 C75 -41.7(3)
C64 Gd7 C79 C75 -62.8(4)
C78 Gd7 C79 C75 -154.4(4)
C47 Gd7 C79 C75 -35.6(4)
C50 Gd7 C79 C75 -15.2(3)
C107 Gd7 C79 C75 -136.1(4)
C43 C61 C80 C101 -148.9(5)
C86 C61 C80 C101 1.6(7)
Gd4 C61 C80 C101 -49.5(5)
C43 C61 C80 C48 -8.4(8)
C86 C61 C80 C48 142.1(5)
Gd4 C61 C80 C48 91.0(6)
C43 C61 C80 Gd4 -99.4(5)
C86 C61 C80 Gd4 51.1(5)
C43 C61 C80 Gd5 -101.6(5)
C86 C61 C80 Gd5 48.8(5)
Gd4 C61 C80 Gd5 -2.3(3)
C34 C48 C80 C101 147.0(6)
C55 C48 C80 C101 -1.3(6)
Gd4 C48 C80 C101 69.4(5)
C34 C48 C80 C61 2.1(9)
C55 C48 C80 C61 -146.2(5)
Gd4 C48 C80 C61 -75.4(6)
C34 C48 C80 Gd4 77.5(6)
C55 C48 C80 Gd4 -70.8(5)
C34 C48 C80 Gd5 96.4(5)
C55 C48 C80 Gd5 -51.9(4)
Gd4 C48 C80 Gd5 18.9(3)
C108 Gd4 C80 C101 28.7(4)
C103 Gd4 C80 C101 68.3(4)
C86 Gd4 C80 C101 105.5(4)
C61 Gd4 C80 C101 135.1(5)
C105 Gd4 C80 C101 9.9(4)
C98 Gd4 C80 C101 74.4(5)
C95 Gd4 C80 C101 120.4(4)
C89 Gd4 C80 C101 -39.2(3)
C96 Gd4 C80 C101 20.4(5)
C48 Gd4 C80 C101 -106.6(5)
C108 Gd4 C80 C61 -106.5(4)
C103 Gd4 C80 C61 -66.8(4)
C86 Gd4 C80 C61 -29.6(3)
C101 Gd4 C80 C61 -135.1(5)
C105 Gd4 C80 C61 -125.3(4)
C98 Gd4 C80 C61 -60.7(5)
C95 Gd4 C80 C61 -14.7(3)
C89 Gd4 C80 C61 -174.3(4)
C96 Gd4 C80 C61 -114.8(5)
C48 Gd4 C80 C61 118.3(5)
C108 Gd4 C80 C48 135.2(5)
C103 Gd4 C80 C48 174.9(5)
C86 Gd4 C80 C48 -147.9(4)
C101 Gd4 C80 C48 106.6(5)
C61 Gd4 C80 C48 -118.3(5)
C105 Gd4 C80 C48 116.4(4)
C98 Gd4 C80 C48 -179.0(5)
C95 Gd4 C80 C48 -133.0(4)
C89 Gd4 C80 C48 67.4(4)
C96 Gd4 C80 C48 126.9(5)
C108 Gd4 C80 Gd5 67.0(7)
C103 Gd4 C80 Gd5 106.6(8)
C86 Gd4 C80 Gd5 143.8(8)
C101 Gd4 C80 Gd5 38.3(7)
C61 Gd4 C80 Gd5 173.4(8)
C105 Gd4 C80 Gd5 48.2(6)
C98 Gd4 C80 Gd5 112.8(9)
C95 Gd4 C80 Gd5 158.7(8)
C89 Gd4 C80 Gd5 -0.9(6)
C96 Gd4 C80 Gd5 58.7(7)
C48 Gd4 C80 Gd5 -68.3(8)
C105 Gd5 C80 C101 22.3(4)
C108 Gd5 C80 C101 38.0(4)
C99 Gd5 C80 C101 -13.0(4)
C88 Gd5 C80 C101 -43.2(4)
C89 Gd5 C80 C101 -47.4(4)
C96 Gd5 C80 C101 44.8(5)
C103 Gd5 C80 C101 75.1(4)
C107 Gd5 C80 C101 -16.8(5)
C100 Gd5 C80 C101 25.9(6)
C105 Gd5 C80 C61 -105.2(4)
C108 Gd5 C80 C61 -89.4(4)
C99 Gd5 C80 C61 -140.4(4)
C101 Gd5 C80 C61 -127.4(5)
C88 Gd5 C80 C61 -170.6(4)
C89 Gd5 C80 C61 -174.8(4)
C96 Gd5 C80 C61 -82.6(4)
C103 Gd5 C80 C61 -52.3(3)
C107 Gd5 C80 C61 -144.3(4)
C100 Gd5 C80 C61 -101.5(6)
C105 Gd5 C80 C48 135.1(4)
C108 Gd5 C80 C48 150.8(5)
C99 Gd5 C80 C48 99.8(4)
C101 Gd5 C80 C48 112.8(5)
C88 Gd5 C80 C48 69.6(4)
C89 Gd5 C80 C48 65.5(4)
C96 Gd5 C80 C48 157.6(4)
C103 Gd5 C80 C48 -172.1(4)
C107 Gd5 C80 C48 96.0(5)
C100 Gd5 C80 C48 138.7(5)
C105 Gd5 C80 Gd4 -111.4(8)
C108 Gd5 C80 Gd4 -95.7(7)
C99 Gd5 C80 Gd4 -146.7(8)
C101 Gd5 C80 Gd4 -133.7(8)
C88 Gd5 C80 Gd4 -176.9(8)
C89 Gd5 C80 Gd4 178.9(7)
C96 Gd5 C80 Gd4 -88.9(7)
C103 Gd5 C80 Gd4 -58.6(7)
C107 Gd5 C80 Gd4 -150.5(8)
C100 Gd5 C80 Gd4 -107.8(9)
C72 C71 C81 C82 -5.3(8)
C62 C71 C81 C82 -152.6(5)
C72 C71 C81 C73 155.2(5)
C62 C71 C81 C73 7.9(6)
C72 C71 C81 Gd1 51.3(5)
C62 C71 C81 Gd1 -95.9(4)
N7 C73 C81 C82 -97.2(6)
C65 C73 C81 C82 29.6(7)
C58 C73 C81 C82 144.0(5)
N7 C73 C81 C71 103.2(5)
C65 C73 C81 C71 -130.0(5)
C58 C73 C81 C71 -15.6(5)
N7 C73 C81 Gd1 -154.2(4)
C65 C73 C81 Gd1 -27.4(4)
C58 C73 C81 Gd1 87.0(3)
C77 Gd1 C81 C82 -37.9(4)
C98 Gd1 C81 C82 -26.6(4)
C93 Gd1 C81 C82 4.7(4)
C95 Gd1 C81 C82 -78.3(4)
C85 Gd1 C81 C82 39.2(4)
C103 Gd1 C81 C82 -55.2(4)
C69 Gd1 C81 C82 31.0(4)
C86 Gd1 C81 C82 -80.7(4)
C96 Gd1 C81 C82 10.3(5)
C77 Gd1 C81 C71 -160.8(5)
C98 Gd1 C81 C71 -149.5(4)
C82 Gd1 C81 C71 -122.9(6)
C93 Gd1 C81 C71 -118.2(4)
C95 Gd1 C81 C71 158.8(4)
C85 Gd1 C81 C71 -83.8(4)
C103 Gd1 C81 C71 -178.2(4)
C69 Gd1 C81 C71 -91.9(4)
C86 Gd1 C81 C71 156.4(4)
C96 Gd1 C81 C71 -112.7(4)
C77 Gd1 C81 C73 88.0(4)
C98 Gd1 C81 C73 99.3(3)
C82 Gd1 C81 C73 125.9(5)
C93 Gd1 C81 C73 130.6(3)
C95 Gd1 C81 C73 47.6(3)
C85 Gd1 C81 C73 165.0(4)
C103 Gd1 C81 C73 70.7(3)
C69 Gd1 C81 C73 156.9(3)
C86 Gd1 C81 C73 45.2(3)
C96 Gd1 C81 C73 136.1(3)
C71 C81 C82 C85 0.4(8)
C73 C81 C82 C85 -156.7(5)
Gd1 C81 C82 C85 -78.2(4)
C71 C81 C82 C77 145.6(5)
C73 C81 C82 C77 -11.6(8)
Gd1 C81 C82 C77 66.9(4)
C71 C81 C82 Gd1 78.7(5)
C73 C81 C82 Gd1 -78.5(5)
C95 C77 C82 C81 -10.0(8)
C98 C77 C82 C81 -140.2(6)
Gd1 C77 C82 C81 -82.3(5)
C95 C77 C82 C85 135.9(5)
C98 C77 C82 C85 5.7(7)
Gd1 C77 C82 C85 63.6(4)
C95 C77 C82 Gd1 72.3(5)
C98 C77 C82 Gd1 -57.9(5)
C77 Gd1 C82 C81 120.5(6)
C98 Gd1 C82 C81 150.4(5)
C93 Gd1 C82 C81 -175.2(4)
C95 Gd1 C82 C81 85.3(4)
C85 Gd1 C82 C81 -116.2(5)
C103 Gd1 C82 C81 129.3(4)
C69 Gd1 C82 C81 -143.7(5)
C86 Gd1 C82 C81 99.2(4)
C96 Gd1 C82 C81 -172.0(4)
C77 Gd1 C82 C85 -123.2(5)
C98 Gd1 C82 C85 -93.3(4)
C93 Gd1 C82 C85 -58.9(4)
C95 Gd1 C82 C85 -158.5(4)
C103 Gd1 C82 C85 -114.5(3)
C69 Gd1 C82 C85 -27.5(3)
C86 Gd1 C82 C85 -144.6(3)
C81 Gd1 C82 C85 116.2(5)
C96 Gd1 C82 C85 -55.8(4)
C98 Gd1 C82 C77 29.9(4)
C93 Gd1 C82 C77 64.3(4)
C95 Gd1 C82 C77 -35.3(3)
C85 Gd1 C82 C77 123.2(5)
C103 Gd1 C82 C77 8.7(4)
C69 Gd1 C82 C77 95.7(4)
C86 Gd1 C82 C77 -21.3(4)
C81 Gd1 C82 C77 -120.5(6)
C96 Gd1 C82 C77 67.5(4)
C57 C66 C83 C90 -152.7(6)
C94 C66 C83 C90 -7.3(8)
C57 C66 C83 C46 1.9(8)
C94 C66 C83 C46 147.3(5)
C51 C46 C83 C66 1.0(8)
C72 C46 C83 C66 -154.3(5)
C51 C46 C83 C90 155.2(5)
C72 C46 C83 C90 -0.1(8)
C70 C63 C84 C79 -2.5(9)
C78 C63 C84 C79 -146.6(6)
Gd7 C63 C84 C79 -96.7(6)
C70 C63 C84 C92 161.6(6)
C78 C63 C84 C92 17.5(9)
Gd7 C63 C84 C92 67.4(5)
C70 C63 C84 Gd7 94.2(6)
C78 C63 C84 Gd7 -49.9(6)
C97 C79 C84 C63 -0.6(9)
C75 C79 C84 C63 163.2(6)
Gd7 C79 C84 C63 85.9(6)
C97 C79 C84 C92 -163.5(6)
C75 C79 C84 C92 0.3(9)
Gd7 C79 C84 C92 -76.9(6)
C97 C79 C84 Gd7 -86.6(6)
C75 C79 C84 Gd7 77.2(5)
C106 Gd7 C84 C63 89.6(4)
C92 Gd7 C84 C63 119.4(5)
C102 Gd7 C84 C63 53.6(4)
C54 Gd7 C84 C63 155.8(5)
C64 Gd7 C84 C63 111.2(4)
C78 Gd7 C84 C63 24.3(4)
C47 Gd7 C84 C63 144.3(4)
C79 Gd7 C84 C63 -119.1(6)
C50 Gd7 C84 C63 -174.5(5)
C107 Gd7 C84 C63 50.9(4)
C106 Gd7 C84 C79 -151.3(4)
C92 Gd7 C84 C79 -121.5(5)
C102 Gd7 C84 C79 172.7(4)
C63 Gd7 C84 C79 119.1(6)
C54 Gd7 C84 C79 -85.1(4)
C64 Gd7 C84 C79 -129.7(4)
C78 Gd7 C84 C79 143.4(4)
C47 Gd7 C84 C79 -96.6(4)
C50 Gd7 C84 C79 -55.4(3)
C107 Gd7 C84 C79 170.0(4)
C106 Gd7 C84 C92 -29.8(3)
C102 Gd7 C84 C92 -65.9(4)
C63 Gd7 C84 C92 -119.4(5)
C54 Gd7 C84 C92 36.3(3)
C64 Gd7 C84 C92 -8.3(4)
C78 Gd7 C84 C92 -95.1(4)
C47 Gd7 C84 C92 24.8(3)
C79 Gd7 C84 C92 121.5(5)
C50 Gd7 C84 C92 66.1(3)
C107 Gd7 C84 C92 -68.5(4)
C91 C76 C85 C82 150.3(5)
C72 C76 C85 C82 -0.3(8)
Gd6 C76 C85 C82 95.1(6)
C91 C76 C85 C69 2.4(6)
C72 C76 C85 C69 -148.2(5)
Gd6 C76 C85 C69 -52.8(4)
C91 C76 C85 Gd1 79.6(4)
C72 C76 C85 Gd1 -71.0(5)
Gd6 C76 C85 Gd1 24.5(3)
C91 C76 C85 Gd6 55.2(5)
C72 C76 C85 Gd6 -95.4(6)
C81 C82 C85 C76 2.2(8)
C77 C82 C85 C76 -144.9(5)
Gd1 C82 C85 C76 -86.8(5)
C81 C82 C85 C69 145.9(5)
C77 C82 C85 C69 -1.2(7)
Gd1 C82 C85 C69 56.9(5)
C81 C82 C85 Gd1 89.0(4)
C77 C82 C85 Gd1 -58.1(4)
C81 C82 C85 Gd6 94.3(5)
C77 C82 C85 Gd6 -52.8(5)
Gd1 C82 C85 Gd6 5.3(3)
C93 C69 C85 C76 144.1(5)
C109 C69 C85 C76 -2.4(6)
Gd6 C69 C85 C76 76.0(5)
Gd3 C69 C85 C76 62.2(5)
Gd1 C69 C85 C76 93.9(4)
C93 C69 C85 C82 -3.9(8)
C109 C69 C85 C82 -150.3(5)
Gd6 C69 C85 C82 -72.0(6)
Gd3 C69 C85 C82 -85.7(6)
Gd1 C69 C85 C82 -54.1(4)
C93 C69 C85 Gd1 50.2(5)
C109 C69 C85 Gd1 -96.3(4)
Gd6 C69 C85 Gd1 -17.9(4)
Gd3 C69 C85 Gd1 -31.7(3)
C93 C69 C85 Gd6 68.1(6)
C109 C69 C85 Gd6 -78.4(5)
Gd3 C69 C85 Gd6 -13.8(4)
Gd1 C69 C85 Gd6 17.9(4)
C77 Gd1 C85 C76 155.0(5)
C98 Gd1 C85 C76 -166.2(5)
C82 Gd1 C85 C76 120.8(6)
C93 Gd1 C85 C76 -131.6(5)
C95 Gd1 C85 C76 139.2(4)
C103 Gd1 C85 C76 -168.6(4)
C69 Gd1 C85 C76 -106.7(6)
C86 Gd1 C85 C76 160.3(4)
C81 Gd1 C85 C76 88.4(4)
C96 Gd1 C85 C76 -113.4(4)
C77 Gd1 C85 C82 34.2(3)
C98 Gd1 C85 C82 73.0(4)
C93 Gd1 C85 C82 107.6(4)
C95 Gd1 C85 C82 18.4(3)
C103 Gd1 C85 C82 70.6(4)
C69 Gd1 C85 C82 132.4(5)
C86 Gd1 C85 C82 39.4(4)
C81 Gd1 C85 C82 -32.5(3)
C96 Gd1 C85 C82 125.8(4)
C77 Gd1 C85 C69 -98.2(4)
C98 Gd1 C85 C69 -59.4(4)
C82 Gd1 C85 C69 -132.4(5)
C93 Gd1 C85 C69 -24.9(3)
C95 Gd1 C85 C69 -114.1(4)
C103 Gd1 C85 C69 -61.8(4)
C86 Gd1 C85 C69 -93.0(4)
C81 Gd1 C85 C69 -164.9(4)
C96 Gd1 C85 C69 -6.7(3)
C77 Gd1 C85 Gd6 -133.5(6)
C98 Gd1 C85 Gd6 -94.7(6)
C82 Gd1 C85 Gd6 -167.7(6)
C93 Gd1 C85 Gd6 -60.2(6)
C95 Gd1 C85 Gd6 -149.4(5)
C103 Gd1 C85 Gd6 -97.1(6)
C69 Gd1 C85 Gd6 -35.3(6)
C86 Gd1 C85 Gd6 -128.3(5)
C81 Gd1 C85 Gd6 159.8(6)
C96 Gd1 C85 Gd6 -41.9(5)
C93 Gd6 C85 C76 -147.7(5)
C69 Gd6 C85 C76 -112.8(6)
C96 Gd6 C85 C76 -132.5(6)
C109 Gd6 C85 C76 -66.9(4)
C100 Gd6 C85 C76 -98.4(5)
C110 Gd6 C85 C76 -71.5(5)
C98 Gd6 C85 C76 176.8(5)
C105 Gd6 C85 C76 -151.6(6)
C91 Gd6 C85 C76 -29.5(4)
C103 Gd6 C85 C76 165.7(5)
C93 Gd6 C85 C82 90.6(5)
C69 Gd6 C85 C82 125.6(6)
C96 Gd6 C85 C82 105.9(5)
C109 Gd6 C85 C82 171.4(5)
C100 Gd6 C85 C82 139.9(5)
C110 Gd6 C85 C82 166.8(4)
C98 Gd6 C85 C82 55.1(4)
C105 Gd6 C85 C82 86.7(6)
C91 Gd6 C85 C82 -151.2(4)
C76 Gd6 C85 C82 -121.7(6)
C103 Gd6 C85 C82 44.1(4)
C93 Gd6 C85 C69 -34.9(4)
C96 Gd6 C85 C69 -19.7(5)
C109 Gd6 C85 C69 45.9(4)
C100 Gd6 C85 C69 14.3(5)
C110 Gd6 C85 C69 41.3(4)
C98 Gd6 C85 C69 -70.4(4)
C105 Gd6 C85 C69 -38.8(6)
C91 Gd6 C85 C69 83.2(5)
C76 Gd6 C85 C69 112.8(6)
C103 Gd6 C85 C69 -81.5(5)
C93 Gd6 C85 Gd1 102.1(6)
C69 Gd6 C85 Gd1 137.1(7)
C96 Gd6 C85 Gd1 117.4(7)
C109 Gd6 C85 Gd1 -177.1(7)
C100 Gd6 C85 Gd1 151.4(8)
C110 Gd6 C85 Gd1 178.3(7)
C98 Gd6 C85 Gd1 66.6(5)
C105 Gd6 C85 Gd1 98.2(8)
C91 Gd6 C85 Gd1 -139.7(6)
C76 Gd6 C85 Gd1 -110.2(6)
C103 Gd6 C85 Gd1 55.6(5)
C43 C61 C86 C103 149.9(5)
C80 C61 C86 C103 -0.9(8)
Gd4 C61 C86 C103 53.8(5)
C43 C61 C86 C95 2.6(8)
C80 C61 C86 C95 -148.3(5)
Gd4 C61 C86 C95 -93.5(6)
C43 C61 C86 Gd4 96.1(5)
C80 C61 C86 Gd4 -54.8(5)
C43 C61 C86 Gd1 74.6(5)
C80 C61 C86 Gd1 -76.3(5)
Gd4 C61 C86 Gd1 -21.5(3)
C108 Gd4 C86 C103 -31.4(4)
C101 Gd4 C86 C103 -68.2(4)
C61 Gd4 C86 C103 -130.8(5)
C80 Gd4 C86 C103 -102.4(4)
C105 Gd4 C86 C103 -13.7(4)
C98 Gd4 C86 C103 40.2(4)
C95 Gd4 C86 C103 109.2(5)
C89 Gd4 C86 C103 -75.0(5)
C96 Gd4 C86 C103 14.2(4)
C48 Gd4 C86 C103 -116.7(5)
C108 Gd4 C86 C95 -140.6(5)
C103 Gd4 C86 C95 -109.2(5)
C101 Gd4 C86 C95 -177.4(4)
C61 Gd4 C86 C95 120.0(5)
C80 Gd4 C86 C95 148.4(4)
C105 Gd4 C86 C95 -123.0(4)
C98 Gd4 C86 C95 -69.1(4)
C89 Gd4 C86 C95 175.8(4)
C96 Gd4 C86 C95 -95.1(4)
C48 Gd4 C86 C95 134.1(4)
C108 Gd4 C86 C61 99.4(4)
C103 Gd4 C86 C61 130.8(5)
C101 Gd4 C86 C61 62.6(4)
C80 Gd4 C86 C61 28.4(3)
C105 Gd4 C86 C61 117.0(4)
C98 Gd4 C86 C61 170.9(4)
C95 Gd4 C86 C61 -120.0(5)
C89 Gd4 C86 C61 55.8(4)
C96 Gd4 C86 C61 144.9(4)
C48 Gd4 C86 C61 14.0(3)
C108 Gd4 C86 Gd1 -122.9(6)
C103 Gd4 C86 Gd1 -91.5(5)
C101 Gd4 C86 Gd1 -159.7(6)
C61 Gd4 C86 Gd1 137.7(5)
C80 Gd4 C86 Gd1 166.1(6)
C105 Gd4 C86 Gd1 -105.2(5)
C98 Gd4 C86 Gd1 -51.3(4)
C95 Gd4 C86 Gd1 17.7(6)
C89 Gd4 C86 Gd1 -166.5(7)
C96 Gd4 C86 Gd1 -77.3(4)
C48 Gd4 C86 Gd1 151.8(6)
C77 Gd1 C86 C103 84.8(4)
C98 Gd1 C86 C103 39.1(4)
C82 Gd1 C86 C103 99.7(4)
C93 Gd1 C86 C103 25.8(4)
C95 Gd1 C86 C103 123.2(5)
C85 Gd1 C86 C103 79.3(4)
C69 Gd1 C86 C103 43.7(4)
C81 Gd1 C86 C103 127.2(4)
C96 Gd1 C86 C103 -3.2(4)
C77 Gd1 C86 C95 -38.4(3)
C98 Gd1 C86 C95 -84.1(4)
C82 Gd1 C86 C95 -23.4(3)
C93 Gd1 C86 C95 -97.3(4)
C85 Gd1 C86 C95 -43.9(4)
C103 Gd1 C86 C95 -123.2(5)
C69 Gd1 C86 C95 -79.4(4)
C81 Gd1 C86 C95 4.0(3)
C96 Gd1 C86 C95 -126.4(3)
C77 Gd1 C86 C61 -156.9(5)
C98 Gd1 C86 C61 157.4(5)
C82 Gd1 C86 C61 -141.9(4)
C93 Gd1 C86 C61 144.2(4)
C95 Gd1 C86 C61 -118.5(5)
C85 Gd1 C86 C61 -162.4(4)
C103 Gd1 C86 C61 118.3(6)
C69 Gd1 C86 C61 162.1(4)
C81 Gd1 C86 C61 -114.5(4)
C96 Gd1 C86 C61 115.1(4)
C77 Gd1 C86 Gd4 160.5(5)
C98 Gd1 C86 Gd4 114.8(5)
C82 Gd1 C86 Gd4 175.5(5)
C93 Gd1 C86 Gd4 101.6(5)
C95 Gd1 C86 Gd4 -161.1(6)
C85 Gd1 C86 Gd4 155.0(5)
C103 Gd1 C86 Gd4 75.8(6)
C69 Gd1 C86 Gd4 119.5(5)
C81 Gd1 C86 Gd4 -157.1(5)
C96 Gd1 C86 Gd4 72.6(5)
C94 C70 C87 C90 -5.3(9)
C63 C70 C87 C90 140.7(6)
C94 C70 C87 C104 -150.0(6)
C63 C70 C87 C104 -3.9(7)
C106 C64 C88 C89 -149.9(6)
C47 C64 C88 C89 -5.9(9)
Gd2 C64 C88 C89 -92.4(6)
Gd7 C64 C88 C89 -89.6(6)
C106 C64 C88 C99 3.6(9)
C47 C64 C88 C99 147.5(6)
Gd2 C64 C88 C99 61.1(6)
Gd7 C64 C88 C99 63.8(6)
C106 C64 C88 Gd2 -57.5(6)
C47 C64 C88 Gd2 86.4(6)
Gd7 C64 C88 Gd2 2.7(4)
C106 C64 C88 Gd5 -66.6(7)
C47 C64 C88 Gd5 77.4(6)
Gd2 C64 C88 Gd5 -9.1(4)
Gd7 C64 C88 Gd5 -6.3(4)
C99 Gd2 C88 C89 -117.4(6)
C107 Gd2 C88 C89 -147.0(5)
C64 Gd2 C88 C89 118.1(6)
C102 Gd2 C88 C89 177.3(5)
C106 Gd2 C88 C89 144.7(5)
C105 Gd2 C88 C89 -86.9(5)
C100 Gd2 C88 C89 -125.9(5)
C47 Gd2 C88 C89 86.4(4)
C78 Gd2 C88 C89 175.2(4)
C96 Gd2 C88 C89 -98.7(5)
C99 Gd2 C88 C64 124.5(6)
C107 Gd2 C88 C64 94.9(5)
C102 Gd2 C88 C64 59.2(4)
C106 Gd2 C88 C64 26.6(4)
C89 Gd2 C88 C64 -118.1(6)
C105 Gd2 C88 C64 155.0(5)
C100 Gd2 C88 C64 116.0(5)
C47 Gd2 C88 C64 -31.7(3)
C78 Gd2 C88 C64 57.1(5)
C96 Gd2 C88 C64 143.2(5)
C107 Gd2 C88 C99 -29.7(4)
C64 Gd2 C88 C99 -124.5(6)
C102 Gd2 C88 C99 -65.3(4)
C106 Gd2 C88 C99 -97.9(5)
C89 Gd2 C88 C99 117.4(6)
C105 Gd2 C88 C99 30.5(4)
C100 Gd2 C88 C99 -8.5(4)
C47 Gd2 C88 C99 -156.2(5)
C78 Gd2 C88 C99 -67.5(5)
C96 Gd2 C88 C99 18.6(4)
C99 Gd2 C88 Gd5 -73.2(6)
C107 Gd2 C88 Gd5 -102.8(6)
C64 Gd2 C88 Gd5 162.3(7)
C102 Gd2 C88 Gd5 -138.5(7)
C106 Gd2 C88 Gd5 -171.1(7)
C89 Gd2 C88 Gd5 44.2(7)
C105 Gd2 C88 Gd5 -42.7(5)
C100 Gd2 C88 Gd5 -81.7(6)
C47 Gd2 C88 Gd5 130.6(6)
C78 Gd2 C88 Gd5 -140.6(8)
C96 Gd2 C88 Gd5 -54.6(5)
C105 Gd5 C88 C89 -100.4(4)
C108 Gd5 C88 C89 -60.3(4)
C99 Gd5 C88 C89 -129.7(6)
C101 Gd5 C88 C89 -27.4(4)
C96 Gd5 C88 C89 -121.9(4)
C103 Gd5 C88 C89 -58.5(4)
C107 Gd5 C88 C89 -162.3(5)
C100 Gd5 C88 C89 -150.8(4)
C80 Gd5 C88 C89 -6.0(4)
C105 Gd5 C88 C64 142.2(5)
C108 Gd5 C88 C64 -177.7(5)
C99 Gd5 C88 C64 112.9(6)
C101 Gd5 C88 C64 -144.8(5)
C89 Gd5 C88 C64 -117.4(6)
C96 Gd5 C88 C64 120.6(5)
C103 Gd5 C88 C64 -175.9(4)
C107 Gd5 C88 C64 80.3(5)
C100 Gd5 C88 C64 91.8(5)
C80 Gd5 C88 C64 -123.4(4)
C105 Gd5 C88 C99 29.3(4)
C108 Gd5 C88 C99 69.4(4)
C101 Gd5 C88 C99 102.2(4)
C89 Gd5 C88 C99 129.7(6)
C96 Gd5 C88 C99 7.7(4)
C103 Gd5 C88 C99 71.2(4)
C107 Gd5 C88 C99 -32.7(4)
C100 Gd5 C88 C99 -21.2(4)
C80 Gd5 C88 C99 123.6(4)
C105 Gd5 C88 Gd2 124.5(7)
C108 Gd5 C88 Gd2 164.6(7)
C99 Gd5 C88 Gd2 95.2(7)
C101 Gd5 C88 Gd2 -162.5(7)
C89 Gd5 C88 Gd2 -135.1(7)
C96 Gd5 C88 Gd2 102.9(7)
C103 Gd5 C88 Gd2 166.4(7)
C107 Gd5 C88 Gd2 62.5(6)
C100 Gd5 C88 Gd2 74.1(6)
C80 Gd5 C88 Gd2 -141.1(7)
C64 C88 C89 C55 8.9(9)
C99 C88 C89 C55 -143.9(6)
Gd2 C88 C89 C55 -69.6(7)
Gd5 C88 C89 C55 -90.6(6)
C64 C88 C89 C101 148.5(6)
C99 C88 C89 C101 -4.3(9)
Gd2 C88 C89 C101 70.0(6)
Gd5 C88 C89 C101 49.0(5)
C64 C88 C89 Gd5 99.5(6)
C99 C88 C89 Gd5 -53.4(5)
Gd2 C88 C89 Gd5 21.0(3)
C64 C88 C89 Gd2 78.5(6)
C99 C88 C89 Gd2 -74.3(6)
Gd5 C88 C89 Gd2 -21.0(3)
C64 C88 C89 Gd4 102.1(6)
C99 C88 C89 Gd4 -50.8(6)
Gd2 C88 C89 Gd4 23.6(4)
Gd5 C88 C89 Gd4 2.6(3)
C48 C55 C89 C88 145.0(6)
C39 C55 C89 C88 -2.5(9)
C48 C55 C89 C101 1.0(7)
C39 C55 C89 C101 -146.6(5)
C48 C55 C89 Gd5 71.3(5)
C39 C55 C89 Gd5 -76.2(6)
C48 C55 C89 Gd2 97.7(5)
C39 C55 C89 Gd2 -49.9(6)
C48 C55 C89 Gd4 51.5(5)
C39 C55 C89 Gd4 -96.0(5)
C105 Gd5 C89 C88 68.3(4)
C108 Gd5 C89 C88 109.3(4)
C99 Gd5 C89 C88 31.4(4)
C101 Gd5 C89 C88 135.4(5)
C96 Gd5 C89 C88 63.1(5)
C103 Gd5 C89 C88 126.1(4)
C107 Gd5 C89 C88 14.6(4)
C100 Gd5 C89 C88 31.7(4)
C80 Gd5 C89 C88 172.1(5)
C105 Gd5 C89 C55 -172.0(5)
C108 Gd5 C89 C55 -131.0(5)
C99 Gd5 C89 C55 151.0(5)
C101 Gd5 C89 C55 -104.9(6)
C88 Gd5 C89 C55 119.7(6)
C96 Gd5 C89 C55 -177.2(4)
C103 Gd5 C89 C55 -114.3(4)
C107 Gd5 C89 C55 134.2(4)
C100 Gd5 C89 C55 151.3(4)
C80 Gd5 C89 C55 -68.2(4)
C105 Gd5 C89 C101 -67.1(4)
C108 Gd5 C89 C101 -26.1(4)
C99 Gd5 C89 C101 -104.1(4)
C88 Gd5 C89 C101 -135.4(5)
C96 Gd5 C89 C101 -72.3(4)
C103 Gd5 C89 C101 -9.4(4)
C107 Gd5 C89 C101 -120.8(4)
C100 Gd5 C89 C101 -103.8(4)
C80 Gd5 C89 C101 36.7(3)
C105 Gd5 C89 Gd2 107.0(7)
C108 Gd5 C89 Gd2 148.0(7)
C99 Gd5 C89 Gd2 70.1(6)
C101 Gd5 C89 Gd2 174.1(7)
C88 Gd5 C89 Gd2 38.7(7)
C96 Gd5 C89 Gd2 101.8(7)
C103 Gd5 C89 Gd2 164.8(7)
C107 Gd5 C89 Gd2 53.3(6)
C100 Gd5 C89 Gd2 70.3(6)
C80 Gd5 C89 Gd2 -149.2(6)
C105 Gd5 C89 Gd4 -104.6(7)
C108 Gd5 C89 Gd4 -63.7(6)
C99 Gd5 C89 Gd4 -141.6(7)
C101 Gd5 C89 Gd4 -37.6(7)
C88 Gd5 C89 Gd4 -173.0(7)
C96 Gd5 C89 Gd4 -109.8(7)
C103 Gd5 C89 Gd4 -46.9(6)
C107 Gd5 C89 Gd4 -158.4(7)
C100 Gd5 C89 Gd4 -141.3(7)
C80 Gd5 C89 Gd4 -0.8(6)
C99 Gd2 C89 C88 41.7(5)
C107 Gd2 C89 C88 30.3(5)
C64 Gd2 C89 C88 -39.7(4)
C102 Gd2 C89 C88 -2.8(5)
C106 Gd2 C89 C88 -31.8(5)
C105 Gd2 C89 C88 76.7(5)
C100 Gd2 C89 C88 58.9(5)
C47 Gd2 C89 C88 -75.4(5)
C78 Gd2 C89 C88 -6.7(6)
C96 Gd2 C89 C88 80.1(5)
C88 Gd2 C89 C55 126.4(6)
C99 Gd2 C89 C55 168.1(5)
C107 Gd2 C89 C55 156.7(5)
C64 Gd2 C89 C55 86.7(4)
C102 Gd2 C89 C55 123.6(5)
C106 Gd2 C89 C55 94.6(5)
C105 Gd2 C89 C55 -156.9(5)
C100 Gd2 C89 C55 -174.7(5)
C47 Gd2 C89 C55 51.1(4)
C78 Gd2 C89 C55 119.7(6)
C96 Gd2 C89 C55 -153.5(4)
C88 Gd2 C89 C101 -125.5(6)
C99 Gd2 C89 C101 -83.8(5)
C107 Gd2 C89 C101 -95.2(5)
C64 Gd2 C89 C101 -165.2(5)
C102 Gd2 C89 C101 -128.3(5)
C106 Gd2 C89 C101 -157.3(4)
C105 Gd2 C89 C101 -48.8(4)
C100 Gd2 C89 C101 -66.6(5)
C47 Gd2 C89 C101 159.2(4)
C78 Gd2 C89 C101 -132.2(6)
C96 Gd2 C89 C101 -45.4(4)
C88 Gd2 C89 Gd5 -130.9(8)
C99 Gd2 C89 Gd5 -89.3(6)
C107 Gd2 C89 Gd5 -100.7(6)
C64 Gd2 C89 Gd5 -170.6(7)
C102 Gd2 C89 Gd5 -133.8(8)
C106 Gd2 C89 Gd5 -162.8(8)
C105 Gd2 C89 Gd5 -54.3(5)
C100 Gd2 C89 Gd5 -72.1(6)
C47 Gd2 C89 Gd5 153.7(7)
C78 Gd2 C89 Gd5 -137.7(9)
C96 Gd2 C89 Gd5 -50.9(5)
C88 Gd2 C89 Gd4 -146.4(6)
C99 Gd2 C89 Gd4 -104.7(5)
C107 Gd2 C89 Gd4 -116.1(5)
C64 Gd2 C89 Gd4 173.9(5)
C102 Gd2 C89 Gd4 -149.2(6)
C106 Gd2 C89 Gd4 -178.2(5)
C105 Gd2 C89 Gd4 -69.7(4)
C100 Gd2 C89 Gd4 -87.5(5)
C47 Gd2 C89 Gd4 138.2(4)
C78 Gd2 C89 Gd4 -153.1(7)
C96 Gd2 C89 Gd4 -66.3(4)
C108 Gd4 C89 C88 91.4(5)
C103 Gd4 C89 C88 105.4(5)
C86 Gd4 C89 C88 140.7(5)
C101 Gd4 C89 C88 127.5(6)
C61 Gd4 C89 C88 169.2(4)
C80 Gd4 C89 C88 172.4(5)
C105 Gd4 C89 C88 52.3(4)
C98 Gd4 C89 C88 83.7(6)
C95 Gd4 C89 C88 143.5(6)
C96 Gd4 C89 C88 42.4(4)
C48 Gd4 C89 C88 -150.5(5)
C108 Gd4 C89 C55 -147.2(5)
C103 Gd4 C89 C55 -133.2(5)
C86 Gd4 C89 C55 -98.0(5)
C101 Gd4 C89 C55 -111.1(6)
C61 Gd4 C89 C55 -69.4(4)
C80 Gd4 C89 C55 -66.3(4)
C105 Gd4 C89 C55 173.6(5)
C98 Gd4 C89 C55 -155.0(5)
C95 Gd4 C89 C55 -95.1(6)
C96 Gd4 C89 C55 163.7(4)
C48 Gd4 C89 C55 -29.2(3)
C108 Gd4 C89 C101 -36.1(4)
C103 Gd4 C89 C101 -22.1(5)
C86 Gd4 C89 C101 13.1(5)
C61 Gd4 C89 C101 41.7(4)
C80 Gd4 C89 C101 44.8(4)
C105 Gd4 C89 C101 -75.3(4)
C98 Gd4 C89 C101 -43.9(5)
C95 Gd4 C89 C101 16.0(6)
C96 Gd4 C89 C101 -85.2(4)
C48 Gd4 C89 C101 81.9(5)
C108 Gd4 C89 Gd5 98.0(7)
C103 Gd4 C89 Gd5 112.0(8)
C86 Gd4 C89 Gd5 147.3(8)
C101 Gd4 C89 Gd5 134.2(8)
C61 Gd4 C89 Gd5 175.8(8)
C80 Gd4 C89 Gd5 179.0(7)
C105 Gd4 C89 Gd5 58.9(6)
C98 Gd4 C89 Gd5 90.3(7)
C95 Gd4 C89 Gd5 150.2(9)
C96 Gd4 C89 Gd5 49.0(6)
C48 Gd4 C89 Gd5 -143.9(7)
C108 Gd4 C89 Gd2 117.1(5)
C103 Gd4 C89 Gd2 131.1(6)
C86 Gd4 C89 Gd2 166.3(6)
C101 Gd4 C89 Gd2 153.2(6)
C61 Gd4 C89 Gd2 -165.1(5)
C80 Gd4 C89 Gd2 -162.0(5)
C105 Gd4 C89 Gd2 77.9(4)
C98 Gd4 C89 Gd2 109.3(6)
C95 Gd4 C89 Gd2 169.2(7)
C96 Gd4 C89 Gd2 68.0(4)
C48 Gd4 C89 Gd2 -124.9(4)
C104 C87 C90 C91 -9.9(8)
C70 C87 C90 C91 -149.6(6)
C104 C87 C90 C83 142.3(6)
C70 C87 C90 C83 2.7(9)
C66 C83 C90 C87 3.6(9)
C46 C83 C90 C87 -150.0(6)
C66 C83 C90 C91 154.6(5)
C46 C83 C90 C91 1.0(8)
C72 C76 C91 C90 -1.1(9)
C85 C76 C91 C90 -151.2(5)
Gd6 C76 C91 C90 -101.3(6)
C72 C76 C91 C109 148.8(5)
C85 C76 C91 C109 -1.3(6)
Gd6 C76 C91 C109 48.6(4)
C72 C76 C91 Gd3 96.5(5)
C85 C76 C91 Gd3 -53.6(5)
Gd6 C76 C91 Gd3 -3.7(3)
C72 C76 C91 Gd6 100.2(5)
C85 C76 C91 Gd6 -49.9(4)
C87 C90 C91 C76 152.3(6)
C83 C90 C91 C76 -0.4(9)
C87 C90 C91 C109 6.8(8)
C83 C90 C91 C109 -146.0(6)
C87 C90 C91 Gd3 51.7(5)
C83 C90 C91 Gd3 -101.0(5)
C87 C90 C91 Gd6 64.3(6)
C83 C90 C91 Gd6 -88.4(6)
C100 Gd3 C91 C76 128.3(5)
C110 Gd3 C91 C76 144.7(5)
C96 Gd3 C91 C76 90.4(5)
C109 Gd3 C91 C76 107.4(6)
C107 Gd3 C91 C76 153.0(5)
C104 Gd3 C91 C76 -175.6(4)
C69 Gd3 C91 C76 62.5(4)
C93 Gd3 C91 C76 64.4(4)
C105 Gd3 C91 C76 85.5(7)
C99 Gd3 C91 C76 128.6(8)
C102 Gd3 C91 C76 -174.3(4)
C100 Gd3 C91 C90 -110.0(5)
C110 Gd3 C91 C90 -93.6(5)
C96 Gd3 C91 C90 -147.9(5)
C109 Gd3 C91 C90 -130.8(7)
C107 Gd3 C91 C90 -85.2(5)
C104 Gd3 C91 C90 -53.8(4)
C69 Gd3 C91 C90 -175.7(5)
C93 Gd3 C91 C90 -173.8(5)
C105 Gd3 C91 C90 -152.7(6)
C99 Gd3 C91 C90 -109.6(8)
C102 Gd3 C91 C90 -52.5(5)
C100 Gd3 C91 C109 20.9(5)
C110 Gd3 C91 C109 37.2(5)
C96 Gd3 C91 C109 -17.0(5)
C107 Gd3 C91 C109 45.6(6)
C104 Gd3 C91 C109 77.0(5)
C69 Gd3 C91 C109 -44.9(5)
C93 Gd3 C91 C109 -43.0(5)
C105 Gd3 C91 C109 -21.9(7)
C99 Gd3 C91 C109 21.2(8)
C102 Gd3 C91 C109 78.3(5)
C100 Gd3 C91 Gd6 115.9(10)
C110 Gd3 C91 Gd6 132.3(10)
C96 Gd3 C91 Gd6 78.0(9)
C109 Gd3 C91 Gd6 95.0(10)
C107 Gd3 C91 Gd6 140.6(11)
C104 Gd3 C91 Gd6 172.0(10)
C69 Gd3 C91 Gd6 50.1(9)
C93 Gd3 C91 Gd6 52.0(9)
C105 Gd3 C91 Gd6 73.1(10)
C99 Gd3 C91 Gd6 116.2(12)
C102 Gd3 C91 Gd6 173.3(11)
C93 Gd6 C91 C76 81.8(5)
C69 Gd6 C91 C76 73.4(5)
C96 Gd6 C91 C76 118.2(6)
C109 Gd6 C91 C76 120.0(6)
C100 Gd6 C91 C76 146.5(5)
C110 Gd6 C91 C76 154.6(5)
C98 Gd6 C91 C76 56.1(6)
C85 Gd6 C91 C76 30.8(3)
C105 Gd6 C91 C76 128.6(7)
C103 Gd6 C91 C76 54.6(8)
C93 Gd6 C91 C90 -158.3(6)
C69 Gd6 C91 C90 -166.7(6)
C96 Gd6 C91 C90 -121.9(6)
C109 Gd6 C91 C90 -120.1(7)
C100 Gd6 C91 C90 -93.6(5)
C110 Gd6 C91 C90 -85.6(5)
C98 Gd6 C91 C90 176.0(5)
C85 Gd6 C91 C90 150.7(5)
C105 Gd6 C91 C90 -111.5(7)
C76 Gd6 C91 C90 119.9(6)
C103 Gd6 C91 C90 174.5(7)
C93 Gd6 C91 C109 -38.2(5)
C69 Gd6 C91 C109 -46.6(5)
C96 Gd6 C91 C109 -1.8(5)
C100 Gd6 C91 C109 26.5(4)
C110 Gd6 C91 C109 34.6(4)
C98 Gd6 C91 C109 -63.9(6)
C85 Gd6 C91 C109 -89.2(5)
C105 Gd6 C91 C109 8.6(7)
C76 Gd6 C91 C109 -120.0(6)
C103 Gd6 C91 C109 -65.4(8)
C93 Gd6 C91 Gd3 -110.6(11)
C69 Gd6 C91 Gd3 -119.0(11)
C96 Gd6 C91 Gd3 -74.2(10)
C109 Gd6 C91 Gd3 -72.4(10)
C100 Gd6 C91 Gd3 -45.9(8)
C110 Gd6 C91 Gd3 -37.8(8)
C98 Gd6 C91 Gd3 -136.3(12)
C85 Gd6 C91 Gd3 -161.6(10)
C105 Gd6 C91 Gd3 -63.8(10)
C76 Gd6 C91 Gd3 167.6(10)
C103 Gd6 C91 Gd3 -137.8(14)
C1 N1 C92 C54 59.4(8)
C4 N1 C92 C54 -174.5(6)
C1 N1 C92 C84 178.9(6)
C4 N1 C92 C84 -55.0(8)
C1 N1 C92 C106 -50.7(8)
C4 N1 C92 C106 75.4(8)
C1 N1 C92 Gd7 -110(7)
C4 N1 C92 Gd7 16(7)
C50 C54 C92 N1 94.8(7)
C47 C54 C92 N1 -111.8(6)
Gd7 C54 C92 N1 -179.1(5)
C50 C54 C92 C84 -26.4(7)
C47 C54 C92 C84 127.0(5)
Gd7 C54 C92 C84 59.7(4)
C50 C54 C92 C106 -144.8(5)
C47 C54 C92 C106 8.6(6)
Gd7 C54 C92 C106 -58.8(3)
C50 C54 C92 Gd7 -86.0(5)
C47 C54 C92 Gd7 67.4(4)
C63 C84 C92 N1 103.2(6)
C79 C84 C92 N1 -93.2(7)
Gd7 C84 C92 N1 175.4(5)
C63 C84 C92 C54 -138.1(6)
C79 C84 C92 C54 25.5(8)
Gd7 C84 C92 C54 -66.0(4)
C63 C84 C92 C106 -28.2(8)
C79 C84 C92 C106 135.4(6)
Gd7 C84 C92 C106 43.9(4)
C63 C84 C92 Gd7 -72.1(5)
C79 C84 C92 Gd7 91.5(6)
C106 Gd7 C92 N1 61(7)
C84 Gd7 C92 N1 -73(7)
C102 Gd7 C92 N1 31(7)
C63 Gd7 C92 N1 -39(7)
C54 Gd7 C92 N1 170(7)
C64 Gd7 C92 N1 98(7)
C78 Gd7 C92 N1 -4(7)
C47 Gd7 C92 N1 136(7)
C79 Gd7 C92 N1 -102(7)
C50 Gd7 C92 N1 -163(7)
C107 Gd7 C92 N1 45(7)
C106 Gd7 C92 C54 -108.4(5)
C84 Gd7 C92 C54 117.6(5)
C102 Gd7 C92 C54 -138.8(4)
C63 Gd7 C92 C54 151.6(4)
C64 Gd7 C92 C54 -71.6(4)
C78 Gd7 C92 C54 -173.2(4)
C47 Gd7 C92 C54 -33.2(3)
C79 Gd7 C92 C54 88.2(4)
C50 Gd7 C92 C54 27.6(3)
C107 Gd7 C92 C54 -124.2(4)
C106 Gd7 C92 C84 134.0(5)
C102 Gd7 C92 C84 103.6(4)
C63 Gd7 C92 C84 34.0(3)
C54 Gd7 C92 C84 -117.6(5)
C64 Gd7 C92 C84 170.8(4)
C78 Gd7 C92 C84 69.2(3)
C47 Gd7 C92 C84 -150.8(4)
C79 Gd7 C92 C84 -29.4(3)
C50 Gd7 C92 C84 -90.0(4)
C107 Gd7 C92 C84 118.2(3)
C84 Gd7 C92 C106 -134.0(5)
C102 Gd7 C92 C106 -30.4(4)
C63 Gd7 C92 C106 -100.0(4)
C54 Gd7 C92 C106 108.4(5)
C64 Gd7 C92 C106 36.8(3)
C78 Gd7 C92 C106 -64.8(4)
C47 Gd7 C92 C106 75.2(4)
C79 Gd7 C92 C106 -163.4(4)
C50 Gd7 C92 C106 136.0(4)
C107 Gd7 C92 C106 -15.8(4)
C85 C69 C93 C98 4.3(8)
C109 C69 C93 C98 145.5(6)
Gd6 C69 C93 C98 83.4(6)
Gd3 C69 C93 C98 102.3(5)
Gd1 C69 C93 C98 55.2(4)
C85 C69 C93 C96 -140.6(6)
C109 C69 C93 C96 0.7(8)
Gd6 C69 C93 C96 -61.5(6)
Gd3 C69 C93 C96 -42.6(5)
Gd1 C69 C93 C96 -89.6(4)
C85 C69 C93 Gd6 -79.1(6)
C109 C69 C93 Gd6 62.1(6)
Gd3 C69 C93 Gd6 18.9(4)
Gd1 C69 C93 Gd6 -28.1(4)
C85 C69 C93 Gd1 -51.0(5)
C109 C69 C93 Gd1 90.3(5)
Gd6 C69 C93 Gd1 28.1(4)
Gd3 C69 C93 Gd1 47.0(2)
C85 C69 C93 Gd3 -98.0(5)
C109 C69 C93 Gd3 43.2(5)
Gd6 C69 C93 Gd3 -18.9(4)
Gd1 C69 C93 Gd3 -47.0(2)
C85 C69 C93 Gd4 -62.2(6)
C109 C69 C93 Gd4 79.0(6)
Gd6 C69 C93 Gd4 16.9(5)
Gd3 C69 C93 Gd4 35.8(4)
Gd1 C69 C93 Gd4 -11.3(3)
C69 Gd6 C93 C98 -118.3(7)
C96 Gd6 C93 C98 117.2(6)
C109 Gd6 C93 C98 -148.8(6)
C100 Gd6 C93 C98 146.2(5)
C110 Gd6 C93 C98 178.6(5)
C85 Gd6 C93 C98 -87.5(5)
C105 Gd6 C93 C98 88.7(5)
C91 Gd6 C93 C98 -129.3(5)
C76 Gd6 C93 C98 -102.2(5)
C103 Gd6 C93 C98 29.1(4)
C96 Gd6 C93 C69 -124.6(6)
C109 Gd6 C93 C69 -30.5(4)
C100 Gd6 C93 C69 -95.5(5)
C110 Gd6 C93 C69 -63.1(4)
C98 Gd6 C93 C69 118.3(7)
C85 Gd6 C93 C69 30.8(4)
C105 Gd6 C93 C69 -153.0(6)
C91 Gd6 C93 C69 -11.0(4)
C76 Gd6 C93 C69 16.1(4)
C103 Gd6 C93 C69 147.4(5)
C69 Gd6 C93 C96 124.6(6)
C109 Gd6 C93 C96 94.0(5)
C100 Gd6 C93 C96 29.1(4)
C110 Gd6 C93 C96 61.4(4)
C98 Gd6 C93 C96 -117.2(6)
C85 Gd6 C93 C96 155.4(5)
C105 Gd6 C93 C96 -28.4(4)
C91 Gd6 C93 C96 113.5(5)
C76 Gd6 C93 C96 140.6(5)
C103 Gd6 C93 C96 -88.0(4)
C69 Gd6 C93 Gd1 -99.6(7)
C96 Gd6 C93 Gd1 135.8(7)
C109 Gd6 C93 Gd1 -130.1(7)
C100 Gd6 C93 Gd1 164.9(7)
C110 Gd6 C93 Gd1 -162.8(8)
C98 Gd6 C93 Gd1 18.7(7)
C85 Gd6 C93 Gd1 -68.8(6)
C105 Gd6 C93 Gd1 107.4(6)
C91 Gd6 C93 Gd1 -110.6(7)
C76 Gd6 C93 Gd1 -83.6(6)
C103 Gd6 C93 Gd1 47.8(6)
C69 Gd6 C93 Gd3 91.7(12)
C96 Gd6 C93 Gd3 -32.9(11)
C109 Gd6 C93 Gd3 61.1(11)
C100 Gd6 C93 Gd3 -3.8(10)
C110 Gd6 C93 Gd3 28.5(10)
C98 Gd6 C93 Gd3 -150.1(12)
C85 Gd6 C93 Gd3 122.5(12)
C105 Gd6 C93 Gd3 -61.3(11)
C91 Gd6 C93 Gd3 80.6(11)
C76 Gd6 C93 Gd3 107.7(12)
C103 Gd6 C93 Gd3 -120.9(11)
C69 Gd6 C93 Gd4 -151.4(8)
C96 Gd6 C93 Gd4 84.0(7)
C109 Gd6 C93 Gd4 178.1(8)
C100 Gd6 C93 Gd4 113.1(7)
C110 Gd6 C93 Gd4 145.4(8)
C98 Gd6 C93 Gd4 -33.1(8)
C85 Gd6 C93 Gd4 -120.6(7)
C105 Gd6 C93 Gd4 55.6(6)
C91 Gd6 C93 Gd4 -162.4(9)
C76 Gd6 C93 Gd4 -135.4(8)
C103 Gd6 C93 Gd4 -4.0(6)
C77 Gd1 C93 C98 -32.8(4)
C82 Gd1 C93 C98 -69.0(4)
C95 Gd1 C93 C98 -11.2(4)
C85 Gd1 C93 C98 -102.1(5)
C103 Gd1 C93 C98 34.9(4)
C69 Gd1 C93 C98 -127.6(6)
C86 Gd1 C93 C98 19.8(4)
C81 Gd1 C93 C98 -71.3(4)
C96 Gd1 C93 C98 117.3(6)
C77 Gd1 C93 C69 94.8(4)
C98 Gd1 C93 C69 127.6(6)
C82 Gd1 C93 C69 58.5(4)
C95 Gd1 C93 C69 116.4(4)
C85 Gd1 C93 C69 25.5(4)
C103 Gd1 C93 C69 162.4(5)
C86 Gd1 C93 C69 147.3(4)
C81 Gd1 C93 C69 56.3(4)
C96 Gd1 C93 C69 -115.1(6)
C77 Gd1 C93 C96 -150.1(5)
C98 Gd1 C93 C96 -117.3(6)
C82 Gd1 C93 C96 173.7(5)
C95 Gd1 C93 C96 -128.5(4)
C85 Gd1 C93 C96 140.6(5)
C103 Gd1 C93 C96 -82.4(4)
C69 Gd1 C93 C96 115.1(6)
C86 Gd1 C93 C96 -97.6(4)
C81 Gd1 C93 C96 171.4(4)
C77 Gd1 C93 Gd6 167.6(7)
C98 Gd1 C93 Gd6 -159.6(8)
C82 Gd1 C93 Gd6 131.4(7)
C95 Gd1 C93 Gd6 -170.8(6)
C85 Gd1 C93 Gd6 98.3(7)
C103 Gd1 C93 Gd6 -124.7(7)
C69 Gd1 C93 Gd6 72.8(7)
C86 Gd1 C93 Gd6 -139.9(6)
C81 Gd1 C93 Gd6 129.1(6)
C96 Gd1 C93 Gd6 -42.3(7)
C77 Gd1 C93 Gd3 172.5(3)
C98 Gd1 C93 Gd3 -154.8(5)
C82 Gd1 C93 Gd3 136.2(3)
C95 Gd1 C93 Gd3 -166.0(3)
C85 Gd1 C93 Gd3 103.2(3)
C103 Gd1 C93 Gd3 -119.9(3)
C69 Gd1 C93 Gd3 77.7(4)
C86 Gd1 C93 Gd3 -135.0(3)
C81 Gd1 C93 Gd3 133.9(3)
C96 Gd1 C93 Gd3 -37.4(4)
C77 Gd1 C93 Gd4 -109.2(5)
C98 Gd1 C93 Gd4 -76.4(6)
C82 Gd1 C93 Gd4 -145.4(5)
C95 Gd1 C93 Gd4 -87.6(5)
C85 Gd1 C93 Gd4 -178.5(5)
C103 Gd1 C93 Gd4 -41.5(5)
C69 Gd1 C93 Gd4 156.0(6)
C86 Gd1 C93 Gd4 -56.7(5)
C81 Gd1 C93 Gd4 -147.7(5)
C96 Gd1 C93 Gd4 40.9(6)
C100 Gd3 C93 C98 143.5(6)
C110 Gd3 C93 C98 -174.9(6)
C96 Gd3 C93 C98 110.9(7)
C109 Gd3 C93 C98 -139.5(6)
C107 Gd3 C93 C98 118.7(5)
C104 Gd3 C93 C98 -171.2(5)
C69 Gd3 C93 C98 -114.2(7)
C105 Gd3 C93 C98 80.5(5)
C99 Gd3 C93 C98 91.4(5)
C91 Gd3 C93 C98 -117.0(5)
C102 Gd3 C93 C98 128.2(5)
C100 Gd3 C93 C69 -102.3(5)
C110 Gd3 C93 C69 -60.7(5)
C96 Gd3 C93 C69 -134.9(6)
C109 Gd3 C93 C69 -25.3(4)
C107 Gd3 C93 C69 -127.1(5)
C104 Gd3 C93 C69 -57.0(5)
C105 Gd3 C93 C69 -165.3(5)
C99 Gd3 C93 C69 -154.4(5)
C91 Gd3 C93 C69 -2.8(4)
C102 Gd3 C93 C69 -117.6(5)
C100 Gd3 C93 C96 32.6(4)
C110 Gd3 C93 C96 74.2(5)
C109 Gd3 C93 C96 109.6(5)
C107 Gd3 C93 C96 7.8(4)
C104 Gd3 C93 C96 77.8(5)
C69 Gd3 C93 C96 134.9(6)
C105 Gd3 C93 C96 -30.4(4)
C99 Gd3 C93 C96 -19.6(4)
C91 Gd3 C93 C96 132.1(5)
C102 Gd3 C93 C96 17.2(5)
C100 Gd3 C93 Gd6 175.2(13)
C110 Gd3 C93 Gd6 -143.2(13)
C96 Gd3 C93 Gd6 142.6(13)
C109 Gd3 C93 Gd6 -107.8(12)
C107 Gd3 C93 Gd6 150.4(13)
C104 Gd3 C93 Gd6 -139.6(13)
C69 Gd3 C93 Gd6 -82.5(12)
C105 Gd3 C93 Gd6 112.2(12)
C99 Gd3 C93 Gd6 123.1(12)
C91 Gd3 C93 Gd6 -85.3(11)
C102 Gd3 C93 Gd6 159.9(13)
C100 Gd3 C93 Gd1 167.9(4)
C110 Gd3 C93 Gd1 -150.6(4)
C96 Gd3 C93 Gd1 135.3(5)
C109 Gd3 C93 Gd1 -115.2(4)
C107 Gd3 C93 Gd1 143.1(4)
C104 Gd3 C93 Gd1 -146.9(5)
C69 Gd3 C93 Gd1 -89.8(4)
C105 Gd3 C93 Gd1 104.8(3)
C99 Gd3 C93 Gd1 115.7(3)
C91 Gd3 C93 Gd1 -92.7(3)
C102 Gd3 C93 Gd1 152.5(5)
C100 Gd3 C93 Gd4 129.0(5)
C110 Gd3 C93 Gd4 170.5(5)
C96 Gd3 C93 Gd4 96.4(5)
C109 Gd3 C93 Gd4 -154.1(5)
C107 Gd3 C93 Gd4 104.2(4)
C104 Gd3 C93 Gd4 174.2(6)
C69 Gd3 C93 Gd4 -128.7(5)
C105 Gd3 C93 Gd4 65.9(4)
C99 Gd3 C93 Gd4 76.8(4)
C91 Gd3 C93 Gd4 -131.6(5)
C102 Gd3 C93 Gd4 113.6(5)
C108 Gd4 C93 C98 74.2(5)
C103 Gd4 C93 C98 32.1(5)
C86 Gd4 C93 C98 5.7(4)
C101 Gd4 C93 C98 78.3(5)
C61 Gd4 C93 C98 13.6(6)
C80 Gd4 C93 C98 51.1(7)
C105 Gd4 C93 C98 109.7(5)
C95 Gd4 C93 C98 -23.3(4)
C89 Gd4 C93 C98 108.1(6)
C96 Gd4 C93 C98 132.5(6)
C48 Gd4 C93 C98 71.1(10)
C108 Gd4 C93 C69 -171.3(6)
C103 Gd4 C93 C69 146.5(6)
C86 Gd4 C93 C69 120.2(5)
C101 Gd4 C93 C69 -167.2(5)
C61 Gd4 C93 C69 128.0(6)
C80 Gd4 C93 C69 165.6(6)
C105 Gd4 C93 C69 -135.8(5)
C98 Gd4 C93 C69 114.4(7)
C95 Gd4 C93 C69 91.2(5)
C89 Gd4 C93 C69 -137.5(5)
C96 Gd4 C93 C69 -113.1(6)
C48 Gd4 C93 C69 -174.4(9)
C108 Gd4 C93 C96 -58.2(5)
C103 Gd4 C93 C96 -100.4(5)
C86 Gd4 C93 C96 -126.7(5)
C101 Gd4 C93 C96 -54.1(5)
C61 Gd4 C93 C96 -118.9(6)
C80 Gd4 C93 C96 -81.3(7)
C105 Gd4 C93 C96 -22.8(4)
C98 Gd4 C93 C96 -132.5(6)
C95 Gd4 C93 C96 -155.8(4)
C89 Gd4 C93 C96 -24.4(5)
C48 Gd4 C93 C96 -61.4(10)
C108 Gd4 C93 Gd6 -143.5(9)
C103 Gd4 C93 Gd6 174.3(9)
C86 Gd4 C93 Gd6 148.0(9)
C101 Gd4 C93 Gd6 -139.4(9)
C61 Gd4 C93 Gd6 155.8(9)
C80 Gd4 C93 Gd6 -166.6(10)
C105 Gd4 C93 Gd6 -108.0(8)
C98 Gd4 C93 Gd6 142.2(9)
C95 Gd4 C93 Gd6 119.0(8)
C89 Gd4 C93 Gd6 -109.7(8)
C96 Gd4 C93 Gd6 -85.3(8)
C48 Gd4 C93 Gd6 -146.6(13)
C108 Gd4 C93 Gd1 164.5(7)
C103 Gd4 C93 Gd1 122.4(6)
C86 Gd4 C93 Gd1 96.1(6)
C101 Gd4 C93 Gd1 168.6(8)
C61 Gd4 C93 Gd1 103.9(7)
C80 Gd4 C93 Gd1 141.5(9)
C105 Gd4 C93 Gd1 -160.0(6)
C98 Gd4 C93 Gd1 90.3(6)
C95 Gd4 C93 Gd1 67.0(4)
C89 Gd4 C93 Gd1 -161.6(7)
C96 Gd4 C93 Gd1 -137.2(6)
C48 Gd4 C93 Gd1 161.4(13)
C108 Gd4 C93 Gd3 -121.2(5)
C103 Gd4 C93 Gd3 -163.4(6)
C86 Gd4 C93 Gd3 170.3(6)
C101 Gd4 C93 Gd3 -117.1(6)
C61 Gd4 C93 Gd3 178.1(7)
C80 Gd4 C93 Gd3 -144.3(8)
C105 Gd4 C93 Gd3 -85.8(4)
C98 Gd4 C93 Gd3 164.5(6)
C95 Gd4 C93 Gd3 141.2(5)
C89 Gd4 C93 Gd3 -87.4(5)
C96 Gd4 C93 Gd3 -63.0(5)
C48 Gd4 C93 Gd3 -124.4(11)
C63 C70 C94 C97 2.6(9)
C87 C70 C94 C97 145.1(6)
C63 C70 C94 C66 -140.8(6)
C87 C70 C94 C66 1.6(9)
C57 C66 C94 C70 155.2(5)
C83 C66 C94 C70 4.8(8)
C57 C66 C94 C97 7.9(6)
C83 C66 C94 C97 -142.5(5)
C103 C86 C95 C65 -150.6(5)
C61 C86 C95 C65 -0.4(8)
Gd4 C86 C95 C65 -82.5(6)
Gd1 C86 C95 C65 -92.5(5)
C103 C86 C95 C77 1.8(6)
C61 C86 C95 C77 151.9(5)
Gd4 C86 C95 C77 69.9(5)
Gd1 C86 C95 C77 59.8(4)
C103 C86 C95 Gd1 -58.0(4)
C61 C86 C95 Gd1 92.2(5)
Gd4 C86 C95 Gd1 10.1(3)
C103 C86 C95 Gd4 -68.1(5)
C61 C86 C95 Gd4 82.1(5)
Gd1 C86 C95 Gd4 -10.1(3)
C37 C65 C95 C86 -3.8(8)
C73 C65 C95 C86 157.6(5)
C37 C65 C95 C77 -151.8(6)
C73 C65 C95 C77 9.6(8)
C37 C65 C95 Gd1 -86.9(5)
C73 C65 C95 Gd1 74.5(5)
C37 C65 C95 Gd4 -57.0(6)
C73 C65 C95 Gd4 104.5(5)
C82 C77 C95 C86 -140.0(5)
C98 C77 C95 C86 -1.9(6)
Gd1 C77 C95 C86 -69.6(4)
C82 C77 C95 C65 11.0(8)
C98 C77 C95 C65 149.1(5)
Gd1 C77 C95 C65 81.3(5)
C82 C77 C95 Gd1 -70.4(4)
C98 C77 C95 Gd1 67.7(4)
C82 C77 C95 Gd4 -92.2(5)
C98 C77 C95 Gd4 45.9(5)
Gd1 C77 C95 Gd4 -21.8(2)
C77 Gd1 C95 C86 116.2(5)
C98 Gd1 C95 C86 73.9(4)
C82 Gd1 C95 C86 152.4(4)
C93 Gd1 C95 C86 81.2(3)
C85 Gd1 C95 C86 140.8(3)
C103 Gd1 C95 C86 31.8(3)
C69 Gd1 C95 C86 110.3(3)
C81 Gd1 C95 C86 -175.4(4)
C96 Gd1 C95 C86 57.5(3)
C77 Gd1 C95 C65 -124.4(5)
C98 Gd1 C95 C65 -166.7(4)
C82 Gd1 C95 C65 -88.2(4)
C93 Gd1 C95 C65 -159.4(4)
C85 Gd1 C95 C65 -99.8(3)
C103 Gd1 C95 C65 151.2(4)
C69 Gd1 C95 C65 -130.3(3)
C86 Gd1 C95 C65 119.4(5)
C81 Gd1 C95 C65 -56.0(3)
C96 Gd1 C95 C65 176.9(3)
C98 Gd1 C95 C77 -42.3(4)
C82 Gd1 C95 C77 36.2(3)
C93 Gd1 C95 C77 -35.0(4)
C85 Gd1 C95 C77 24.6(4)
C103 Gd1 C95 C77 -84.3(4)
C69 Gd1 C95 C77 -5.9(4)
C86 Gd1 C95 C77 -116.2(5)
C81 Gd1 C95 C77 68.4(3)
C96 Gd1 C95 C77 -58.7(4)
C77 Gd1 C95 Gd4 132.1(5)
C98 Gd1 C95 Gd4 89.9(4)
C82 Gd1 C95 Gd4 168.4(4)
C93 Gd1 C95 Gd4 97.1(4)
C85 Gd1 C95 Gd4 156.7(4)
C103 Gd1 C95 Gd4 47.8(4)
C69 Gd1 C95 Gd4 126.3(4)
C86 Gd1 C95 Gd4 15.9(5)
C81 Gd1 C95 Gd4 -159.5(4)
C96 Gd1 C95 Gd4 73.5(4)
C108 Gd4 C95 C86 35.7(4)
C103 Gd4 C95 C86 45.0(4)
C101 Gd4 C95 C86 2.6(4)
C61 Gd4 C95 C86 -37.4(4)
C80 Gd4 C95 C86 -27.5(4)
C105 Gd4 C95 C86 63.1(5)
C98 Gd4 C95 C86 87.6(4)
C89 Gd4 C95 C86 -5.7(5)
C96 Gd4 C95 C86 89.9(5)
C48 Gd4 C95 C86 -48.2(4)
C108 Gd4 C95 C65 154.1(5)
C103 Gd4 C95 C65 163.3(5)
C86 Gd4 C95 C65 118.4(6)
C101 Gd4 C95 C65 120.9(5)
C61 Gd4 C95 C65 81.0(4)
C80 Gd4 C95 C65 90.9(4)
C105 Gd4 C95 C65 -178.5(4)
C98 Gd4 C95 C65 -154.1(5)
C89 Gd4 C95 C65 112.7(6)
C96 Gd4 C95 C65 -151.7(4)
C48 Gd4 C95 C65 70.1(5)
C108 Gd4 C95 C77 -81.7(5)
C103 Gd4 C95 C77 -72.4(4)
C86 Gd4 C95 C77 -117.4(5)
C101 Gd4 C95 C77 -114.8(5)
C61 Gd4 C95 C77 -154.8(4)
C80 Gd4 C95 C77 -144.9(4)
C105 Gd4 C95 C77 -54.3(5)
C98 Gd4 C95 C77 -29.8(4)
C89 Gd4 C95 C77 -123.1(6)
C96 Gd4 C95 C77 -27.5(4)
C48 Gd4 C95 C77 -165.6(4)
C108 Gd4 C95 Gd1 -124.2(6)
C103 Gd4 C95 Gd1 -114.9(5)
C86 Gd4 C95 Gd1 -159.9(6)
C101 Gd4 C95 Gd1 -157.3(6)
C61 Gd4 C95 Gd1 162.7(5)
C80 Gd4 C95 Gd1 172.6(6)
C105 Gd4 C95 Gd1 -96.8(5)
C98 Gd4 C95 Gd1 -72.3(4)
C89 Gd4 C95 Gd1 -165.6(8)
C96 Gd4 C95 Gd1 -70.0(4)
C48 Gd4 C95 Gd1 151.9(6)
C98 C93 C96 C105 -3.2(8)
C69 C93 C96 C105 141.9(6)
Gd6 C93 C96 C105 82.0(6)
Gd1 C93 C96 C105 62.9(6)
Gd3 C93 C96 C105 93.2(6)
Gd4 C93 C96 C105 44.3(5)
C98 C93 C96 C100 -149.5(6)
C69 C93 C96 C100 -4.4(8)
Gd6 C93 C96 C100 -64.3(6)
Gd1 C93 C96 C100 -83.4(5)
Gd3 C93 C96 C100 -53.1(5)
Gd4 C93 C96 C100 -102.0(5)
C98 C93 C96 Gd3 -96.5(5)
C69 C93 C96 Gd3 48.6(5)
Gd6 C93 C96 Gd3 -11.3(4)
Gd1 C93 C96 Gd3 -30.4(3)
Gd4 C93 C96 Gd3 -48.9(3)
C98 C93 C96 Gd6 -85.2(6)
C69 C93 C96 Gd6 59.9(6)
Gd1 C93 C96 Gd6 -19.1(4)
Gd3 C93 C96 Gd6 11.3(4)
Gd4 C93 C96 Gd6 -37.7(4)
C98 C93 C96 Gd5 -57.4(6)
C69 C93 C96 Gd5 87.7(5)
Gd6 C93 C96 Gd5 27.8(4)
Gd1 C93 C96 Gd5 8.7(3)
Gd3 C93 C96 Gd5 39.1(3)
Gd4 C93 C96 Gd5 -9.8(3)
C98 C93 C96 Gd4 -47.5(5)
C69 C93 C96 Gd4 97.6(5)
Gd6 C93 C96 Gd4 37.7(4)
Gd1 C93 C96 Gd4 18.6(3)
Gd3 C93 C96 Gd4 48.9(3)
C98 C93 C96 Gd1 -66.1(4)
C69 C93 C96 Gd1 79.0(4)
Gd6 C93 C96 Gd1 19.1(4)
Gd3 C93 C96 Gd1 30.4(3)
Gd4 C93 C96 Gd1 -18.6(3)
C98 C93 C96 Gd2 -74.9(6)
C69 C93 C96 Gd2 70.2(6)
Gd6 C93 C96 Gd2 10.3(5)
Gd1 C93 C96 Gd2 -8.8(5)
Gd3 C93 C96 Gd2 21.6(4)
Gd4 C93 C96 Gd2 -27.4(4)
C100 Gd3 C96 C105 108.1(6)
C110 Gd3 C96 C105 140.6(5)
C109 Gd3 C96 C105 178.2(5)
C107 Gd3 C96 C105 65.7(5)
C104 Gd3 C96 C105 124.5(5)
C69 Gd3 C96 C105 -148.6(5)
C93 Gd3 C96 C105 -123.4(6)
C99 Gd3 C96 C105 31.4(4)
C91 Gd3 C96 C105 -173.3(5)
C102 Gd3 C96 C105 71.3(5)
C110 Gd3 C96 C100 32.4(4)
C109 Gd3 C96 C100 70.1(5)
C107 Gd3 C96 C100 -42.4(4)
C104 Gd3 C96 C100 16.3(4)
C69 Gd3 C96 C100 103.3(5)
C93 Gd3 C96 C100 128.5(6)
C105 Gd3 C96 C100 -108.1(6)
C99 Gd3 C96 C100 -76.8(4)
C91 Gd3 C96 C100 78.6(5)
C102 Gd3 C96 C100 -36.8(4)
C100 Gd3 C96 C93 -128.5(6)
C110 Gd3 C96 C93 -96.1(5)
C109 Gd3 C96 C93 -58.4(4)
C107 Gd3 C96 C93 -170.9(5)
C104 Gd3 C96 C93 -112.2(5)
C69 Gd3 C96 C93 -25.2(4)
C105 Gd3 C96 C93 123.4(6)
C99 Gd3 C96 C93 154.7(5)
C91 Gd3 C96 C93 -49.9(5)
C102 Gd3 C96 C93 -165.4(4)
C100 Gd3 C96 Gd6 -157.3(11)
C110 Gd3 C96 Gd6 -124.8(10)
C109 Gd3 C96 Gd6 -87.2(9)
C107 Gd3 C96 Gd6 160.3(10)
C104 Gd3 C96 Gd6 -141.0(11)
C69 Gd3 C96 Gd6 -54.0(9)
C93 Gd3 C96 Gd6 -28.8(10)
C105 Gd3 C96 Gd6 94.6(10)
C99 Gd3 C96 Gd6 126.0(10)
C91 Gd3 C96 Gd6 -78.7(9)
C102 Gd3 C96 Gd6 165.9(10)
C100 Gd3 C96 Gd5 127.6(6)
C110 Gd3 C96 Gd5 160.1(6)
C109 Gd3 C96 Gd5 -162.3(6)
C107 Gd3 C96 Gd5 85.3(4)
C104 Gd3 C96 Gd5 144.0(6)
C69 Gd3 C96 Gd5 -129.1(5)
C93 Gd3 C96 Gd5 -103.9(5)
C105 Gd3 C96 Gd5 19.5(6)
C99 Gd3 C96 Gd5 50.9(4)
C91 Gd3 C96 Gd5 -153.8(6)
C102 Gd3 C96 Gd5 90.8(4)
C100 Gd3 C96 Gd4 154.3(6)
C110 Gd3 C96 Gd4 -173.2(5)
C109 Gd3 C96 Gd4 -135.6(5)
C107 Gd3 C96 Gd4 112.0(4)
C104 Gd3 C96 Gd4 170.7(5)
C69 Gd3 C96 Gd4 -102.4(4)
C93 Gd3 C96 Gd4 -77.2(5)
C105 Gd3 C96 Gd4 46.2(5)
C99 Gd3 C96 Gd4 77.6(4)
C91 Gd3 C96 Gd4 -127.1(5)
C102 Gd3 C96 Gd4 117.5(4)
C100 Gd3 C96 Gd1 -167.9(5)
C110 Gd3 C96 Gd1 -135.5(5)
C109 Gd3 C96 Gd1 -97.9(4)
C107 Gd3 C96 Gd1 149.7(4)
C104 Gd3 C96 Gd1 -151.6(5)
C69 Gd3 C96 Gd1 -64.7(3)
C93 Gd3 C96 Gd1 -39.4(4)
C105 Gd3 C96 Gd1 83.9(5)
C99 Gd3 C96 Gd1 115.3(3)
C91 Gd3 C96 Gd1 -89.3(4)
C102 Gd3 C96 Gd1 155.2(4)
C100 Gd3 C96 Gd2 90.3(7)
C110 Gd3 C96 Gd2 122.8(7)
C109 Gd3 C96 Gd2 160.4(7)
C107 Gd3 C96 Gd2 47.9(6)
C104 Gd3 C96 Gd2 106.6(7)
C69 Gd3 C96 Gd2 -166.4(7)
C93 Gd3 C96 Gd2 -141.2(7)
C105 Gd3 C96 Gd2 -17.8(7)
C99 Gd3 C96 Gd2 13.5(6)
C91 Gd3 C96 Gd2 168.9(8)
C102 Gd3 C96 Gd2 53.5(5)
C93 Gd6 C96 C105 -123.9(6)
C69 Gd6 C96 C105 -157.2(6)
C109 Gd6 C96 C105 163.7(5)
C100 Gd6 C96 C105 107.6(6)
C110 Gd6 C96 C105 131.9(5)
C98 Gd6 C96 C105 -90.8(5)
C85 Gd6 C96 C105 -145.6(5)
C91 Gd6 C96 C105 164.7(5)
C76 Gd6 C96 C105 -168.6(6)
C103 Gd6 C96 C105 -56.9(4)
C93 Gd6 C96 C100 128.5(6)
C69 Gd6 C96 C100 95.2(5)
C109 Gd6 C96 C100 56.1(5)
C110 Gd6 C96 C100 24.3(4)
C98 Gd6 C96 C100 161.6(5)
C85 Gd6 C96 C100 106.8(5)
C105 Gd6 C96 C100 -107.6(6)
C91 Gd6 C96 C100 57.0(5)
C76 Gd6 C96 C100 83.8(6)
C103 Gd6 C96 C100 -164.5(5)
C69 Gd6 C96 C93 -33.3(4)
C109 Gd6 C96 C93 -72.4(5)
C100 Gd6 C96 C93 -128.5(6)
C110 Gd6 C96 C93 -104.2(5)
C98 Gd6 C96 C93 33.1(4)
C85 Gd6 C96 C93 -21.7(5)
C105 Gd6 C96 C93 123.9(6)
C91 Gd6 C96 C93 -71.5(5)
C76 Gd6 C96 C93 -44.8(6)
C103 Gd6 C96 C93 67.0(4)
C93 Gd6 C96 Gd3 148.5(11)
C69 Gd6 C96 Gd3 115.2(10)
C109 Gd6 C96 Gd3 76.2(9)
C100 Gd6 C96 Gd3 20.0(9)
C110 Gd6 C96 Gd3 44.3(9)
C98 Gd6 C96 Gd3 -178.4(10)
C85 Gd6 C96 Gd3 126.8(11)
C105 Gd6 C96 Gd3 -87.6(10)
C91 Gd6 C96 Gd3 77.1(10)
C76 Gd6 C96 Gd3 103.8(11)
C103 Gd6 C96 Gd3 -144.5(10)
C93 Gd6 C96 Gd5 -133.3(7)
C69 Gd6 C96 Gd5 -166.6(8)
C109 Gd6 C96 Gd5 154.4(7)
C100 Gd6 C96 Gd5 98.2(6)
C110 Gd6 C96 Gd5 122.5(6)
C98 Gd6 C96 Gd5 -100.2(6)
C85 Gd6 C96 Gd5 -155.0(8)
C105 Gd6 C96 Gd5 -9.4(7)
C91 Gd6 C96 Gd5 155.3(8)
C76 Gd6 C96 Gd5 -178.0(10)
C103 Gd6 C96 Gd5 -66.3(5)
C93 Gd6 C96 Gd4 -100.1(7)
C69 Gd6 C96 Gd4 -133.4(8)
C109 Gd6 C96 Gd4 -172.5(8)
C100 Gd6 C96 Gd4 131.4(7)
C110 Gd6 C96 Gd4 155.7(7)
C98 Gd6 C96 Gd4 -67.0(6)
C85 Gd6 C96 Gd4 -121.8(8)
C105 Gd6 C96 Gd4 23.8(7)
C91 Gd6 C96 Gd4 -171.6(9)
C76 Gd6 C96 Gd4 -144.9(10)
C103 Gd6 C96 Gd4 -33.1(5)
C93 Gd6 C96 Gd1 -52.3(8)
C69 Gd6 C96 Gd1 -85.7(8)
C109 Gd6 C96 Gd1 -124.7(9)
C100 Gd6 C96 Gd1 179.2(8)
C110 Gd6 C96 Gd1 -156.5(9)
C98 Gd6 C96 Gd1 -19.3(7)
C85 Gd6 C96 Gd1 -74.1(8)
C105 Gd6 C96 Gd1 71.6(9)
C91 Gd6 C96 Gd1 -123.8(10)
C76 Gd6 C96 Gd1 -97.1(10)
C103 Gd6 C96 Gd1 14.6(7)
C93 Gd6 C96 Gd2 -166.5(7)
C69 Gd6 C96 Gd2 160.1(7)
C109 Gd6 C96 Gd2 121.1(6)
C100 Gd6 C96 Gd2 64.9(6)
C110 Gd6 C96 Gd2 89.3(5)
C98 Gd6 C96 Gd2 -133.5(6)
C85 Gd6 C96 Gd2 171.7(8)
C105 Gd6 C96 Gd2 -42.7(6)
C91 Gd6 C96 Gd2 122.0(7)
C76 Gd6 C96 Gd2 148.7(9)
C103 Gd6 C96 Gd2 -99.6(5)
C108 Gd5 C96 C105 -37.6(5)
C99 Gd5 C96 C105 42.7(4)
C101 Gd5 C96 C105 -24.4(5)
C88 Gd5 C96 C105 37.2(5)
C89 Gd5 C96 C105 9.1(5)
C103 Gd5 C96 C105 -72.4(5)
C107 Gd5 C96 C105 79.8(5)
C100 Gd5 C96 C105 112.6(6)
C80 Gd5 C96 C105 -43.8(5)
C105 Gd5 C96 C100 -112.6(6)
C108 Gd5 C96 C100 -150.3(5)
C99 Gd5 C96 C100 -69.9(4)
C101 Gd5 C96 C100 -137.0(5)
C88 Gd5 C96 C100 -75.4(4)
C89 Gd5 C96 C100 -103.6(5)
C103 Gd5 C96 C100 175.0(5)
C107 Gd5 C96 C100 -32.8(4)
C80 Gd5 C96 C100 -156.4(4)
C105 Gd5 C96 C93 126.5(7)
C108 Gd5 C96 C93 88.9(5)
C99 Gd5 C96 C93 169.3(5)
C101 Gd5 C96 C93 102.2(5)
C88 Gd5 C96 C93 163.8(5)
C89 Gd5 C96 C93 135.6(5)
C103 Gd5 C96 C93 54.2(4)
C107 Gd5 C96 C93 -153.6(5)
C100 Gd5 C96 C93 -120.8(6)
C80 Gd5 C96 C93 82.8(5)
C105 Gd5 C96 Gd3 -156.7(7)
C108 Gd5 C96 Gd3 165.7(6)
C99 Gd5 C96 Gd3 -114.0(5)
C101 Gd5 C96 Gd3 178.9(6)
C88 Gd5 C96 Gd3 -119.5(5)
C89 Gd5 C96 Gd3 -147.6(6)
C103 Gd5 C96 Gd3 130.9(5)
C107 Gd5 C96 Gd3 -76.8(5)
C100 Gd5 C96 Gd3 -44.0(6)
C80 Gd5 C96 Gd3 159.6(6)
C105 Gd5 C96 Gd6 168.9(8)
C108 Gd5 C96 Gd6 131.3(7)
C99 Gd5 C96 Gd6 -148.4(7)
C101 Gd5 C96 Gd6 144.5(7)
C88 Gd5 C96 Gd6 -153.9(7)
C89 Gd5 C96 Gd6 178.0(7)
C103 Gd5 C96 Gd6 96.5(6)
C107 Gd5 C96 Gd6 -111.3(7)
C100 Gd5 C96 Gd6 -78.5(7)
C80 Gd5 C96 Gd6 125.1(7)
C105 Gd5 C96 Gd4 98.2(8)
C108 Gd5 C96 Gd4 60.6(7)
C99 Gd5 C96 Gd4 140.9(8)
C101 Gd5 C96 Gd4 73.8(7)
C88 Gd5 C96 Gd4 135.4(8)
C89 Gd5 C96 Gd4 107.3(8)
C103 Gd5 C96 Gd4 25.8(7)
C107 Gd5 C96 Gd4 178.1(7)
C100 Gd5 C96 Gd4 -149.1(8)
C80 Gd5 C96 Gd4 54.5(7)
C105 Gd5 C96 Gd1 137.7(5)
C108 Gd5 C96 Gd1 100.0(3)
C99 Gd5 C96 Gd1 -179.6(4)
C101 Gd5 C96 Gd1 113.3(4)
C88 Gd5 C96 Gd1 174.9(4)
C89 Gd5 C96 Gd1 146.8(4)
C103 Gd5 C96 Gd1 65.3(2)
C107 Gd5 C96 Gd1 -142.5(3)
C100 Gd5 C96 Gd1 -109.7(4)
C80 Gd5 C96 Gd1 93.9(4)
C105 Gd5 C96 Gd2 -99.1(8)
C108 Gd5 C96 Gd2 -136.8(7)
C99 Gd5 C96 Gd2 -56.4(7)
C101 Gd5 C96 Gd2 -123.5(7)
C88 Gd5 C96 Gd2 -61.9(7)
C89 Gd5 C96 Gd2 -90.0(7)
C103 Gd5 C96 Gd2 -171.5(7)
C107 Gd5 C96 Gd2 -19.3(7)
C100 Gd5 C96 Gd2 13.5(8)
C80 Gd5 C96 Gd2 -142.9(8)
C108 Gd4 C96 C105 -32.0(5)
C103 Gd4 C96 C105 -76.2(5)
C86 Gd4 C96 C105 -85.6(5)
C101 Gd4 C96 C105 -11.6(4)
C61 Gd4 C96 C105 -61.4(6)
C80 Gd4 C96 C105 -22.9(5)
C98 Gd4 C96 C105 -112.9(5)
C95 Gd4 C96 C105 -115.3(5)
C89 Gd4 C96 C105 18.8(4)
C48 Gd4 C96 C105 6.6(6)
C108 Gd4 C96 C100 -134.3(6)
C103 Gd4 C96 C100 -178.5(6)
C86 Gd4 C96 C100 172.1(5)
C101 Gd4 C96 C100 -113.9(5)
C61 Gd4 C96 C100 -163.8(6)
C80 Gd4 C96 C100 -125.3(6)
C105 Gd4 C96 C100 -102.3(6)
C98 Gd4 C96 C100 144.7(5)
C95 Gd4 C96 C100 142.4(5)
C89 Gd4 C96 C100 -83.6(5)
C48 Gd4 C96 C100 -95.7(6)
C108 Gd4 C96 C93 106.9(5)
C103 Gd4 C96 C93 62.7(4)
C86 Gd4 C96 C93 53.3(5)
C101 Gd4 C96 C93 127.3(5)
C61 Gd4 C96 C93 77.5(6)
C80 Gd4 C96 C93 116.0(5)
C105 Gd4 C96 C93 138.9(6)
C98 Gd4 C96 C93 26.0(4)
C95 Gd4 C96 C93 23.6(4)
C89 Gd4 C96 C93 157.7(4)
C48 Gd4 C96 C93 145.5(6)
C108 Gd4 C96 Gd3 -157.7(6)
C103 Gd4 C96 Gd3 158.1(6)
C86 Gd4 C96 Gd3 148.7(6)
C101 Gd4 C96 Gd3 -137.3(5)
C61 Gd4 C96 Gd3 172.9(7)
C80 Gd4 C96 Gd3 -148.6(6)
C105 Gd4 C96 Gd3 -125.7(6)
C98 Gd4 C96 Gd3 121.4(5)
C95 Gd4 C96 Gd3 119.1(5)
C89 Gd4 C96 Gd3 -106.9(5)
C48 Gd4 C96 Gd3 -119.1(6)
C108 Gd4 C96 Gd6 174.9(8)
C103 Gd4 C96 Gd6 130.7(8)
C86 Gd4 C96 Gd6 121.3(8)
C101 Gd4 C96 Gd6 -164.7(8)
C61 Gd4 C96 Gd6 145.5(9)
C80 Gd4 C96 Gd6 -176.0(9)
C105 Gd4 C96 Gd6 -153.1(8)
C98 Gd4 C96 Gd6 94.0(7)
C95 Gd4 C96 Gd6 91.6(7)
C89 Gd4 C96 Gd6 -134.3(7)
C48 Gd4 C96 Gd6 -146.5(9)
C108 Gd4 C96 Gd5 -102.0(8)
C103 Gd4 C96 Gd5 -146.2(9)
C86 Gd4 C96 Gd5 -155.6(9)
C101 Gd4 C96 Gd5 -81.6(7)
C61 Gd4 C96 Gd5 -131.4(10)
C80 Gd4 C96 Gd5 -92.9(8)
C105 Gd4 C96 Gd5 -70.0(8)
C98 Gd4 C96 Gd5 177.0(8)
C95 Gd4 C96 Gd5 174.7(9)
C89 Gd4 C96 Gd5 -51.2(6)
C48 Gd4 C96 Gd5 -63.4(7)
C108 Gd4 C96 Gd1 141.7(6)
C103 Gd4 C96 Gd1 97.5(5)
C86 Gd4 C96 Gd1 88.1(5)
C101 Gd4 C96 Gd1 162.1(6)
C61 Gd4 C96 Gd1 112.2(7)
C80 Gd4 C96 Gd1 150.7(7)
C105 Gd4 C96 Gd1 173.7(6)
C98 Gd4 C96 Gd1 60.7(4)
C95 Gd4 C96 Gd1 58.4(4)
C89 Gd4 C96 Gd1 -167.6(6)
C48 Gd4 C96 Gd1 -179.7(8)
C108 Gd4 C96 Gd2 -111.9(5)
C103 Gd4 C96 Gd2 -156.0(6)
C86 Gd4 C96 Gd2 -165.4(6)
C101 Gd4 C96 Gd2 -91.4(5)
C61 Gd4 C96 Gd2 -141.3(7)
C80 Gd4 C96 Gd2 -102.8(6)
C105 Gd4 C96 Gd2 -79.9(5)
C98 Gd4 C96 Gd2 167.2(5)
C95 Gd4 C96 Gd2 164.9(6)
C89 Gd4 C96 Gd2 -61.1(4)
C48 Gd4 C96 Gd2 -73.3(6)
C77 Gd1 C96 C105 -106.0(4)
C98 Gd1 C96 C105 -94.3(5)
C82 Gd1 C96 C105 -138.4(4)
C93 Gd1 C96 C105 -132.1(6)
C95 Gd1 C96 C105 -77.0(4)
C85 Gd1 C96 C105 -165.6(4)
C103 Gd1 C96 C105 -53.0(4)
C69 Gd1 C96 C105 -170.2(5)
C86 Gd1 C96 C105 -51.1(4)
C81 Gd1 C96 C105 -143.2(4)
C77 Gd1 C96 C100 145.4(4)
C98 Gd1 C96 C100 157.1(5)
C82 Gd1 C96 C100 113.0(4)
C93 Gd1 C96 C100 119.3(6)
C95 Gd1 C96 C100 174.3(4)
C85 Gd1 C96 C100 85.8(4)
C103 Gd1 C96 C100 -161.6(5)
C69 Gd1 C96 C100 81.2(4)
C86 Gd1 C96 C100 -159.7(4)
C81 Gd1 C96 C100 108.2(4)
C77 Gd1 C96 C93 26.1(4)
C98 Gd1 C96 C93 37.8(4)
C82 Gd1 C96 C93 -6.2(4)
C95 Gd1 C96 C93 55.1(4)
C85 Gd1 C96 C93 -33.4(4)
C103 Gd1 C96 C93 79.1(4)
C69 Gd1 C96 C93 -38.1(4)
C86 Gd1 C96 C93 81.0(4)
C81 Gd1 C96 C93 -11.1(5)
C77 Gd1 C96 Gd3 156.2(4)
C98 Gd1 C96 Gd3 167.8(4)
C82 Gd1 C96 Gd3 123.8(4)
C93 Gd1 C96 Gd3 130.1(6)
C95 Gd1 C96 Gd3 -174.9(3)
C85 Gd1 C96 Gd3 96.6(4)
C103 Gd1 C96 Gd3 -150.8(4)
C69 Gd1 C96 Gd3 92.0(4)
C86 Gd1 C96 Gd3 -148.9(3)
C81 Gd1 C96 Gd3 118.9(4)
C77 Gd1 C96 Gd6 144.6(8)
C98 Gd1 C96 Gd6 156.2(8)
C82 Gd1 C96 Gd6 112.2(8)
C93 Gd1 C96 Gd6 118.4(9)
C95 Gd1 C96 Gd6 173.5(8)
C85 Gd1 C96 Gd6 85.0(8)
C103 Gd1 C96 Gd6 -162.5(8)
C69 Gd1 C96 Gd6 80.4(8)
C86 Gd1 C96 Gd6 -160.6(8)
C81 Gd1 C96 Gd6 107.3(8)
C77 Gd1 C96 Gd5 -140.5(3)
C98 Gd1 C96 Gd5 -128.8(4)
C82 Gd1 C96 Gd5 -172.8(3)
C93 Gd1 C96 Gd5 -166.6(5)
C95 Gd1 C96 Gd5 -111.5(3)
C85 Gd1 C96 Gd5 160.0(3)
C103 Gd1 C96 Gd5 -87.5(3)
C69 Gd1 C96 Gd5 155.3(3)
C86 Gd1 C96 Gd5 -85.6(3)
C81 Gd1 C96 Gd5 -177.7(3)
C77 Gd1 C96 Gd4 -111.6(5)
C98 Gd1 C96 Gd4 -100.0(5)
C82 Gd1 C96 Gd4 -144.0(4)
C93 Gd1 C96 Gd4 -137.7(6)
C95 Gd1 C96 Gd4 -82.7(4)
C85 Gd1 C96 Gd4 -171.2(4)
C103 Gd1 C96 Gd4 -58.6(5)
C69 Gd1 C96 Gd4 -175.8(5)
C86 Gd1 C96 Gd4 -56.7(4)
C81 Gd1 C96 Gd4 -148.9(5)
C77 Gd1 C96 Gd2 -163.7(3)
C98 Gd1 C96 Gd2 -152.1(4)
C82 Gd1 C96 Gd2 163.9(3)
C93 Gd1 C96 Gd2 170.1(5)
C95 Gd1 C96 Gd2 -134.8(3)
C85 Gd1 C96 Gd2 136.7(3)
C103 Gd1 C96 Gd2 -110.8(3)
C69 Gd1 C96 Gd2 132.0(4)
C86 Gd1 C96 Gd2 -108.9(3)
C81 Gd1 C96 Gd2 159.0(3)
C88 Gd2 C96 C105 22.6(5)
C99 Gd2 C96 C105 38.4(5)
C107 Gd2 C96 C105 87.1(5)
C64 Gd2 C96 C105 46.1(6)
C102 Gd2 C96 C105 103.4(5)
C106 Gd2 C96 C105 84.3(6)
C89 Gd2 C96 C105 -6.6(5)
C100 Gd2 C96 C105 126.7(7)
C47 Gd2 C96 C105 29.8(8)
C78 Gd2 C96 C105 130.2(5)
C88 Gd2 C96 C100 -104.1(5)
C99 Gd2 C96 C100 -88.3(5)
C107 Gd2 C96 C100 -39.6(4)
C64 Gd2 C96 C100 -80.7(6)
C102 Gd2 C96 C100 -23.4(4)
C106 Gd2 C96 C100 -42.4(5)
C89 Gd2 C96 C100 -133.4(5)
C105 Gd2 C96 C100 -126.7(7)
C47 Gd2 C96 C100 -97.0(9)
C78 Gd2 C96 C100 3.5(4)
C88 Gd2 C96 C93 140.5(6)
C99 Gd2 C96 C93 156.3(6)
C107 Gd2 C96 C93 -155.0(6)
C64 Gd2 C96 C93 164.0(6)
C102 Gd2 C96 C93 -138.7(5)
C106 Gd2 C96 C93 -157.8(5)
C89 Gd2 C96 C93 111.3(5)
C105 Gd2 C96 C93 117.9(7)
C100 Gd2 C96 C93 -115.4(7)
C47 Gd2 C96 C93 147.7(8)
C78 Gd2 C96 C93 -111.9(5)
C88 Gd2 C96 Gd3 -177.3(8)
C99 Gd2 C96 Gd3 -161.5(8)
C107 Gd2 C96 Gd3 -112.8(7)
C64 Gd2 C96 Gd3 -153.8(9)
C102 Gd2 C96 Gd3 -96.5(7)
C106 Gd2 C96 Gd3 -115.6(8)
C89 Gd2 C96 Gd3 153.5(8)
C105 Gd2 C96 Gd3 160.1(8)
C100 Gd2 C96 Gd3 -73.2(7)
C47 Gd2 C96 Gd3 -170.1(12)
C78 Gd2 C96 Gd3 -69.7(6)
C88 Gd2 C96 Gd6 153.8(7)
C99 Gd2 C96 Gd6 169.6(7)
C107 Gd2 C96 Gd6 -141.7(7)
C64 Gd2 C96 Gd6 177.3(8)
C102 Gd2 C96 Gd6 -125.4(7)
C106 Gd2 C96 Gd6 -144.5(8)
C89 Gd2 C96 Gd6 124.6(7)
C105 Gd2 C96 Gd6 131.2(7)
C100 Gd2 C96 Gd6 -102.1(7)
C47 Gd2 C96 Gd6 161.0(10)
C78 Gd2 C96 Gd6 -98.6(6)
C88 Gd2 C96 Gd5 90.6(7)
C99 Gd2 C96 Gd5 106.4(8)
C107 Gd2 C96 Gd5 155.2(8)
C64 Gd2 C96 Gd5 114.1(9)
C102 Gd2 C96 Gd5 171.4(9)
C106 Gd2 C96 Gd5 152.4(9)
C89 Gd2 C96 Gd5 61.4(6)
C105 Gd2 C96 Gd5 68.0(7)
C100 Gd2 C96 Gd5 -165.2(8)
C47 Gd2 C96 Gd5 97.8(10)
C78 Gd2 C96 Gd5 -161.8(8)
C88 Gd2 C96 Gd4 99.5(5)
C99 Gd2 C96 Gd4 115.3(5)
C107 Gd2 C96 Gd4 164.0(6)
C64 Gd2 C96 Gd4 122.9(7)
C102 Gd2 C96 Gd4 -179.8(6)
C106 Gd2 C96 Gd4 161.2(7)
C89 Gd2 C96 Gd4 70.2(4)
C105 Gd2 C96 Gd4 76.8(5)
C100 Gd2 C96 Gd4 -156.4(6)
C47 Gd2 C96 Gd4 106.6(9)
C78 Gd2 C96 Gd4 -153.0(5)
C88 Gd2 C96 Gd1 131.7(5)
C99 Gd2 C96 Gd1 147.5(5)
C107 Gd2 C96 Gd1 -163.7(4)
C64 Gd2 C96 Gd1 155.2(6)
C102 Gd2 C96 Gd1 -147.5(4)
C106 Gd2 C96 Gd1 -166.6(5)
C89 Gd2 C96 Gd1 102.5(4)
C105 Gd2 C96 Gd1 109.1(5)
C100 Gd2 C96 Gd1 -124.1(5)
C47 Gd2 C96 Gd1 138.9(8)
C78 Gd2 C96 Gd1 -120.7(3)
C84 C79 C97 C94 4.7(8)
C75 C79 C97 C94 -159.8(5)
Gd7 C79 C97 C94 -48.5(6)
C84 C79 C97 C74 157.2(5)
C75 C79 C97 C74 -7.3(8)
Gd7 C79 C97 C74 104.0(5)
C70 C94 C97 C79 -5.8(8)
C66 C94 C97 C79 141.4(5)
C70 C94 C97 C74 -162.9(5)
C66 C94 C97 C74 -15.8(6)
N3 C74 C97 C79 103.1(6)
C57 C74 C97 C79 -138.4(6)
C45 C74 C97 C79 -25.2(7)
N3 C74 C97 C94 -102.2(6)
C57 C74 C97 C94 16.3(6)
C45 C74 C97 C94 129.5(5)
C69 C93 C98 C77 0.3(8)
C96 C93 C98 C77 144.6(6)
Gd6 C93 C98 C77 70.8(6)
Gd1 C93 C98 C77 61.4(5)
Gd3 C93 C98 C77 80.2(6)
Gd4 C93 C98 C77 92.0(5)
C69 C93 C98 C103 -136.7(6)
C96 C93 C98 C103 7.6(8)
Gd6 C93 C98 C103 -66.2(6)
Gd1 C93 C98 C103 -75.6(5)
Gd3 C93 C98 C103 -56.8(7)
Gd4 C93 C98 C103 -45.0(5)
C69 C93 C98 Gd1 -61.1(5)
C96 C93 C98 Gd1 83.2(5)
Gd6 C93 C98 Gd1 9.4(4)
Gd3 C93 C98 Gd1 18.8(4)
Gd4 C93 C98 Gd1 30.6(2)
C69 C93 C98 Gd6 -70.5(5)
C96 C93 C98 Gd6 73.8(5)
Gd1 C93 C98 Gd6 -9.4(4)
Gd3 C93 C98 Gd6 9.4(4)
Gd4 C93 C98 Gd6 21.2(5)
C69 C93 C98 Gd4 -91.7(5)
C96 C93 C98 Gd4 52.6(5)
Gd6 C93 C98 Gd4 -21.2(5)
Gd1 C93 C98 Gd4 -30.6(2)
Gd3 C93 C98 Gd4 -11.8(5)
C95 C77 C98 C93 -139.7(5)
C82 C77 C98 C93 -5.5(8)
Gd1 C77 C98 C93 -65.9(5)
C95 C77 C98 C103 1.4(6)
C82 C77 C98 C103 135.6(6)
Gd1 C77 C98 C103 75.2(4)
C95 C77 C98 Gd1 -73.8(4)
C82 C77 C98 Gd1 60.3(5)
C95 C77 C98 Gd6 -88.7(5)
C82 C77 C98 Gd6 45.5(6)
Gd1 C77 C98 Gd6 -14.8(3)
C95 C77 C98 Gd4 -49.1(5)
C82 C77 C98 Gd4 85.1(6)
Gd1 C77 C98 Gd4 24.8(3)
C77 Gd1 C98 C93 127.2(6)
C82 Gd1 C98 C93 98.5(4)
C95 Gd1 C98 C93 166.6(5)
C85 Gd1 C98 C93 63.1(4)
C103 Gd1 C98 C93 -121.0(6)
C69 Gd1 C98 C93 29.7(4)
C86 Gd1 C98 C93 -155.4(5)
C81 Gd1 C98 C93 111.8(4)
C96 Gd1 C98 C93 -33.1(4)
C82 Gd1 C98 C77 -28.7(4)
C93 Gd1 C98 C77 -127.2(6)
C95 Gd1 C98 C77 39.4(3)
C85 Gd1 C98 C77 -64.2(4)
C103 Gd1 C98 C77 111.7(6)
C69 Gd1 C98 C77 -97.5(4)
C86 Gd1 C98 C77 77.3(4)
C81 Gd1 C98 C77 -15.4(4)
C96 Gd1 C98 C77 -160.4(5)
C77 Gd1 C98 C103 -111.7(6)
C82 Gd1 C98 C103 -140.5(5)
C93 Gd1 C98 C103 121.0(6)
C95 Gd1 C98 C103 -72.4(4)
C85 Gd1 C98 C103 -175.9(5)
C69 Gd1 C98 C103 150.7(5)
C86 Gd1 C98 C103 -34.4(4)
C81 Gd1 C98 C103 -127.2(4)
C96 Gd1 C98 C103 87.9(4)
C77 Gd1 C98 Gd6 144.8(6)
C82 Gd1 C98 Gd6 116.1(6)
C93 Gd1 C98 Gd6 17.6(7)
C95 Gd1 C98 Gd6 -175.8(6)
C85 Gd1 C98 Gd6 80.7(6)
C103 Gd1 C98 Gd6 -103.4(7)
C69 Gd1 C98 Gd6 47.3(6)
C86 Gd1 C98 Gd6 -137.8(6)
C81 Gd1 C98 Gd6 129.4(6)
C96 Gd1 C98 Gd6 -15.5(6)
C77 Gd1 C98 Gd4 -127.5(6)
C82 Gd1 C98 Gd4 -156.3(5)
C93 Gd1 C98 Gd4 105.2(6)
C95 Gd1 C98 Gd4 -88.1(5)
C85 Gd1 C98 Gd4 168.3(5)
C103 Gd1 C98 Gd4 -15.8(6)
C69 Gd1 C98 Gd4 134.9(5)
C86 Gd1 C98 Gd4 -50.2(5)
C81 Gd1 C98 Gd4 -142.9(5)
C96 Gd1 C98 Gd4 72.1(5)
C69 Gd6 C98 C93 39.1(5)
C96 Gd6 C98 C93 -40.5(5)
C109 Gd6 C98 C93 28.7(5)
C100 Gd6 C98 C93 -30.2(5)
C110 Gd6 C98 C93 -1.5(5)
C85 Gd6 C98 C93 76.3(5)
C105 Gd6 C98 C93 -73.9(5)
C91 Gd6 C98 C93 55.4(6)
C76 Gd6 C98 C93 77.8(5)
C103 Gd6 C98 C93 -126.6(7)
C93 Gd6 C98 C77 -125.6(6)
C69 Gd6 C98 C77 -86.5(5)
C96 Gd6 C98 C77 -166.0(5)
C109 Gd6 C98 C77 -96.9(5)
C100 Gd6 C98 C77 -155.8(5)
C110 Gd6 C98 C77 -127.0(5)
C85 Gd6 C98 C77 -49.3(4)
C105 Gd6 C98 C77 160.5(5)
C91 Gd6 C98 C77 -70.2(6)
C76 Gd6 C98 C77 -47.8(5)
C103 Gd6 C98 C77 107.8(6)
C93 Gd6 C98 C103 126.6(7)
C69 Gd6 C98 C103 165.7(6)
C96 Gd6 C98 C103 86.2(5)
C109 Gd6 C98 C103 155.3(5)
C100 Gd6 C98 C103 96.4(5)
C110 Gd6 C98 C103 125.2(5)
C85 Gd6 C98 C103 -157.1(5)
C105 Gd6 C98 C103 52.7(4)
C91 Gd6 C98 C103 -178.0(5)
C76 Gd6 C98 C103 -155.6(5)
C93 Gd6 C98 Gd1 -158.7(8)
C69 Gd6 C98 Gd1 -119.6(7)
C96 Gd6 C98 Gd1 160.8(7)
C109 Gd6 C98 Gd1 -130.1(8)
C100 Gd6 C98 Gd1 171.0(7)
C110 Gd6 C98 Gd1 -160.2(8)
C85 Gd6 C98 Gd1 -82.5(5)
C105 Gd6 C98 Gd1 127.4(6)
C91 Gd6 C98 Gd1 -103.4(7)
C76 Gd6 C98 Gd1 -81.0(6)
C103 Gd6 C98 Gd1 74.6(6)
C93 Gd6 C98 Gd4 145.4(8)
C69 Gd6 C98 Gd4 -175.5(8)
C96 Gd6 C98 Gd4 104.9(6)
C109 Gd6 C98 Gd4 174.1(8)
C100 Gd6 C98 Gd4 115.2(7)
C110 Gd6 C98 Gd4 143.9(8)
C85 Gd6 C98 Gd4 -138.4(7)
C105 Gd6 C98 Gd4 71.5(5)
C91 Gd6 C98 Gd4 -159.3(8)
C76 Gd6 C98 Gd4 -136.8(7)
C103 Gd6 C98 Gd4 18.7(6)
C108 Gd4 C98 C93 -92.6(5)
C103 Gd4 C98 C93 -128.1(7)
C86 Gd4 C98 C93 -173.0(5)
C101 Gd4 C98 C93 -105.9(5)
C61 Gd4 C98 C93 -167.8(5)
C80 Gd4 C98 C93 -138.9(5)
C105 Gd4 C98 C93 -55.3(4)
C95 Gd4 C98 C93 150.0(5)
C89 Gd4 C98 C93 -85.3(6)
C96 Gd4 C98 C93 -27.0(4)
C48 Gd4 C98 C93 -139.6(7)
C108 Gd4 C98 C77 146.6(5)
C103 Gd4 C98 C77 111.2(7)
C86 Gd4 C98 C77 66.3(4)
C101 Gd4 C98 C77 133.4(5)
C61 Gd4 C98 C77 71.5(5)
C80 Gd4 C98 C77 100.3(5)
C105 Gd4 C98 C77 -176.0(5)
C95 Gd4 C98 C77 29.2(4)
C89 Gd4 C98 C77 154.0(5)
C96 Gd4 C98 C77 -147.8(5)
C48 Gd4 C98 C77 99.7(7)
C108 Gd4 C98 C103 35.4(4)
C86 Gd4 C98 C103 -44.9(4)
C101 Gd4 C98 C103 22.2(5)
C61 Gd4 C98 C103 -39.7(5)
C80 Gd4 C98 C103 -10.8(5)
C105 Gd4 C98 C103 72.8(5)
C95 Gd4 C98 C103 -81.9(5)
C89 Gd4 C98 C103 42.8(6)
C96 Gd4 C98 C103 101.1(5)
C48 Gd4 C98 C103 -11.5(7)
C108 Gd4 C98 Gd1 -164.6(7)
C103 Gd4 C98 Gd1 160.0(8)
C86 Gd4 C98 Gd1 115.1(6)
C101 Gd4 C98 Gd1 -177.8(7)
C61 Gd4 C98 Gd1 120.3(6)
C80 Gd4 C98 Gd1 149.1(8)
C105 Gd4 C98 Gd1 -127.2(5)
C95 Gd4 C98 Gd1 78.1(4)
C89 Gd4 C98 Gd1 -157.2(8)
C96 Gd4 C98 Gd1 -98.9(5)
C48 Gd4 C98 Gd1 148.5(10)
C108 Gd4 C98 Gd6 -120.5(7)
C103 Gd4 C98 Gd6 -155.9(8)
C86 Gd4 C98 Gd6 159.2(7)
C101 Gd4 C98 Gd6 -133.7(8)
C61 Gd4 C98 Gd6 164.4(7)
C80 Gd4 C98 Gd6 -166.8(8)
C105 Gd4 C98 Gd6 -83.1(6)
C95 Gd4 C98 Gd6 122.2(6)
C89 Gd4 C98 Gd6 -113.1(8)
C96 Gd4 C98 Gd6 -54.8(6)
C48 Gd4 C98 Gd6 -167.4(10)
C89 C88 C99 C107 147.1(6)
C64 C88 C99 C107 -6.6(8)
Gd2 C88 C99 C107 56.5(6)
Gd5 C88 C99 C107 88.2(6)
C89 C88 C99 C105 6.7(9)
C64 C88 C99 C105 -146.9(6)
Gd2 C88 C99 C105 -83.8(6)
Gd5 C88 C99 C105 -52.1(5)
C89 C88 C99 Gd2 90.5(6)
C64 C88 C99 Gd2 -63.1(6)
Gd5 C88 C99 Gd2 31.7(4)
C89 C88 C99 Gd5 58.9(6)
C64 C88 C99 Gd5 -94.8(5)
Gd2 C88 C99 Gd5 -31.7(4)
C89 C88 C99 Gd3 83.5(6)
C64 C88 C99 Gd3 -70.1(6)
Gd2 C88 C99 Gd3 -7.0(4)
Gd5 C88 C99 Gd3 24.6(3)
C88 Gd2 C99 C107 -129.5(6)
C64 Gd2 C99 C107 -96.7(5)
C102 Gd2 C99 C107 -26.3(4)
C106 Gd2 C99 C107 -61.0(4)
C89 Gd2 C99 C107 -160.6(5)
C105 Gd2 C99 C107 109.9(6)
C100 Gd2 C99 C107 39.8(4)
C47 Gd2 C99 C107 -109.5(5)
C78 Gd2 C99 C107 -11.4(4)
C96 Gd2 C99 C107 75.7(4)
C88 Gd2 C99 C105 120.6(6)
C107 Gd2 C99 C105 -109.9(6)
C64 Gd2 C99 C105 153.4(5)
C102 Gd2 C99 C105 -136.2(5)
C106 Gd2 C99 C105 -170.9(5)
C89 Gd2 C99 C105 89.5(5)
C100 Gd2 C99 C105 -70.1(4)
C47 Gd2 C99 C105 140.5(5)
C78 Gd2 C99 C105 -121.3(5)
C96 Gd2 C99 C105 -34.2(4)
C107 Gd2 C99 C88 129.5(6)
C64 Gd2 C99 C88 32.8(4)
C102 Gd2 C99 C88 103.2(5)
C106 Gd2 C99 C88 68.5(4)
C89 Gd2 C99 C88 -31.1(4)
C105 Gd2 C99 C88 -120.6(6)
C100 Gd2 C99 C88 169.3(5)
C47 Gd2 C99 C88 20.0(4)
C78 Gd2 C99 C88 118.1(5)
C96 Gd2 C99 C88 -154.8(5)
C88 Gd2 C99 Gd5 101.7(7)
C107 Gd2 C99 Gd5 -128.8(7)
C64 Gd2 C99 Gd5 134.5(7)
C102 Gd2 C99 Gd5 -155.1(7)
C106 Gd2 C99 Gd5 170.2(7)
C89 Gd2 C99 Gd5 70.6(6)
C105 Gd2 C99 Gd5 -18.9(7)
C100 Gd2 C99 Gd5 -88.9(6)
C47 Gd2 C99 Gd5 121.7(7)
C78 Gd2 C99 Gd5 -140.1(7)
C96 Gd2 C99 Gd5 -53.1(6)
C88 Gd2 C99 Gd3 168.3(7)
C107 Gd2 C99 Gd3 -62.2(6)
C64 Gd2 C99 Gd3 -158.9(7)
C102 Gd2 C99 Gd3 -88.5(6)
C106 Gd2 C99 Gd3 -123.2(7)
C89 Gd2 C99 Gd3 137.2(6)
C105 Gd2 C99 Gd3 47.7(7)
C100 Gd2 C99 Gd3 -22.4(6)
C47 Gd2 C99 Gd3 -171.7(8)
C78 Gd2 C99 Gd3 -73.6(6)
C96 Gd2 C99 Gd3 13.5(6)
C105 Gd5 C99 C107 110.9(6)
C108 Gd5 C99 C107 143.4(5)
C101 Gd5 C99 C107 179.4(5)
C88 Gd5 C99 C107 -117.3(6)
C89 Gd5 C99 C107 -145.0(5)
C96 Gd5 C99 C107 72.0(4)
C103 Gd5 C99 C107 126.8(4)
C100 Gd5 C99 C107 35.3(4)
C80 Gd5 C99 C107 -174.3(4)
C108 Gd5 C99 C105 32.5(4)
C101 Gd5 C99 C105 68.5(4)
C88 Gd5 C99 C105 131.8(6)
C89 Gd5 C99 C105 104.1(5)
C96 Gd5 C99 C105 -38.9(4)
C103 Gd5 C99 C105 16.0(4)
C107 Gd5 C99 C105 -110.9(6)
C100 Gd5 C99 C105 -75.6(4)
C80 Gd5 C99 C105 74.8(4)
C105 Gd5 C99 C88 -131.8(6)
C108 Gd5 C99 C88 -99.3(4)
C101 Gd5 C99 C88 -63.3(4)
C89 Gd5 C99 C88 -27.7(4)
C96 Gd5 C99 C88 -170.7(5)
C103 Gd5 C99 C88 -115.9(4)
C107 Gd5 C99 C88 117.3(6)
C100 Gd5 C99 C88 152.6(5)
C80 Gd5 C99 C88 -57.0(4)
C105 Gd5 C99 Gd2 159.4(7)
C108 Gd5 C99 Gd2 -168.1(7)
C101 Gd5 C99 Gd2 -132.1(6)
C88 Gd5 C99 Gd2 -68.8(7)
C89 Gd5 C99 Gd2 -96.5(6)
C96 Gd5 C99 Gd2 120.5(6)
C103 Gd5 C99 Gd2 175.3(7)
C107 Gd5 C99 Gd2 48.5(7)
C100 Gd5 C99 Gd2 83.8(6)
C80 Gd5 C99 Gd2 -125.8(6)
C105 Gd5 C99 Gd3 92.1(5)
C108 Gd5 C99 Gd3 124.6(5)
C101 Gd5 C99 Gd3 160.6(5)
C88 Gd5 C99 Gd3 -136.1(5)
C89 Gd5 C99 Gd3 -163.8(5)
C96 Gd5 C99 Gd3 53.2(4)
C103 Gd5 C99 Gd3 108.1(4)
C107 Gd5 C99 Gd3 -18.8(5)
C100 Gd5 C99 Gd3 16.5(4)
C80 Gd5 C99 Gd3 166.9(5)
C100 Gd3 C99 C107 45.1(4)
C110 Gd3 C99 C107 31.3(5)
C96 Gd3 C99 C107 94.6(5)
C109 Gd3 C99 C107 56.6(6)
C104 Gd3 C99 C107 -2.2(4)
C69 Gd3 C99 C107 94.6(5)
C93 Gd3 C99 C107 108.7(5)
C105 Gd3 C99 C107 127.8(6)
C91 Gd3 C99 C107 44.7(8)
C102 Gd3 C99 C107 -30.8(4)
C100 Gd3 C99 C105 -82.7(5)
C110 Gd3 C99 C105 -96.6(5)
C96 Gd3 C99 C105 -33.3(4)
C109 Gd3 C99 C105 -71.2(6)
C107 Gd3 C99 C105 -127.8(6)
C104 Gd3 C99 C105 -130.0(4)
C69 Gd3 C99 C105 -33.2(5)
C93 Gd3 C99 C105 -19.1(4)
C91 Gd3 C99 C105 -83.2(8)
C102 Gd3 C99 C105 -158.6(5)
C100 Gd3 C99 C88 159.2(6)
C110 Gd3 C99 C88 145.4(5)
C96 Gd3 C99 C88 -151.3(6)
C109 Gd3 C99 C88 170.7(5)
C107 Gd3 C99 C88 114.1(6)
C104 Gd3 C99 C88 111.9(5)
C69 Gd3 C99 C88 -151.3(5)
C93 Gd3 C99 C88 -137.2(5)
C105 Gd3 C99 C88 -118.0(6)
C91 Gd3 C99 C88 158.8(7)
C102 Gd3 C99 C88 83.4(5)
C100 Gd3 C99 Gd2 148.0(8)
C110 Gd3 C99 Gd2 134.2(8)
C96 Gd3 C99 Gd2 -162.5(8)
C109 Gd3 C99 Gd2 159.5(9)
C107 Gd3 C99 Gd2 102.9(7)
C104 Gd3 C99 Gd2 100.7(7)
C69 Gd3 C99 Gd2 -162.5(8)
C93 Gd3 C99 Gd2 -148.4(7)
C105 Gd3 C99 Gd2 -129.2(8)
C91 Gd3 C99 Gd2 147.6(11)
C102 Gd3 C99 Gd2 72.2(6)
C100 Gd3 C99 Gd5 -156.5(6)
C110 Gd3 C99 Gd5 -170.4(6)
C96 Gd3 C99 Gd5 -107.1(5)
C109 Gd3 C99 Gd5 -145.0(7)
C107 Gd3 C99 Gd5 158.4(6)
C104 Gd3 C99 Gd5 156.2(5)
C69 Gd3 C99 Gd5 -107.0(6)
C93 Gd3 C99 Gd5 -92.9(5)
C105 Gd3 C99 Gd5 -73.8(5)
C91 Gd3 C99 Gd5 -156.9(9)
C102 Gd3 C99 Gd5 127.6(4)
C105 C96 C100 C110 -144.5(6)
C93 C96 C100 C110 6.4(9)
Gd3 C96 C100 C110 -58.9(6)
Gd6 C96 C100 C110 -50.5(6)
Gd5 C96 C100 C110 -89.7(6)
Gd4 C96 C100 C110 -78.8(6)
Gd1 C96 C100 C110 -50.8(6)
Gd2 C96 C100 C110 -95.4(6)
C105 C96 C100 C107 0.4(7)
C93 C96 C100 C107 151.2(5)
Gd3 C96 C100 C107 85.9(5)
Gd6 C96 C100 C107 94.3(5)
Gd5 C96 C100 C107 55.1(5)
Gd4 C96 C100 C107 66.0(5)
Gd1 C96 C100 C107 94.0(4)
Gd2 C96 C100 C107 49.4(4)
C105 C96 C100 Gd3 -85.6(5)
C93 C96 C100 Gd3 65.3(6)
Gd6 C96 C100 Gd3 8.4(4)
Gd5 C96 C100 Gd3 -30.8(3)
Gd4 C96 C100 Gd3 -19.9(4)
Gd1 C96 C100 Gd3 8.1(3)
Gd2 C96 C100 Gd3 -36.5(3)
C105 C96 C100 Gd6 -94.0(5)
C93 C96 C100 Gd6 56.9(5)
Gd3 C96 C100 Gd6 -8.4(4)
Gd5 C96 C100 Gd6 -39.2(3)
Gd4 C96 C100 Gd6 -28.3(4)
Gd1 C96 C100 Gd6 -0.3(3)
Gd2 C96 C100 Gd6 -44.9(4)
C105 C96 C100 Gd2 -49.1(5)
C93 C96 C100 Gd2 101.8(6)
Gd3 C96 C100 Gd2 36.5(3)
Gd6 C96 C100 Gd2 44.9(4)
Gd5 C96 C100 Gd2 5.7(3)
Gd4 C96 C100 Gd2 16.6(4)
Gd1 C96 C100 Gd2 44.6(3)
C105 C96 C100 Gd5 -54.8(4)
C93 C96 C100 Gd5 96.1(5)
Gd3 C96 C100 Gd5 30.8(3)
Gd6 C96 C100 Gd5 39.2(3)
Gd4 C96 C100 Gd5 10.8(3)
Gd1 C96 C100 Gd5 38.87(19)
Gd2 C96 C100 Gd5 -5.7(3)
C96 Gd3 C100 C110 129.7(6)
C109 Gd3 C100 C110 32.1(4)
C107 Gd3 C100 C110 -123.9(6)
C104 Gd3 C100 C110 -32.5(4)
C69 Gd3 C100 C110 68.3(4)
C93 Gd3 C100 C110 100.3(5)
C105 Gd3 C100 C110 165.7(5)
C99 Gd3 C100 C110 -158.7(5)
C91 Gd3 C100 C110 21.1(4)
C102 Gd3 C100 C110 -95.1(5)
C110 Gd3 C100 C96 -129.7(6)
C109 Gd3 C100 C96 -97.6(5)
C107 Gd3 C100 C96 106.5(5)
C104 Gd3 C100 C96 -162.1(5)
C69 Gd3 C100 C96 -61.4(4)
C93 Gd3 C100 C96 -29.4(4)
C105 Gd3 C100 C96 36.0(4)
C99 Gd3 C100 C96 71.6(4)
C91 Gd3 C100 C96 -108.6(4)
C102 Gd3 C100 C96 135.2(5)
C110 Gd3 C100 C107 123.9(6)
C96 Gd3 C100 C107 -106.5(5)
C109 Gd3 C100 C107 155.9(5)
C104 Gd3 C100 C107 91.4(4)
C69 Gd3 C100 C107 -167.9(5)
C93 Gd3 C100 C107 -135.8(5)
C105 Gd3 C100 C107 -70.5(4)
C99 Gd3 C100 C107 -34.8(3)
C91 Gd3 C100 C107 144.9(4)
C102 Gd3 C100 C107 28.8(4)
C110 Gd3 C100 Gd6 -104.5(12)
C96 Gd3 C100 Gd6 25.2(12)
C109 Gd3 C100 Gd6 -72.4(11)
C107 Gd3 C100 Gd6 131.7(12)
C104 Gd3 C100 Gd6 -136.9(12)
C69 Gd3 C100 Gd6 -36.2(11)
C93 Gd3 C100 Gd6 -4.2(11)
C105 Gd3 C100 Gd6 61.2(12)
C99 Gd3 C100 Gd6 96.8(12)
C91 Gd3 C100 Gd6 -83.4(11)
C102 Gd3 C100 Gd6 160.4(12)
C110 Gd3 C100 Gd2 134.5(7)
C96 Gd3 C100 Gd2 -95.8(6)
C109 Gd3 C100 Gd2 166.6(7)
C107 Gd3 C100 Gd2 10.7(7)
C104 Gd3 C100 Gd2 102.1(6)
C69 Gd3 C100 Gd2 -157.2(6)
C93 Gd3 C100 Gd2 -125.2(6)
C105 Gd3 C100 Gd2 -59.8(6)
C99 Gd3 C100 Gd2 -24.2(6)
C91 Gd3 C100 Gd2 155.6(7)
C102 Gd3 C100 Gd2 39.4(6)
C110 Gd3 C100 Gd5 177.6(6)
C96 Gd3 C100 Gd5 -52.7(6)
C109 Gd3 C100 Gd5 -150.3(6)
C107 Gd3 C100 Gd5 53.8(6)
C104 Gd3 C100 Gd5 145.2(6)
C69 Gd3 C100 Gd5 -114.1(5)
C93 Gd3 C100 Gd5 -82.0(5)
C105 Gd3 C100 Gd5 -16.7(5)
C99 Gd3 C100 Gd5 19.0(5)
C91 Gd3 C100 Gd5 -161.3(6)
C102 Gd3 C100 Gd5 82.6(5)
C93 Gd6 C100 C110 104.8(5)
C69 Gd6 C100 C110 65.4(5)
C96 Gd6 C100 C110 137.6(6)
C109 Gd6 C100 C110 27.1(4)
C98 Gd6 C100 C110 121.8(5)
C85 Gd6 C100 C110 57.2(5)
C105 Gd6 C100 C110 175.2(5)
C91 Gd6 C100 C110 12.1(4)
C76 Gd6 C100 C110 27.5(5)
C103 Gd6 C100 C110 151.2(5)
C93 Gd6 C100 C96 -32.8(4)
C69 Gd6 C100 C96 -72.2(5)
C109 Gd6 C100 C96 -110.5(5)
C110 Gd6 C100 C96 -137.6(6)
C98 Gd6 C100 C96 -15.8(4)
C85 Gd6 C100 C96 -80.4(5)
C105 Gd6 C100 C96 37.6(4)
C91 Gd6 C100 C96 -125.5(5)
C76 Gd6 C100 C96 -110.1(5)
C103 Gd6 C100 C96 13.6(4)
C93 Gd6 C100 C107 -135.5(5)
C69 Gd6 C100 C107 -175.0(5)
C96 Gd6 C100 C107 -102.7(6)
C109 Gd6 C100 C107 146.8(5)
C110 Gd6 C100 C107 119.7(6)
C98 Gd6 C100 C107 -118.5(5)
C85 Gd6 C100 C107 176.9(5)
C105 Gd6 C100 C107 -65.1(4)
C91 Gd6 C100 C107 131.8(5)
C76 Gd6 C100 C107 147.2(5)
C103 Gd6 C100 C107 -89.1(5)
C93 Gd6 C100 Gd3 175.0(13)
C69 Gd6 C100 Gd3 135.6(13)
C96 Gd6 C100 Gd3 -152.2(13)
C109 Gd6 C100 Gd3 97.3(12)
C110 Gd6 C100 Gd3 70.2(12)
C98 Gd6 C100 Gd3 -168.0(13)
C85 Gd6 C100 Gd3 127.4(13)
C105 Gd6 C100 Gd3 -114.6(12)
C91 Gd6 C100 Gd3 82.3(12)
C76 Gd6 C100 Gd3 97.7(12)
C103 Gd6 C100 Gd3 -138.6(13)
C93 Gd6 C100 Gd2 -141.5(6)
C69 Gd6 C100 Gd2 179.0(6)
C96 Gd6 C100 Gd2 -108.7(6)
C109 Gd6 C100 Gd2 140.8(6)
C110 Gd6 C100 Gd2 113.7(6)
C98 Gd6 C100 Gd2 -124.5(6)
C85 Gd6 C100 Gd2 170.9(7)
C105 Gd6 C100 Gd2 -71.1(4)
C91 Gd6 C100 Gd2 125.8(5)
C76 Gd6 C100 Gd2 141.2(6)
C103 Gd6 C100 Gd2 -95.1(5)
C93 Gd6 C100 Gd5 -109.3(6)
C69 Gd6 C100 Gd5 -148.8(7)
C96 Gd6 C100 Gd5 -76.5(6)
C109 Gd6 C100 Gd5 173.0(6)
C110 Gd6 C100 Gd5 145.9(6)
C98 Gd6 C100 Gd5 -92.3(6)
C85 Gd6 C100 Gd5 -156.9(8)
C105 Gd6 C100 Gd5 -38.9(4)
C91 Gd6 C100 Gd5 158.0(6)
C76 Gd6 C100 Gd5 173.4(8)
C103 Gd6 C100 Gd5 -62.9(4)
C88 Gd2 C100 C110 -162.7(6)
C99 Gd2 C100 C110 -169.5(6)
C107 Gd2 C100 C110 -124.1(7)
C64 Gd2 C100 C110 -128.1(6)
C102 Gd2 C100 C110 -85.8(5)
C106 Gd2 C100 C110 -96.8(5)
C89 Gd2 C100 C110 172.2(5)
C105 Gd2 C100 C110 151.2(6)
C47 Gd2 C100 C110 -121.1(7)
C78 Gd2 C100 C110 -54.1(5)
C96 Gd2 C100 C110 121.9(7)
C88 Gd2 C100 C96 75.3(5)
C99 Gd2 C100 C96 68.6(5)
C107 Gd2 C100 C96 114.0(6)
C64 Gd2 C100 C96 110.0(6)
C102 Gd2 C100 C96 152.3(5)
C106 Gd2 C100 C96 141.3(5)
C89 Gd2 C100 C96 50.3(5)
C105 Gd2 C100 C96 29.2(4)
C47 Gd2 C100 C96 117.0(7)
C78 Gd2 C100 C96 -176.0(5)
C88 Gd2 C100 C107 -38.7(5)
C99 Gd2 C100 C107 -45.4(4)
C64 Gd2 C100 C107 -4.0(5)
C102 Gd2 C100 C107 38.3(4)
C106 Gd2 C100 C107 27.3(5)
C89 Gd2 C100 C107 -63.7(5)
C105 Gd2 C100 C107 -84.7(5)
C47 Gd2 C100 C107 3.0(7)
C78 Gd2 C100 C107 70.0(5)
C96 Gd2 C100 C107 -114.0(6)
C88 Gd2 C100 Gd3 154.7(8)
C99 Gd2 C100 Gd3 148.0(8)
C107 Gd2 C100 Gd3 -166.6(8)
C64 Gd2 C100 Gd3 -170.6(8)
C102 Gd2 C100 Gd3 -128.3(7)
C106 Gd2 C100 Gd3 -139.3(7)
C89 Gd2 C100 Gd3 129.7(8)
C105 Gd2 C100 Gd3 108.6(7)
C47 Gd2 C100 Gd3 -163.6(10)
C78 Gd2 C100 Gd3 -96.6(6)
C96 Gd2 C100 Gd3 79.4(7)
C88 Gd2 C100 Gd6 133.9(7)
C99 Gd2 C100 Gd6 127.2(6)
C107 Gd2 C100 Gd6 172.6(7)
C64 Gd2 C100 Gd6 168.6(7)
C102 Gd2 C100 Gd6 -149.1(6)
C106 Gd2 C100 Gd6 -160.1(6)
C89 Gd2 C100 Gd6 108.9(6)
C105 Gd2 C100 Gd6 87.9(5)
C47 Gd2 C100 Gd6 175.6(9)
C78 Gd2 C100 Gd6 -117.4(5)
C96 Gd2 C100 Gd6 58.6(6)
C88 Gd2 C100 Gd5 87.4(7)
C99 Gd2 C100 Gd5 80.7(7)
C107 Gd2 C100 Gd5 126.1(8)
C64 Gd2 C100 Gd5 122.1(8)
C102 Gd2 C100 Gd5 164.4(8)
C106 Gd2 C100 Gd5 153.4(8)
C89 Gd2 C100 Gd5 62.4(6)
C105 Gd2 C100 Gd5 41.3(6)
C47 Gd2 C100 Gd5 129.1(11)
C78 Gd2 C100 Gd5 -163.9(7)
C96 Gd2 C100 Gd5 12.1(7)
C105 Gd5 C100 C110 159.5(6)
C108 Gd5 C100 C110 145.3(5)
C99 Gd5 C100 C110 -153.0(6)
C101 Gd5 C100 C110 168.1(5)
C88 Gd5 C100 C110 -137.2(5)
C89 Gd5 C100 C110 -153.4(5)
C96 Gd5 C100 C110 119.1(7)
C103 Gd5 C100 C110 114.5(5)
C107 Gd5 C100 C110 -118.3(6)
C80 Gd5 C100 C110 154.9(5)
C105 Gd5 C100 C96 40.5(4)
C108 Gd5 C100 C96 26.2(4)
C99 Gd5 C100 C96 87.9(5)
C101 Gd5 C100 C96 49.0(5)
C88 Gd5 C100 C96 103.8(5)
C89 Gd5 C100 C96 87.6(5)
C103 Gd5 C100 C96 -4.5(4)
C107 Gd5 C100 C96 122.7(6)
C80 Gd5 C100 C96 35.9(6)
C105 Gd5 C100 C107 -82.2(4)
C108 Gd5 C100 C107 -96.5(4)
C99 Gd5 C100 C107 -34.8(4)
C101 Gd5 C100 C107 -73.6(5)
C88 Gd5 C100 C107 -18.9(4)
C89 Gd5 C100 C107 -35.1(5)
C96 Gd5 C100 C107 -122.7(6)
C103 Gd5 C100 C107 -127.2(4)
C80 Gd5 C100 C107 -86.8(6)
C105 Gd5 C100 Gd3 157.3(7)
C108 Gd5 C100 Gd3 143.0(6)
C99 Gd5 C100 Gd3 -155.3(6)
C101 Gd5 C100 Gd3 165.8(7)
C88 Gd5 C100 Gd3 -139.5(6)
C89 Gd5 C100 Gd3 -155.7(6)
C96 Gd5 C100 Gd3 116.8(7)
C103 Gd5 C100 Gd3 112.2(6)
C107 Gd5 C100 Gd3 -120.6(7)
C80 Gd5 C100 Gd3 152.6(8)
C105 Gd5 C100 Gd6 125.4(6)
C108 Gd5 C100 Gd6 111.1(6)
C99 Gd5 C100 Gd6 172.8(6)
C101 Gd5 C100 Gd6 133.9(6)
C88 Gd5 C100 Gd6 -171.3(6)
C89 Gd5 C100 Gd6 172.5(6)
C96 Gd5 C100 Gd6 84.9(7)
C103 Gd5 C100 Gd6 80.4(6)
C107 Gd5 C100 Gd6 -152.4(7)
C80 Gd5 C100 Gd6 120.8(7)
C105 Gd5 C100 Gd2 -125.7(7)
C108 Gd5 C100 Gd2 -140.0(7)
C99 Gd5 C100 Gd2 -78.3(7)
C101 Gd5 C100 Gd2 -117.2(8)
C88 Gd5 C100 Gd2 -62.5(6)
C89 Gd5 C100 Gd2 -78.6(7)
C96 Gd5 C100 Gd2 -166.2(8)
C103 Gd5 C100 Gd2 -170.8(7)
C107 Gd5 C100 Gd2 -43.6(7)
C80 Gd5 C100 Gd2 -130.4(9)
C61 C80 C101 C108 1.3(9)
C48 C80 C101 C108 -143.0(6)
Gd4 C80 C101 C108 -50.5(6)
Gd5 C80 C101 C108 -66.4(6)
C61 C80 C101 C89 146.2(5)
C48 C80 C101 C89 1.9(6)
Gd4 C80 C101 C89 94.4(5)
Gd5 C80 C101 C89 78.6(4)
C61 C80 C101 Gd4 51.8(5)
C48 C80 C101 Gd4 -92.5(5)
Gd5 C80 C101 Gd4 -15.8(3)
C61 C80 C101 Gd5 67.6(6)
C48 C80 C101 Gd5 -76.7(5)
Gd4 C80 C101 Gd5 15.8(3)
C88 C89 C101 C108 -1.9(9)
C55 C89 C101 C108 142.5(6)
Gd5 C89 C101 C108 48.2(6)
Gd2 C89 C101 C108 45.6(7)
Gd4 C89 C101 C108 64.6(6)
C88 C89 C101 C80 -146.3(6)
C55 C89 C101 C80 -1.8(7)
Gd5 C89 C101 C80 -96.1(5)
Gd2 C89 C101 C80 -98.8(5)
Gd4 C89 C101 C80 -79.7(5)
C88 C89 C101 Gd4 -66.6(6)
C55 C89 C101 Gd4 77.9(6)
Gd5 C89 C101 Gd4 -16.4(3)
Gd2 C89 C101 Gd4 -19.1(4)
C88 C89 C101 Gd5 -50.1(6)
C55 C89 C101 Gd5 94.3(5)
Gd2 C89 C101 Gd5 -2.6(3)
Gd4 C89 C101 Gd5 16.4(3)
C103 Gd4 C101 C108 33.5(4)
C86 Gd4 C101 C108 71.2(4)
C61 Gd4 C101 C108 106.4(5)
C80 Gd4 C101 C108 132.6(6)
C105 Gd4 C101 C108 -35.7(4)
C98 Gd4 C101 C108 20.4(5)
C95 Gd4 C101 C108 69.9(5)
C89 Gd4 C101 C108 -122.0(6)
C96 Gd4 C101 C108 -29.3(4)
C48 Gd4 C101 C108 168.9(5)
C108 Gd4 C101 C80 -132.6(6)
C103 Gd4 C101 C80 -99.1(4)
C86 Gd4 C101 C80 -61.5(4)
C61 Gd4 C101 C80 -26.2(3)
C105 Gd4 C101 C80 -168.3(4)
C98 Gd4 C101 C80 -112.2(5)
C95 Gd4 C101 C80 -62.8(4)
C89 Gd4 C101 C80 105.4(5)
C96 Gd4 C101 C80 -162.0(4)
C48 Gd4 C101 C80 36.2(3)
C108 Gd4 C101 C89 122.0(6)
C103 Gd4 C101 C89 155.5(5)
C86 Gd4 C101 C89 -166.9(5)
C61 Gd4 C101 C89 -131.6(4)
C80 Gd4 C101 C89 -105.4(5)
C105 Gd4 C101 C89 86.3(4)
C98 Gd4 C101 C89 142.4(5)
C95 Gd4 C101 C89 -168.2(4)
C96 Gd4 C101 C89 92.7(4)
C48 Gd4 C101 C89 -69.2(4)
C108 Gd4 C101 Gd5 84.2(7)
C103 Gd4 C101 Gd5 117.7(7)
C86 Gd4 C101 Gd5 155.3(7)
C61 Gd4 C101 Gd5 -169.4(7)
C80 Gd4 C101 Gd5 -143.2(7)
C105 Gd4 C101 Gd5 48.5(5)
C98 Gd4 C101 Gd5 104.6(7)
C95 Gd4 C101 Gd5 154.0(7)
C89 Gd4 C101 Gd5 -37.8(7)
C96 Gd4 C101 Gd5 54.9(5)
C48 Gd4 C101 Gd5 -107.0(6)
C105 Gd5 C101 C108 -35.8(4)
C99 Gd5 C101 C108 -73.9(4)
C88 Gd5 C101 C108 -110.8(5)
C89 Gd5 C101 C108 -135.7(6)
C96 Gd5 C101 C108 -21.1(4)
C103 Gd5 C101 C108 32.9(4)
C107 Gd5 C101 C108 -73.5(5)
C100 Gd5 C101 C108 -43.2(5)
C80 Gd5 C101 C108 119.4(6)
C105 Gd5 C101 C80 -155.2(5)
C108 Gd5 C101 C80 -119.4(6)
C99 Gd5 C101 C80 166.7(4)
C88 Gd5 C101 C80 129.8(4)
C89 Gd5 C101 C80 104.8(5)
C96 Gd5 C101 C80 -140.5(4)
C103 Gd5 C101 C80 -86.5(4)
C107 Gd5 C101 C80 167.0(4)
C100 Gd5 C101 C80 -162.6(4)
C105 Gd5 C101 C89 100.0(4)
C108 Gd5 C101 C89 135.7(6)
C99 Gd5 C101 C89 61.9(4)
C88 Gd5 C101 C89 24.9(3)
C96 Gd5 C101 C89 114.7(4)
C103 Gd5 C101 C89 168.7(4)
C107 Gd5 C101 C89 62.2(4)
C100 Gd5 C101 C89 92.5(4)
C80 Gd5 C101 C89 -104.8(5)
C105 Gd5 C101 Gd4 -118.7(6)
C108 Gd5 C101 Gd4 -83.0(7)
C99 Gd5 C101 Gd4 -156.8(7)
C88 Gd5 C101 Gd4 166.3(6)
C89 Gd5 C101 Gd4 141.3(7)
C96 Gd5 C101 Gd4 -104.0(6)
C103 Gd5 C101 Gd4 -50.0(6)
C107 Gd5 C101 Gd4 -156.5(7)
C100 Gd5 C101 Gd4 -126.2(7)
C80 Gd5 C101 Gd4 36.5(7)
C63 C78 C102 C106 -7.0(10)
C104 C78 C102 C106 -144.5(6)
Gd7 C78 C102 C106 -51.2(5)
Gd3 C78 C102 C106 -106.8(6)
Gd2 C78 C102 C106 -79.5(6)
C63 C78 C102 C107 142.9(7)
C104 C78 C102 C107 5.5(9)
Gd7 C78 C102 C107 98.8(6)
Gd3 C78 C102 C107 43.1(6)
Gd2 C78 C102 C107 70.4(6)
C63 C78 C102 Gd2 72.5(7)
C104 C78 C102 Gd2 -64.9(7)
Gd7 C78 C102 Gd2 28.4(3)
Gd3 C78 C102 Gd2 -27.3(3)
C63 C78 C102 Gd7 44.2(6)
C104 C78 C102 Gd7 -93.3(6)
Gd3 C78 C102 Gd7 -55.67(19)
Gd2 C78 C102 Gd7 -28.4(3)
C63 C78 C102 Gd3 99.8(6)
C104 C78 C102 Gd3 -37.6(6)
Gd7 C78 C102 Gd3 55.67(19)
Gd2 C78 C102 Gd3 27.3(3)
C88 Gd2 C102 C78 -175.5(5)
C99 Gd2 C102 C78 145.5(5)
C107 Gd2 C102 C78 119.3(6)
C64 Gd2 C102 C78 -140.3(5)
C106 Gd2 C102 C78 -114.5(6)
C89 Gd2 C102 C78 -174.1(5)
C105 Gd2 C102 C78 124.8(5)
C100 Gd2 C102 C78 85.4(5)
C47 Gd2 C102 C78 -117.8(5)
C96 Gd2 C102 C78 98.1(5)
C88 Gd2 C102 C106 -61.1(5)
C99 Gd2 C102 C106 -100.0(5)
C107 Gd2 C102 C106 -126.3(6)
C64 Gd2 C102 C106 -25.8(4)
C89 Gd2 C102 C106 -59.6(5)
C105 Gd2 C102 C106 -120.7(5)
C100 Gd2 C102 C106 -160.1(5)
C47 Gd2 C102 C106 -3.3(4)
C78 Gd2 C102 C106 114.5(6)
C96 Gd2 C102 C106 -147.4(5)
C88 Gd2 C102 C107 65.2(5)
C99 Gd2 C102 C107 26.3(4)
C64 Gd2 C102 C107 100.5(5)
C106 Gd2 C102 C107 126.3(6)
C89 Gd2 C102 C107 66.6(5)
C105 Gd2 C102 C107 5.6(4)
C100 Gd2 C102 C107 -33.8(4)
C47 Gd2 C102 C107 123.0(5)
C78 Gd2 C102 C107 -119.3(6)
C96 Gd2 C102 C107 -21.1(4)
C88 Gd2 C102 Gd7 -123.0(6)
C99 Gd2 C102 Gd7 -161.9(6)
C107 Gd2 C102 Gd7 171.8(6)
C64 Gd2 C102 Gd7 -87.7(4)
C106 Gd2 C102 Gd7 -61.9(5)
C89 Gd2 C102 Gd7 -121.6(6)
C105 Gd2 C102 Gd7 177.4(6)
C100 Gd2 C102 Gd7 138.0(5)
C47 Gd2 C102 Gd7 -65.2(3)
C78 Gd2 C102 Gd7 52.5(6)
C96 Gd2 C102 Gd7 150.7(6)
C88 Gd2 C102 Gd3 133.2(6)
C99 Gd2 C102 Gd3 94.3(5)
C107 Gd2 C102 Gd3 68.0(6)
C64 Gd2 C102 Gd3 168.5(6)
C106 Gd2 C102 Gd3 -165.7(6)
C89 Gd2 C102 Gd3 134.6(7)
C105 Gd2 C102 Gd3 73.6(5)
C100 Gd2 C102 Gd3 34.1(4)
C47 Gd2 C102 Gd3 -169.0(6)
C78 Gd2 C102 Gd3 -51.3(6)
C96 Gd2 C102 Gd3 46.9(4)
C106 Gd7 C102 C78 -127.7(6)
C84 Gd7 C102 C78 -54.3(4)
C92 Gd7 C102 C78 -92.9(4)
C63 Gd7 C102 C78 -23.2(4)
C54 Gd7 C102 C78 -116.3(4)
C64 Gd7 C102 C78 -162.2(5)
C47 Gd7 C102 C78 -148.5(4)
C79 Gd7 C102 C78 -50.5(4)
C50 Gd7 C102 C78 -105.9(4)
C107 Gd7 C102 C78 120.2(7)
C84 Gd7 C102 C106 73.3(4)
C92 Gd7 C102 C106 34.8(4)
C63 Gd7 C102 C106 104.5(5)
C54 Gd7 C102 C106 11.4(5)
C64 Gd7 C102 C106 -34.5(4)
C78 Gd7 C102 C106 127.7(6)
C47 Gd7 C102 C106 -20.8(4)
C79 Gd7 C102 C106 77.2(5)
C50 Gd7 C102 C106 21.8(5)
C107 Gd7 C102 C106 -112.1(7)
C106 Gd7 C102 C107 112.1(7)
C84 Gd7 C102 C107 -174.5(5)
C92 Gd7 C102 C107 146.9(5)
C63 Gd7 C102 C107 -143.4(5)
C54 Gd7 C102 C107 123.5(5)
C64 Gd7 C102 C107 77.6(5)
C78 Gd7 C102 C107 -120.2(7)
C47 Gd7 C102 C107 91.3(5)
C79 Gd7 C102 C107 -170.7(4)
C50 Gd7 C102 C107 133.9(4)
C106 Gd7 C102 Gd2 104.4(6)
C84 Gd7 C102 Gd2 177.7(5)
C92 Gd7 C102 Gd2 139.2(5)
C63 Gd7 C102 Gd2 -151.1(5)
C54 Gd7 C102 Gd2 115.8(5)
C64 Gd7 C102 Gd2 69.9(5)
C78 Gd7 C102 Gd2 -128.0(6)
C47 Gd7 C102 Gd2 83.6(5)
C79 Gd7 C102 Gd2 -178.4(5)
C50 Gd7 C102 Gd2 126.1(5)
C107 Gd7 C102 Gd2 -7.7(6)
C106 Gd7 C102 Gd3 147.9(5)
C84 Gd7 C102 Gd3 -138.8(3)
C92 Gd7 C102 Gd3 -177.3(3)
C63 Gd7 C102 Gd3 -107.6(3)
C54 Gd7 C102 Gd3 159.3(3)
C64 Gd7 C102 Gd3 113.4(3)
C78 Gd7 C102 Gd3 -84.4(4)
C47 Gd7 C102 Gd3 127.1(3)
C79 Gd7 C102 Gd3 -134.9(3)
C50 Gd7 C102 Gd3 169.6(3)
C107 Gd7 C102 Gd3 35.8(5)
C100 Gd3 C102 C78 101.5(5)
C110 Gd3 C102 C78 57.1(4)
C96 Gd3 C102 C78 127.5(5)
C109 Gd3 C102 C78 51.4(5)
C107 Gd3 C102 C78 137.1(6)
C104 Gd3 C102 C78 22.5(4)
C69 Gd3 C102 C78 80.1(6)
C93 Gd3 C102 C78 117.8(5)
C105 Gd3 C102 C78 156.7(4)
C99 Gd3 C102 C78 167.0(5)
C91 Gd3 C102 C78 21.1(5)
C100 Gd3 C102 C106 -144.0(6)
C110 Gd3 C102 C106 171.6(6)
C96 Gd3 C102 C106 -117.9(5)
C109 Gd3 C102 C106 165.9(5)
C107 Gd3 C102 C106 -108.4(7)
C104 Gd3 C102 C106 137.0(6)
C69 Gd3 C102 C106 -165.4(5)
C93 Gd3 C102 C106 -127.6(6)
C105 Gd3 C102 C106 -88.7(5)
C99 Gd3 C102 C106 -78.5(5)
C91 Gd3 C102 C106 135.6(5)
C100 Gd3 C102 C107 -35.6(4)
C110 Gd3 C102 C107 -80.0(5)
C96 Gd3 C102 C107 -9.5(4)
C109 Gd3 C102 C107 -85.7(5)
C104 Gd3 C102 C107 -114.6(5)
C69 Gd3 C102 C107 -57.0(6)
C93 Gd3 C102 C107 -19.2(5)
C105 Gd3 C102 C107 19.7(4)
C99 Gd3 C102 C107 29.9(4)
C91 Gd3 C102 C107 -116.0(5)
C100 Gd3 C102 Gd2 -129.4(6)
C110 Gd3 C102 Gd2 -173.7(7)
C96 Gd3 C102 Gd2 -103.3(6)
C109 Gd3 C102 Gd2 -179.5(7)
C107 Gd3 C102 Gd2 -93.7(7)
C104 Gd3 C102 Gd2 151.7(6)
C69 Gd3 C102 Gd2 -150.7(8)
C93 Gd3 C102 Gd2 -113.0(7)
C105 Gd3 C102 Gd2 -74.1(5)
C99 Gd3 C102 Gd2 -63.8(5)
C91 Gd3 C102 Gd2 150.3(6)
C100 Gd3 C102 Gd7 -173.8(4)
C110 Gd3 C102 Gd7 141.8(4)
C96 Gd3 C102 Gd7 -147.8(4)
C109 Gd3 C102 Gd7 136.1(4)
C107 Gd3 C102 Gd7 -138.2(5)
C104 Gd3 C102 Gd7 107.2(3)
C69 Gd3 C102 Gd7 164.8(5)
C93 Gd3 C102 Gd7 -157.5(5)
C105 Gd3 C102 Gd7 -118.6(3)
C99 Gd3 C102 Gd7 -108.3(3)
C91 Gd3 C102 Gd7 105.8(3)
C95 C86 C103 C108 147.7(6)
C61 C86 C103 C108 -2.5(9)
Gd4 C86 C103 C108 57.2(6)
Gd1 C86 C103 C108 91.4(5)
C95 C86 C103 C98 -0.8(6)
C61 C86 C103 C98 -151.1(5)
Gd4 C86 C103 C98 -91.4(5)
Gd1 C86 C103 C98 -57.2(4)
C95 C86 C103 Gd4 90.6(5)
C61 C86 C103 Gd4 -59.7(6)
Gd1 C86 C103 Gd4 34.2(3)
C95 C86 C103 Gd1 56.3(4)
C61 C86 C103 Gd1 -94.0(5)
Gd4 C86 C103 Gd1 -34.2(3)
C95 C86 C103 Gd5 95.5(4)
C61 C86 C103 Gd5 -54.8(6)
Gd4 C86 C103 Gd5 5.0(3)
Gd1 C86 C103 Gd5 39.2(2)
C95 C86 C103 Gd6 62.3(5)
C61 C86 C103 Gd6 -88.0(6)
Gd4 C86 C103 Gd6 -28.2(4)
Gd1 C86 C103 Gd6 6.0(2)
C93 C98 C103 C86 141.6(6)
C77 C98 C103 C86 -0.4(7)
Gd1 C98 C103 C86 67.3(4)
Gd6 C98 C103 C86 92.9(5)
Gd4 C98 C103 C86 77.8(5)
C93 C98 C103 C108 -5.5(9)
C77 C98 C103 C108 -147.6(6)
Gd1 C98 C103 C108 -79.9(6)
Gd6 C98 C103 C108 -54.3(7)
Gd4 C98 C103 C108 -69.4(6)
C93 C98 C103 Gd4 63.8(7)
C77 C98 C103 Gd4 -78.2(6)
Gd1 C98 C103 Gd4 -10.5(4)
Gd6 C98 C103 Gd4 15.1(5)
C93 C98 C103 Gd1 74.3(5)
C77 C98 C103 Gd1 -67.7(4)
Gd6 C98 C103 Gd1 25.6(3)
Gd4 C98 C103 Gd1 10.5(4)
C93 C98 C103 Gd5 41.7(6)
C77 C98 C103 Gd5 -100.3(5)
Gd1 C98 C103 Gd5 -32.6(3)
Gd6 C98 C103 Gd5 -7.0(4)
Gd4 C98 C103 Gd5 -22.1(3)
C93 C98 C103 Gd6 48.8(5)
C77 C98 C103 Gd6 -93.3(5)
Gd1 C98 C103 Gd6 -25.6(3)
Gd4 C98 C103 Gd6 -15.1(5)
C108 Gd4 C103 C86 129.6(6)
C101 Gd4 C103 C86 98.5(4)
C61 Gd4 C103 C86 28.9(3)
C80 Gd4 C103 C86 63.2(4)
C105 Gd4 C103 C86 164.2(5)
C98 Gd4 C103 C86 -106.0(6)
C95 Gd4 C103 C86 -35.4(3)
C89 Gd4 C103 C86 110.6(4)
C96 Gd4 C103 C86 -164.3(5)
C48 Gd4 C103 C86 65.7(5)
C86 Gd4 C103 C108 -129.6(6)
C101 Gd4 C103 C108 -31.1(4)
C61 Gd4 C103 C108 -100.7(5)
C80 Gd4 C103 C108 -66.4(4)
C105 Gd4 C103 C108 34.6(4)
C98 Gd4 C103 C108 124.4(6)
C95 Gd4 C103 C108 -165.0(5)
C89 Gd4 C103 C108 -19.0(4)
C96 Gd4 C103 C108 66.1(4)
C48 Gd4 C103 C108 -63.9(5)
C108 Gd4 C103 C98 -124.4(6)
C86 Gd4 C103 C98 106.0(6)
C101 Gd4 C103 C98 -155.5(5)
C61 Gd4 C103 C98 134.9(5)
C80 Gd4 C103 C98 169.2(5)
C105 Gd4 C103 C98 -89.8(5)
C95 Gd4 C103 C98 70.6(4)
C89 Gd4 C103 C98 -143.4(5)
C96 Gd4 C103 C98 -58.3(4)
C48 Gd4 C103 C98 171.7(5)
C108 Gd4 C103 Gd1 -141.6(7)
C86 Gd4 C103 Gd1 88.8(6)
C101 Gd4 C103 Gd1 -172.7(7)
C61 Gd4 C103 Gd1 117.7(6)
C80 Gd4 C103 Gd1 152.1(7)
C105 Gd4 C103 Gd1 -107.0(5)
C98 Gd4 C103 Gd1 -17.2(7)
C95 Gd4 C103 Gd1 53.4(5)
C89 Gd4 C103 Gd1 -160.6(7)
C96 Gd4 C103 Gd1 -75.5(5)
C48 Gd4 C103 Gd1 154.5(8)
C108 Gd4 C103 Gd5 -37.2(8)
C86 Gd4 C103 Gd5 -166.8(8)
C101 Gd4 C103 Gd5 -68.3(7)
C61 Gd4 C103 Gd5 -137.9(8)
C80 Gd4 C103 Gd5 -103.6(8)
C105 Gd4 C103 Gd5 -2.6(7)
C98 Gd4 C103 Gd5 87.2(9)
C95 Gd4 C103 Gd5 157.7(8)
C89 Gd4 C103 Gd5 -56.2(7)
C96 Gd4 C103 Gd5 28.9(7)
C48 Gd4 C103 Gd5 -101.2(9)
C108 Gd4 C103 Gd6 -101.8(7)
C86 Gd4 C103 Gd6 128.6(7)
C101 Gd4 C103 Gd6 -132.9(7)
C61 Gd4 C103 Gd6 157.4(7)
C80 Gd4 C103 Gd6 -168.2(8)
C105 Gd4 C103 Gd6 -67.2(6)
C98 Gd4 C103 Gd6 22.6(8)
C95 Gd4 C103 Gd6 93.1(6)
C89 Gd4 C103 Gd6 -120.8(8)
C96 Gd4 C103 Gd6 -35.7(6)
C48 Gd4 C103 Gd6 -165.8(9)
C77 Gd1 C103 C86 -74.4(4)
C98 Gd1 C103 C86 -115.6(6)
C82 Gd1 C103 C86 -80.3(4)
C93 Gd1 C103 C86 -149.2(4)
C95 Gd1 C103 C86 -32.6(3)
C85 Gd1 C103 C86 -111.6(4)
C69 Gd1 C103 C86 -140.0(4)
C81 Gd1 C103 C86 -57.8(4)
C96 Gd1 C103 C86 176.3(4)
C77 Gd1 C103 C108 165.9(5)
C98 Gd1 C103 C108 124.7(6)
C82 Gd1 C103 C108 159.9(4)
C93 Gd1 C103 C108 91.1(5)
C95 Gd1 C103 C108 -152.3(5)
C85 Gd1 C103 C108 128.7(4)
C69 Gd1 C103 C108 100.2(4)
C86 Gd1 C103 C108 -119.7(6)
C81 Gd1 C103 C108 -177.5(4)
C96 Gd1 C103 C108 56.5(4)
C77 Gd1 C103 C98 41.2(4)
C82 Gd1 C103 C98 35.3(4)
C93 Gd1 C103 C98 -33.6(4)
C95 Gd1 C103 C98 83.0(4)
C85 Gd1 C103 C98 4.0(5)
C69 Gd1 C103 C98 -24.5(4)
C86 Gd1 C103 C98 115.6(6)
C81 Gd1 C103 C98 57.8(4)
C96 Gd1 C103 C98 -68.2(4)
C77 Gd1 C103 Gd4 -158.0(6)
C98 Gd1 C103 Gd4 160.8(7)
C82 Gd1 C103 Gd4 -164.0(6)
C93 Gd1 C103 Gd4 127.1(6)
C95 Gd1 C103 Gd4 -116.3(6)
C85 Gd1 C103 Gd4 164.8(6)
C69 Gd1 C103 Gd4 136.3(6)
C86 Gd1 C103 Gd4 -83.6(7)
C81 Gd1 C103 Gd4 -141.4(6)
C96 Gd1 C103 Gd4 92.6(6)
C77 Gd1 C103 Gd5 170.3(3)
C98 Gd1 C103 Gd5 129.0(5)
C82 Gd1 C103 Gd5 164.3(2)
C93 Gd1 C103 Gd5 95.4(3)
C95 Gd1 C103 Gd5 -148.0(3)
C85 Gd1 C103 Gd5 133.0(3)
C69 Gd1 C103 Gd5 104.6(2)
C86 Gd1 C103 Gd5 -115.4(4)
C81 Gd1 C103 Gd5 -173.1(2)
C96 Gd1 C103 Gd5 60.9(3)
C77 Gd1 C103 Gd6 121.1(6)
C98 Gd1 C103 Gd6 79.9(7)
C82 Gd1 C103 Gd6 115.1(5)
C93 Gd1 C103 Gd6 46.2(6)
C95 Gd1 C103 Gd6 162.8(5)
C85 Gd1 C103 Gd6 83.9(5)
C69 Gd1 C103 Gd6 55.4(5)
C86 Gd1 C103 Gd6 -164.6(6)
C81 Gd1 C103 Gd6 137.7(5)
C96 Gd1 C103 Gd6 11.7(5)
C105 Gd5 C103 C86 163.7(5)
C108 Gd5 C103 C86 121.9(6)
C99 Gd5 C103 C86 152.7(4)
C101 Gd5 C103 C86 85.2(4)
C88 Gd5 C103 C86 118.5(4)
C89 Gd5 C103 C86 91.7(4)
C96 Gd5 C103 C86 -158.3(5)
C107 Gd5 C103 C86 178.3(4)
C100 Gd5 C103 C86 -155.8(4)
C80 Gd5 C103 C86 52.0(4)
C105 Gd5 C103 C108 41.8(4)
C99 Gd5 C103 C108 30.8(5)
C101 Gd5 C103 C108 -36.7(4)
C88 Gd5 C103 C108 -3.4(5)
C89 Gd5 C103 C108 -30.2(4)
C96 Gd5 C103 C108 79.8(5)
C107 Gd5 C103 C108 56.4(5)
C100 Gd5 C103 C108 82.3(5)
C80 Gd5 C103 C108 -69.9(4)
C105 Gd5 C103 C98 -88.8(5)
C108 Gd5 C103 C98 -130.6(6)
C99 Gd5 C103 C98 -99.9(4)
C101 Gd5 C103 C98 -167.3(5)
C88 Gd5 C103 C98 -134.0(4)
C89 Gd5 C103 C98 -160.8(4)
C96 Gd5 C103 C98 -50.8(4)
C107 Gd5 C103 C98 -74.2(5)
C100 Gd5 C103 C98 -48.3(4)
C80 Gd5 C103 C98 159.5(5)
C105 Gd5 C103 Gd4 176.7(9)
C108 Gd5 C103 Gd4 134.9(9)
C99 Gd5 C103 Gd4 165.6(9)
C101 Gd5 C103 Gd4 98.2(8)
C88 Gd5 C103 Gd4 131.5(9)
C89 Gd5 C103 Gd4 104.7(8)
C96 Gd5 C103 Gd4 -145.4(9)
C107 Gd5 C103 Gd4 -168.7(9)
C100 Gd5 C103 Gd4 -142.9(8)
C80 Gd5 C103 Gd4 65.0(8)
C105 Gd5 C103 Gd1 -132.8(3)
C108 Gd5 C103 Gd1 -174.6(5)
C99 Gd5 C103 Gd1 -143.9(3)
C101 Gd5 C103 Gd1 148.7(3)
C88 Gd5 C103 Gd1 -178.0(4)
C89 Gd5 C103 Gd1 155.2(3)
C96 Gd5 C103 Gd1 -94.8(3)
C107 Gd5 C103 Gd1 -118.2(3)
C100 Gd5 C103 Gd1 -92.3(2)
C80 Gd5 C103 Gd1 115.5(3)
C105 Gd5 C103 Gd6 -100.2(6)
C108 Gd5 C103 Gd6 -142.1(7)
C99 Gd5 C103 Gd6 -111.3(6)
C101 Gd5 C103 Gd6 -178.7(6)
C88 Gd5 C103 Gd6 -145.5(6)
C89 Gd5 C103 Gd6 -172.2(6)
C96 Gd5 C103 Gd6 -62.3(5)
C107 Gd5 C103 Gd6 -85.7(6)
C100 Gd5 C103 Gd6 -59.8(5)
C80 Gd5 C103 Gd6 148.0(6)
C93 Gd6 C103 C86 -134.9(6)
C69 Gd6 C103 C86 -115.6(5)
C96 Gd6 C103 C86 179.8(5)
C109 Gd6 C103 C86 -132.7(7)
C100 Gd6 C103 C86 171.1(5)
C110 Gd6 C103 C86 -171.0(6)
C98 Gd6 C103 C86 -103.5(6)
C85 Gd6 C103 C86 -82.8(5)
C105 Gd6 C103 C86 146.7(5)
C91 Gd6 C103 C86 -100.6(8)
C76 Gd6 C103 C86 -75.0(6)
C93 Gd6 C103 C108 105.6(5)
C69 Gd6 C103 C108 124.9(6)
C96 Gd6 C103 C108 60.3(4)
C109 Gd6 C103 C108 107.8(7)
C100 Gd6 C103 C108 51.6(5)
C110 Gd6 C103 C108 69.5(6)
C98 Gd6 C103 C108 137.0(6)
C85 Gd6 C103 C108 157.7(5)
C105 Gd6 C103 C108 27.2(4)
C91 Gd6 C103 C108 139.9(8)
C76 Gd6 C103 C108 165.5(6)
C93 Gd6 C103 C98 -31.4(4)
C69 Gd6 C103 C98 -12.2(5)
C96 Gd6 C103 C98 -76.7(5)
C109 Gd6 C103 C98 -29.2(6)
C100 Gd6 C103 C98 -85.4(5)
C110 Gd6 C103 C98 -67.5(6)
C85 Gd6 C103 C98 20.7(4)
C105 Gd6 C103 C98 -109.8(5)
C91 Gd6 C103 C98 2.9(8)
C76 Gd6 C103 C98 28.5(5)
C93 Gd6 C103 Gd4 174.4(9)
C69 Gd6 C103 Gd4 -166.4(9)
C96 Gd6 C103 Gd4 129.0(8)
C109 Gd6 C103 Gd4 176.6(11)
C100 Gd6 C103 Gd4 120.4(8)
C110 Gd6 C103 Gd4 138.3(10)
C98 Gd6 C103 Gd4 -154.2(9)
C85 Gd6 C103 Gd4 -133.5(8)
C105 Gd6 C103 Gd4 96.0(7)
C91 Gd6 C103 Gd4 -151.3(12)
C76 Gd6 C103 Gd4 -125.7(9)
C93 Gd6 C103 Gd1 -119.5(7)
C69 Gd6 C103 Gd1 -100.3(7)
C96 Gd6 C103 Gd1 -164.9(7)
C109 Gd6 C103 Gd1 -117.3(9)
C100 Gd6 C103 Gd1 -173.5(7)
C110 Gd6 C103 Gd1 -155.6(9)
C98 Gd6 C103 Gd1 -88.1(7)
C85 Gd6 C103 Gd1 -67.4(5)
C105 Gd6 C103 Gd1 162.1(6)
C91 Gd6 C103 Gd1 -85.2(9)
C76 Gd6 C103 Gd1 -59.7(6)
C93 Gd6 C103 Gd5 135.6(7)
C69 Gd6 C103 Gd5 154.8(8)
C96 Gd6 C103 Gd5 90.3(6)
C109 Gd6 C103 Gd5 137.8(10)
C100 Gd6 C103 Gd5 81.6(6)
C110 Gd6 C103 Gd5 99.5(8)
C98 Gd6 C103 Gd5 167.0(7)
C85 Gd6 C103 Gd5 -172.3(7)
C105 Gd6 C103 Gd5 57.2(5)
C91 Gd6 C103 Gd5 169.9(11)
C76 Gd6 C103 Gd5 -164.5(8)
C90 C87 C104 C110 4.2(9)
C70 C87 C104 C110 147.8(6)
C90 C87 C104 C78 -141.6(6)
C70 C87 C104 C78 2.1(7)
C90 C87 C104 Gd3 -47.8(6)
C70 C87 C104 Gd3 95.9(5)
C102 C78 C104 C87 144.5(6)
C63 C78 C104 C87 0.4(7)
Gd7 C78 C104 C87 72.7(5)
Gd3 C78 C104 C87 101.8(5)
Gd2 C78 C104 C87 100.0(5)
C102 C78 C104 C110 -2.9(9)
C63 C78 C104 C110 -147.0(6)
Gd7 C78 C104 C110 -74.7(6)
Gd3 C78 C104 C110 -45.6(5)
Gd2 C78 C104 C110 -47.4(6)
C102 C78 C104 Gd3 42.7(6)
C63 C78 C104 Gd3 -101.4(5)
Gd7 C78 C104 Gd3 -29.1(4)
Gd2 C78 C104 Gd3 -1.8(3)
C100 Gd3 C104 C87 162.8(5)
C110 Gd3 C104 C87 123.5(7)
C96 Gd3 C104 C87 151.5(5)
C109 Gd3 C104 C87 84.1(5)
C107 Gd3 C104 C87 -157.6(5)
C69 Gd3 C104 C87 91.0(5)
C93 Gd3 C104 C87 117.1(5)
C105 Gd3 C104 C87 179.3(4)
C99 Gd3 C104 C87 -156.5(4)
C91 Gd3 C104 C87 49.6(4)
C102 Gd3 C104 C87 -128.9(5)
C100 Gd3 C104 C110 39.3(5)
C96 Gd3 C104 C110 28.0(5)
C109 Gd3 C104 C110 -39.4(5)
C107 Gd3 C104 C110 78.9(5)
C69 Gd3 C104 C110 -32.6(5)
C93 Gd3 C104 C110 -6.4(6)
C105 Gd3 C104 C110 55.8(6)
C99 Gd3 C104 C110 80.0(5)
C91 Gd3 C104 C110 -73.9(5)
C102 Gd3 C104 C110 107.6(6)
C100 Gd3 C104 C78 -88.5(5)
C110 Gd3 C104 C78 -127.7(7)
C96 Gd3 C104 C78 -99.7(5)
C109 Gd3 C104 C78 -167.2(5)
C107 Gd3 C104 C78 -48.8(4)
C69 Gd3 C104 C78 -160.3(4)
C93 Gd3 C104 C78 -134.2(5)
C105 Gd3 C104 C78 -72.0(5)
C99 Gd3 C104 C78 -47.7(4)
C91 Gd3 C104 C78 158.4(5)
C102 Gd3 C104 C78 -20.2(3)
C107 C99 C105 C96 -0.5(7)
C88 C99 C105 C96 142.3(6)
Gd2 C99 C105 C96 73.9(6)
Gd5 C99 C105 C96 84.6(5)
Gd3 C99 C105 C96 46.8(4)
C107 C99 C105 C108 -145.7(6)
C88 C99 C105 C108 -3.0(9)
Gd2 C99 C105 C108 -71.3(7)
Gd5 C99 C105 C108 -60.6(6)
Gd3 C99 C105 C108 -98.5(6)
C107 C99 C105 Gd5 -85.1(5)
C88 C99 C105 Gd5 57.6(6)
Gd2 C99 C105 Gd5 -10.7(4)
Gd3 C99 C105 Gd5 -37.9(3)
C107 C99 C105 Gd4 -93.4(5)
C88 C99 C105 Gd4 49.4(7)
Gd2 C99 C105 Gd4 -19.0(5)
Gd5 C99 C105 Gd4 -8.3(3)
Gd3 C99 C105 Gd4 -46.1(3)
C107 C99 C105 Gd2 -74.4(5)
C88 C99 C105 Gd2 68.3(6)
Gd5 C99 C105 Gd2 10.7(4)
Gd3 C99 C105 Gd2 -27.2(4)
C107 C99 C105 Gd3 -47.2(5)
C88 C99 C105 Gd3 95.5(6)
Gd2 C99 C105 Gd3 27.2(4)
Gd5 C99 C105 Gd3 37.9(3)
C107 C99 C105 Gd6 -54.4(5)
C88 C99 C105 Gd6 88.4(6)
Gd2 C99 C105 Gd6 20.0(5)
Gd5 C99 C105 Gd6 30.7(3)
Gd3 C99 C105 Gd6 -7.1(3)
C100 C96 C105 C99 0.1(7)
C93 C96 C105 C99 -149.8(6)
Gd3 C96 C105 C99 -61.4(6)
Gd6 C96 C105 C99 -83.4(6)
Gd5 C96 C105 C99 -76.3(5)
Gd4 C96 C105 C99 -99.4(5)
Gd1 C96 C105 C99 -102.3(4)
Gd2 C96 C105 C99 -50.6(5)
C100 C96 C105 C108 145.9(6)
C93 C96 C105 C108 -4.0(9)
Gd3 C96 C105 C108 84.4(6)
Gd6 C96 C105 C108 62.5(7)
Gd5 C96 C105 C108 69.6(5)
Gd4 C96 C105 C108 46.4(5)
Gd1 C96 C105 C108 43.5(5)
Gd2 C96 C105 C108 95.2(6)
C100 C96 C105 Gd5 76.3(5)
C93 C96 C105 Gd5 -73.6(6)
Gd3 C96 C105 Gd5 14.9(4)
Gd6 C96 C105 Gd5 -7.1(5)
Gd4 C96 C105 Gd5 -23.1(3)
Gd1 C96 C105 Gd5 -26.1(3)
Gd2 C96 C105 Gd5 25.6(3)
C100 C96 C105 Gd4 99.5(5)
C93 C96 C105 Gd4 -50.4(6)
Gd3 C96 C105 Gd4 38.0(4)
Gd6 C96 C105 Gd4 16.0(5)
Gd5 C96 C105 Gd4 23.1(3)
Gd1 C96 C105 Gd4 -2.9(3)
Gd2 C96 C105 Gd4 48.8(4)
C100 C96 C105 Gd2 50.7(5)
C93 C96 C105 Gd2 -99.2(6)
Gd3 C96 C105 Gd2 -10.8(5)
Gd6 C96 C105 Gd2 -32.7(5)
Gd5 C96 C105 Gd2 -25.6(3)
Gd4 C96 C105 Gd2 -48.8(4)
Gd1 C96 C105 Gd2 -51.7(3)
C100 C96 C105 Gd3 61.4(5)
C93 C96 C105 Gd3 -88.4(6)
Gd6 C96 C105 Gd3 -22.0(3)
Gd5 C96 C105 Gd3 -14.9(4)
Gd4 C96 C105 Gd3 -38.0(4)
Gd1 C96 C105 Gd3 -40.9(3)
Gd2 C96 C105 Gd3 10.8(5)
C100 C96 C105 Gd6 83.4(6)
C93 C96 C105 Gd6 -66.4(6)
Gd3 C96 C105 Gd6 22.0(3)
Gd5 C96 C105 Gd6 7.1(5)
Gd4 C96 C105 Gd6 -16.0(5)
Gd1 C96 C105 Gd6 -19.0(4)
Gd2 C96 C105 Gd6 32.7(5)
C108 Gd5 C105 C99 -128.8(6)
C101 Gd5 C105 C99 -97.5(4)
C88 Gd5 C105 C99 -28.9(4)
C89 Gd5 C105 C99 -61.5(4)
C96 Gd5 C105 C99 109.6(6)
C103 Gd5 C105 C99 -161.3(5)
C107 Gd5 C105 C99 35.4(4)
C100 Gd5 C105 C99 74.0(4)
C80 Gd5 C105 C99 -108.9(4)
C108 Gd5 C105 C96 121.7(6)
C99 Gd5 C105 C96 -109.6(6)
C101 Gd5 C105 C96 152.9(5)
C88 Gd5 C105 C96 -138.5(5)
C89 Gd5 C105 C96 -171.0(5)
C103 Gd5 C105 C96 89.1(5)
C107 Gd5 C105 C96 -74.2(4)
C100 Gd5 C105 C96 -35.6(4)
C80 Gd5 C105 C96 141.5(4)
C99 Gd5 C105 C108 128.8(6)
C101 Gd5 C105 C108 31.2(4)
C88 Gd5 C105 C108 99.9(4)
C89 Gd5 C105 C108 67.3(4)
C96 Gd5 C105 C108 -121.7(6)
C103 Gd5 C105 C108 -32.6(4)
C107 Gd5 C105 C108 164.2(5)
C100 Gd5 C105 C108 -157.3(5)
C80 Gd5 C105 C108 19.9(4)
C108 Gd5 C105 Gd4 30.0(8)
C99 Gd5 C105 Gd4 158.8(8)
C101 Gd5 C105 Gd4 61.3(7)
C88 Gd5 C105 Gd4 129.9(7)
C89 Gd5 C105 Gd4 97.3(7)
C96 Gd5 C105 Gd4 -91.6(8)
C103 Gd5 C105 Gd4 -2.6(7)
C107 Gd5 C105 Gd4 -165.8(7)
C100 Gd5 C105 Gd4 -127.2(7)
C80 Gd5 C105 Gd4 49.9(6)
C108 Gd5 C105 Gd2 -148.9(8)
C99 Gd5 C105 Gd2 -20.2(7)
C101 Gd5 C105 Gd2 -117.7(7)
C88 Gd5 C105 Gd2 -49.1(6)
C89 Gd5 C105 Gd2 -81.6(7)
C96 Gd5 C105 Gd2 89.4(8)
C103 Gd5 C105 Gd2 178.5(7)
C107 Gd5 C105 Gd2 15.3(7)
C100 Gd5 C105 Gd2 53.8(7)
C80 Gd5 C105 Gd2 -129.1(7)
C108 Gd5 C105 Gd3 142.0(6)
C99 Gd5 C105 Gd3 -89.3(6)
C101 Gd5 C105 Gd3 173.2(5)
C88 Gd5 C105 Gd3 -118.2(5)
C89 Gd5 C105 Gd3 -150.7(5)
C96 Gd5 C105 Gd3 20.3(6)
C103 Gd5 C105 Gd3 109.4(5)
C107 Gd5 C105 Gd3 -53.8(5)
C100 Gd5 C105 Gd3 -15.3(5)
C80 Gd5 C105 Gd3 161.8(5)
C108 Gd5 C105 Gd6 111.8(7)
C99 Gd5 C105 Gd6 -119.5(7)
C101 Gd5 C105 Gd6 143.0(7)
C88 Gd5 C105 Gd6 -148.4(7)
C89 Gd5 C105 Gd6 179.1(7)
C96 Gd5 C105 Gd6 -9.9(7)
C103 Gd5 C105 Gd6 79.2(6)
C107 Gd5 C105 Gd6 -84.0(6)
C100 Gd5 C105 Gd6 -45.5(6)
C80 Gd5 C105 Gd6 131.7(6)
C108 Gd4 C105 C99 -122.5(7)
C103 Gd4 C105 C99 -162.3(5)
C86 Gd4 C105 C99 -152.9(5)
C101 Gd4 C105 C99 -84.6(5)
C61 Gd4 C105 C99 -119.9(5)
C80 Gd4 C105 C99 -91.1(5)
C98 Gd4 C105 C99 160.9(5)
C95 Gd4 C105 C99 -178.9(5)
C89 Gd4 C105 C99 -49.3(4)
C96 Gd4 C105 C99 109.1(6)
C48 Gd4 C105 C99 -65.8(5)
C108 Gd4 C105 C96 128.4(6)
C103 Gd4 C105 C96 88.6(5)
C86 Gd4 C105 C96 98.0(5)
C101 Gd4 C105 C96 166.3(5)
C61 Gd4 C105 C96 131.0(5)
C80 Gd4 C105 C96 159.8(5)
C98 Gd4 C105 C96 51.8(4)
C95 Gd4 C105 C96 72.0(5)
C89 Gd4 C105 C96 -158.4(5)
C48 Gd4 C105 C96 -174.9(5)
C103 Gd4 C105 C108 -39.8(4)
C86 Gd4 C105 C108 -30.4(5)
C101 Gd4 C105 C108 37.9(4)
C61 Gd4 C105 C108 2.6(5)
C80 Gd4 C105 C108 31.4(4)
C98 Gd4 C105 C108 -76.7(5)
C95 Gd4 C105 C108 -56.4(5)
C89 Gd4 C105 C108 73.2(5)
C96 Gd4 C105 C108 -128.4(6)
C48 Gd4 C105 C108 56.7(5)
C108 Gd4 C105 Gd5 -143.4(9)
C103 Gd4 C105 Gd5 176.8(9)
C86 Gd4 C105 Gd5 -173.8(9)
C101 Gd4 C105 Gd5 -105.5(7)
C61 Gd4 C105 Gd5 -140.8(9)
C80 Gd4 C105 Gd5 -112.1(8)
C98 Gd4 C105 Gd5 139.9(8)
C95 Gd4 C105 Gd5 160.2(9)
C89 Gd4 C105 Gd5 -70.2(7)
C96 Gd4 C105 Gd5 88.2(8)
C48 Gd4 C105 Gd5 -86.7(7)
C108 Gd4 C105 Gd2 -142.8(6)
C103 Gd4 C105 Gd2 177.4(5)
C86 Gd4 C105 Gd2 -173.2(6)
C101 Gd4 C105 Gd2 -104.9(5)
C61 Gd4 C105 Gd2 -140.2(6)
C80 Gd4 C105 Gd2 -111.5(5)
C98 Gd4 C105 Gd2 140.5(5)
C95 Gd4 C105 Gd2 160.8(6)
C89 Gd4 C105 Gd2 -69.6(4)
C96 Gd4 C105 Gd2 88.8(5)
C48 Gd4 C105 Gd2 -86.1(4)
C108 Gd4 C105 Gd3 169.5(6)
C103 Gd4 C105 Gd3 129.7(5)
C86 Gd4 C105 Gd3 139.1(5)
C101 Gd4 C105 Gd3 -152.6(5)
C61 Gd4 C105 Gd3 172.1(6)
C80 Gd4 C105 Gd3 -159.1(5)
C98 Gd4 C105 Gd3 92.8(4)
C95 Gd4 C105 Gd3 113.1(5)
C89 Gd4 C105 Gd3 -117.3(4)
C96 Gd4 C105 Gd3 41.1(5)
C48 Gd4 C105 Gd3 -133.8(5)
C108 Gd4 C105 Gd6 149.3(7)
C103 Gd4 C105 Gd6 109.5(6)
C86 Gd4 C105 Gd6 118.9(6)
C101 Gd4 C105 Gd6 -172.8(6)
C61 Gd4 C105 Gd6 151.9(7)
C80 Gd4 C105 Gd6 -179.3(7)
C98 Gd4 C105 Gd6 72.6(5)
C95 Gd4 C105 Gd6 92.9(6)
C89 Gd4 C105 Gd6 -137.5(6)
C96 Gd4 C105 Gd6 20.9(6)
C48 Gd4 C105 Gd6 -154.0(7)
C88 Gd2 C105 C99 -39.2(5)
C107 Gd2 C105 C99 43.6(5)
C64 Gd2 C105 C99 -24.3(5)
C102 Gd2 C105 C99 39.5(5)
C106 Gd2 C105 C99 9.2(5)
C89 Gd2 C105 C99 -72.9(5)
C100 Gd2 C105 C99 84.7(5)
C47 Gd2 C105 C99 -45.5(6)
C78 Gd2 C105 C99 62.3(5)
C96 Gd2 C105 C99 114.6(7)
C88 Gd2 C105 C96 -153.8(6)
C99 Gd2 C105 C96 -114.6(7)
C107 Gd2 C105 C96 -70.9(5)
C64 Gd2 C105 C96 -138.9(5)
C102 Gd2 C105 C96 -75.0(5)
C106 Gd2 C105 C96 -105.4(6)
C89 Gd2 C105 C96 172.6(5)
C100 Gd2 C105 C96 -29.8(4)
C47 Gd2 C105 C96 -160.1(6)
C78 Gd2 C105 C96 -52.3(5)
C88 Gd2 C105 C108 86.4(5)
C99 Gd2 C105 C108 125.6(7)
C107 Gd2 C105 C108 169.2(5)
C64 Gd2 C105 C108 101.3(5)
C102 Gd2 C105 C108 165.1(5)
C106 Gd2 C105 C108 134.8(5)
C89 Gd2 C105 C108 52.7(4)
C100 Gd2 C105 C108 -149.7(5)
C47 Gd2 C105 C108 80.1(6)
C78 Gd2 C105 C108 -172.1(5)
C96 Gd2 C105 C108 -119.8(6)
C88 Gd2 C105 Gd5 116.1(8)
C99 Gd2 C105 Gd5 155.3(9)
C107 Gd2 C105 Gd5 -161.1(8)
C64 Gd2 C105 Gd5 130.9(8)
C102 Gd2 C105 Gd5 -165.2(9)
C106 Gd2 C105 Gd5 164.5(9)
C89 Gd2 C105 Gd5 82.4(7)
C100 Gd2 C105 Gd5 -120.0(7)
C47 Gd2 C105 Gd5 109.8(8)
C78 Gd2 C105 Gd5 -142.4(8)
C96 Gd2 C105 Gd5 -90.2(7)
C88 Gd2 C105 Gd4 115.5(5)
C99 Gd2 C105 Gd4 154.7(6)
C107 Gd2 C105 Gd4 -161.6(5)
C64 Gd2 C105 Gd4 130.4(6)
C102 Gd2 C105 Gd4 -165.7(6)
C106 Gd2 C105 Gd4 163.9(6)
C89 Gd2 C105 Gd4 81.9(4)
C100 Gd2 C105 Gd4 -120.5(5)
C47 Gd2 C105 Gd4 109.2(6)
C78 Gd2 C105 Gd4 -143.0(6)
C96 Gd2 C105 Gd4 -90.7(5)
C88 Gd2 C105 Gd3 -168.9(7)
C99 Gd2 C105 Gd3 -129.7(7)
C107 Gd2 C105 Gd3 -86.1(6)
C64 Gd2 C105 Gd3 -154.0(8)
C102 Gd2 C105 Gd3 -90.2(6)
C106 Gd2 C105 Gd3 -120.5(7)
C89 Gd2 C105 Gd3 157.4(7)
C100 Gd2 C105 Gd3 -45.0(5)
C47 Gd2 C105 Gd3 -175.2(9)
C78 Gd2 C105 Gd3 -67.4(5)
C96 Gd2 C105 Gd3 -15.1(6)
C88 Gd2 C105 Gd6 169.0(7)
C99 Gd2 C105 Gd6 -151.8(7)
C107 Gd2 C105 Gd6 -108.2(6)
C64 Gd2 C105 Gd6 -176.2(7)
C102 Gd2 C105 Gd6 -112.3(6)
C106 Gd2 C105 Gd6 -142.6(7)
C89 Gd2 C105 Gd6 135.3(6)
C100 Gd2 C105 Gd6 -67.1(5)
C47 Gd2 C105 Gd6 162.7(8)
C78 Gd2 C105 Gd6 -89.5(5)
C96 Gd2 C105 Gd6 -37.3(6)
C100 Gd3 C105 C99 75.9(5)
C110 Gd3 C105 C99 85.3(5)
C96 Gd3 C105 C99 122.3(6)
C109 Gd3 C105 C99 120.5(5)
C107 Gd3 C105 C99 29.3(4)
C104 Gd3 C105 C99 57.6(5)
C69 Gd3 C105 C99 149.4(5)
C93 Gd3 C105 C99 157.0(5)
C91 Gd3 C105 C99 131.7(6)
C102 Gd3 C105 C99 17.0(4)
C100 Gd3 C105 C96 -46.5(5)
C110 Gd3 C105 C96 -37.1(5)
C109 Gd3 C105 C96 -1.9(5)
C107 Gd3 C105 C96 -93.0(5)
C104 Gd3 C105 C96 -64.7(5)
C69 Gd3 C105 C96 27.0(5)
C93 Gd3 C105 C96 34.7(4)
C99 Gd3 C105 C96 -122.3(6)
C91 Gd3 C105 C96 9.3(7)
C102 Gd3 C105 C96 -105.4(5)
C100 Gd3 C105 C108 -164.2(6)
C110 Gd3 C105 C108 -154.8(5)
C96 Gd3 C105 C108 -117.7(7)
C109 Gd3 C105 C108 -119.6(5)
C107 Gd3 C105 C108 149.3(5)
C104 Gd3 C105 C108 177.5(5)
C69 Gd3 C105 C108 -90.7(5)
C93 Gd3 C105 C108 -83.1(5)
C99 Gd3 C105 C108 119.9(6)
C91 Gd3 C105 C108 -108.4(6)
C102 Gd3 C105 C108 136.9(4)
C100 Gd3 C105 Gd5 158.7(6)
C110 Gd3 C105 Gd5 168.1(7)
C96 Gd3 C105 Gd5 -154.8(7)
C109 Gd3 C105 Gd5 -156.7(7)
C107 Gd3 C105 Gd5 112.2(5)
C104 Gd3 C105 Gd5 140.4(6)
C69 Gd3 C105 Gd5 -127.8(6)
C93 Gd3 C105 Gd5 -120.2(6)
C99 Gd3 C105 Gd5 82.8(5)
C91 Gd3 C105 Gd5 -145.5(8)
C102 Gd3 C105 Gd5 99.8(5)
C100 Gd3 C105 Gd4 -172.8(5)
C110 Gd3 C105 Gd4 -163.4(5)
C96 Gd3 C105 Gd4 -126.3(6)
C109 Gd3 C105 Gd4 -128.2(6)
C107 Gd3 C105 Gd4 140.6(4)
C104 Gd3 C105 Gd4 168.9(5)
C69 Gd3 C105 Gd4 -99.3(4)
C93 Gd3 C105 Gd4 -91.7(4)
C99 Gd3 C105 Gd4 111.3(5)
C91 Gd3 C105 Gd4 -117.0(7)
C102 Gd3 C105 Gd4 128.3(4)
C100 Gd3 C105 Gd2 114.9(7)
C110 Gd3 C105 Gd2 124.3(7)
C96 Gd3 C105 Gd2 161.4(8)
C109 Gd3 C105 Gd2 159.5(8)
C107 Gd3 C105 Gd2 68.4(6)
C104 Gd3 C105 Gd2 96.6(7)
C69 Gd3 C105 Gd2 -171.6(7)
C93 Gd3 C105 Gd2 -164.0(6)
C99 Gd3 C105 Gd2 39.0(6)
C91 Gd3 C105 Gd2 170.7(9)
C102 Gd3 C105 Gd2 56.0(5)
C100 Gd3 C105 Gd6 -127.9(10)
C110 Gd3 C105 Gd6 -118.5(10)
C96 Gd3 C105 Gd6 -81.4(10)
C109 Gd3 C105 Gd6 -83.3(9)
C107 Gd3 C105 Gd6 -174.4(10)
C104 Gd3 C105 Gd6 -146.1(11)
C69 Gd3 C105 Gd6 -54.4(9)
C93 Gd3 C105 Gd6 -46.8(9)
C99 Gd3 C105 Gd6 156.2(10)
C91 Gd3 C105 Gd6 -72.1(10)
C102 Gd3 C105 Gd6 173.2(10)
C93 Gd6 C105 C99 146.2(6)
C69 Gd6 C105 C99 130.0(6)
C96 Gd6 C105 C99 109.1(7)
C109 Gd6 C105 C99 93.0(6)
C100 Gd6 C105 C99 65.3(5)
C110 Gd6 C105 C99 67.8(5)
C98 Gd6 C105 C99 -177.9(5)
C85 Gd6 C105 C99 150.1(6)
C91 Gd6 C105 C99 88.6(7)
C76 Gd6 C105 C99 127.0(10)
C103 Gd6 C105 C99 -146.9(5)
C93 Gd6 C105 C96 37.0(5)
C69 Gd6 C105 C96 20.9(5)
C109 Gd6 C105 C96 -16.1(5)
C100 Gd6 C105 C96 -43.9(5)
C110 Gd6 C105 C96 -41.3(5)
C98 Gd6 C105 C96 72.9(5)
C85 Gd6 C105 C96 41.0(6)
C91 Gd6 C105 C96 -20.5(7)
C76 Gd6 C105 C96 17.9(9)
C103 Gd6 C105 C96 103.9(5)
C93 Gd6 C105 C108 -92.6(5)
C69 Gd6 C105 C108 -108.8(6)
C96 Gd6 C105 C108 -129.7(7)
C109 Gd6 C105 C108 -145.8(6)
C100 Gd6 C105 C108 -173.5(5)
C110 Gd6 C105 C108 -170.9(5)
C98 Gd6 C105 C108 -56.7(4)
C85 Gd6 C105 C108 -88.7(7)
C91 Gd6 C105 C108 -150.2(7)
C76 Gd6 C105 C108 -111.8(10)
C103 Gd6 C105 C108 -25.7(3)
C93 Gd6 C105 Gd5 -155.2(8)
C69 Gd6 C105 Gd5 -171.4(9)
C96 Gd6 C105 Gd5 167.8(9)
C109 Gd6 C105 Gd5 151.6(9)
C100 Gd6 C105 Gd5 123.9(7)
C110 Gd6 C105 Gd5 126.5(7)
C98 Gd6 C105 Gd5 -119.3(7)
C85 Gd6 C105 Gd5 -151.2(10)
C91 Gd6 C105 Gd5 147.2(11)
C76 Gd6 C105 Gd5 -174.4(14)
C103 Gd6 C105 Gd5 -88.3(6)
C93 Gd6 C105 Gd4 -116.8(7)
C69 Gd6 C105 Gd4 -133.0(8)
C96 Gd6 C105 Gd4 -153.9(8)
C109 Gd6 C105 Gd4 -170.0(8)
C100 Gd6 C105 Gd4 162.3(6)
C110 Gd6 C105 Gd4 164.8(7)
C98 Gd6 C105 Gd4 -80.9(6)
C85 Gd6 C105 Gd4 -112.9(9)
C91 Gd6 C105 Gd4 -174.4(10)
C76 Gd6 C105 Gd4 -136.0(13)
C103 Gd6 C105 Gd4 -49.9(5)
C93 Gd6 C105 Gd2 168.6(7)
C69 Gd6 C105 Gd2 152.4(8)
C96 Gd6 C105 Gd2 131.6(7)
C109 Gd6 C105 Gd2 115.4(7)
C100 Gd6 C105 Gd2 87.7(5)
C110 Gd6 C105 Gd2 90.3(6)
C98 Gd6 C105 Gd2 -155.5(6)
C85 Gd6 C105 Gd2 172.6(9)
C91 Gd6 C105 Gd2 111.0(9)
C76 Gd6 C105 Gd2 149.4(12)
C103 Gd6 C105 Gd2 -124.5(5)
C93 Gd6 C105 Gd3 122.7(10)
C69 Gd6 C105 Gd3 106.5(11)
C96 Gd6 C105 Gd3 85.7(10)
C109 Gd6 C105 Gd3 69.5(9)
C100 Gd6 C105 Gd3 41.8(8)
C110 Gd6 C105 Gd3 44.4(8)
C98 Gd6 C105 Gd3 158.6(10)
C85 Gd6 C105 Gd3 126.7(12)
C91 Gd6 C105 Gd3 65.1(10)
C76 Gd6 C105 Gd3 103.6(14)
C103 Gd6 C105 Gd3 -170.4(10)
C78 C102 C106 C64 142.1(6)
C107 C102 C106 C64 -9.7(9)
Gd2 C102 C106 C64 45.6(6)
Gd7 C102 C106 C64 81.7(5)
Gd3 C102 C106 C64 54.3(7)
C78 C102 C106 C92 -7.0(9)
C107 C102 C106 C92 -158.8(6)
Gd2 C102 C106 C92 -103.6(6)
Gd7 C102 C106 C92 -67.5(5)
Gd3 C102 C106 C92 -94.9(6)
C78 C102 C106 Gd7 60.4(6)
C107 C102 C106 Gd7 -91.4(6)
Gd2 C102 C106 Gd7 -36.1(3)
Gd3 C102 C106 Gd7 -27.4(4)
C78 C102 C106 Gd2 96.6(6)
C107 C102 C106 Gd2 -55.2(6)
Gd7 C102 C106 Gd2 36.1(3)
Gd3 C102 C106 Gd2 8.7(4)
C88 C64 C106 C102 4.9(9)
C47 C64 C106 C102 -142.9(6)
Gd2 C64 C106 C102 -47.5(6)
Gd7 C64 C106 C102 -79.1(6)
C88 C64 C106 C92 157.5(6)
C47 C64 C106 C92 9.8(7)
Gd2 C64 C106 C92 105.1(5)
Gd7 C64 C106 C92 73.5(4)
C88 C64 C106 Gd7 84.0(6)
C47 C64 C106 Gd7 -63.7(4)
Gd2 C64 C106 Gd7 31.6(3)
C88 C64 C106 Gd2 52.4(6)
C47 C64 C106 Gd2 -95.4(5)
Gd7 C64 C106 Gd2 -31.6(3)
N1 C92 C106 C102 -104.9(7)
C54 C92 C106 C102 140.4(6)
C84 C92 C106 C102 24.8(8)
Gd7 C92 C106 C102 70.7(6)
N1 C92 C106 C64 103.5(6)
C54 C92 C106 C64 -11.2(6)
C84 C92 C106 C64 -126.8(6)
Gd7 C92 C106 C64 -80.8(5)
N1 C92 C106 Gd7 -175.7(5)
C54 C92 C106 Gd7 69.7(4)
C84 C92 C106 Gd7 -45.9(5)
N1 C92 C106 Gd2 175.0(5)
C54 C92 C106 Gd2 60.3(6)
C84 C92 C106 Gd2 -55.3(7)
Gd7 C92 C106 Gd2 -9.4(4)
C84 Gd7 C106 C102 -98.5(5)
C92 Gd7 C106 C102 -126.9(6)
C63 Gd7 C106 C102 -62.4(4)
C54 Gd7 C106 C102 -167.2(5)
C64 Gd7 C106 C102 120.6(6)
C78 Gd7 C106 C102 -29.3(4)
C47 Gd7 C106 C102 155.2(5)
C79 Gd7 C106 C102 -112.5(4)
C50 Gd7 C106 C102 -161.6(4)
C107 Gd7 C106 C102 32.9(4)
C84 Gd7 C106 C64 141.0(4)
C92 Gd7 C106 C64 112.5(5)
C102 Gd7 C106 C64 -120.6(6)
C63 Gd7 C106 C64 177.0(4)
C54 Gd7 C106 C64 72.3(4)
C78 Gd7 C106 C64 -149.9(5)
C47 Gd7 C106 C64 34.7(3)
C79 Gd7 C106 C64 127.0(4)
C50 Gd7 C106 C64 77.8(4)
C107 Gd7 C106 C64 -87.6(4)
C84 Gd7 C106 C92 28.4(3)
C102 Gd7 C106 C92 126.9(6)
C63 Gd7 C106 C92 64.5(4)
C54 Gd7 C106 C92 -40.2(3)
C64 Gd7 C106 C92 -112.5(5)
C78 Gd7 C106 C92 97.6(4)
C47 Gd7 C106 C92 -77.8(4)
C79 Gd7 C106 C92 14.5(4)
C50 Gd7 C106 C92 -34.7(3)
C107 Gd7 C106 C92 159.8(5)
C84 Gd7 C106 Gd2 -166.2(5)
C92 Gd7 C106 Gd2 165.4(6)
C102 Gd7 C106 Gd2 -67.7(6)
C63 Gd7 C106 Gd2 -130.1(5)
C54 Gd7 C106 Gd2 125.2(5)
C64 Gd7 C106 Gd2 52.9(5)
C78 Gd7 C106 Gd2 -97.0(5)
C47 Gd7 C106 Gd2 87.6(5)
C79 Gd7 C106 Gd2 179.9(5)
C50 Gd7 C106 Gd2 130.7(5)
C107 Gd7 C106 Gd2 -34.8(5)
C88 Gd2 C106 C102 109.2(5)
C99 Gd2 C106 C102 68.7(5)
C107 Gd2 C106 C102 32.8(4)
C64 Gd2 C106 C102 137.2(6)
C89 Gd2 C106 C102 125.8(5)
C105 Gd2 C106 C102 63.9(5)
C100 Gd2 C106 C102 16.7(4)
C47 Gd2 C106 C102 175.8(5)
C78 Gd2 C106 C102 -32.3(4)
C96 Gd2 C106 C102 35.2(5)
C88 Gd2 C106 C64 -28.0(4)
C99 Gd2 C106 C64 -68.5(4)
C107 Gd2 C106 C64 -104.4(5)
C102 Gd2 C106 C64 -137.2(6)
C89 Gd2 C106 C64 -11.4(4)
C105 Gd2 C106 C64 -73.3(5)
C100 Gd2 C106 C64 -120.5(5)
C47 Gd2 C106 C64 38.6(3)
C78 Gd2 C106 C64 -169.5(5)
C96 Gd2 C106 C64 -102.0(5)
C88 Gd2 C106 C92 -132.1(5)
C99 Gd2 C106 C92 -172.6(5)
C107 Gd2 C106 C92 151.5(5)
C64 Gd2 C106 C92 -104.1(6)
C102 Gd2 C106 C92 118.7(7)
C89 Gd2 C106 C92 -115.5(5)
C105 Gd2 C106 C92 -177.4(5)
C100 Gd2 C106 C92 135.4(5)
C47 Gd2 C106 C92 -65.5(4)
C78 Gd2 C106 C92 86.4(5)
C96 Gd2 C106 C92 153.9(5)
C88 Gd2 C106 Gd7 -147.4(6)
C99 Gd2 C106 Gd7 172.2(6)
C107 Gd2 C106 Gd7 136.3(6)
C64 Gd2 C106 Gd7 -119.3(5)
C102 Gd2 C106 Gd7 103.5(6)
C89 Gd2 C106 Gd7 -130.8(5)
C105 Gd2 C106 Gd7 167.4(7)
C100 Gd2 C106 Gd7 120.2(5)
C47 Gd2 C106 Gd7 -80.7(4)
C78 Gd2 C106 Gd7 71.2(4)
C96 Gd2 C106 Gd7 138.7(7)
C105 C99 C107 C102 145.5(6)
C88 C99 C107 C102 1.5(10)
Gd2 C99 C107 C102 55.5(7)
Gd5 C99 C107 C102 79.7(7)
Gd3 C99 C107 C102 92.1(7)
C105 C99 C107 C100 0.7(7)
C88 C99 C107 C100 -143.3(6)
Gd2 C99 C107 C100 -89.3(5)
Gd5 C99 C107 C100 -65.1(5)
Gd3 C99 C107 C100 -52.7(4)
C105 C99 C107 Gd2 90.0(5)
C88 C99 C107 Gd2 -54.0(6)
Gd5 C99 C107 Gd2 24.2(4)
Gd3 C99 C107 Gd2 36.6(4)
C105 C99 C107 Gd3 53.3(5)
C88 C99 C107 Gd3 -90.7(6)
Gd2 C99 C107 Gd3 -36.6(4)
Gd5 C99 C107 Gd3 -12.5(3)
C105 C99 C107 Gd5 65.8(5)
C88 C99 C107 Gd5 -78.2(5)
Gd2 C99 C107 Gd5 -24.2(4)
Gd3 C99 C107 Gd5 12.5(3)
C105 C99 C107 Gd7 105.2(4)
C88 C99 C107 Gd7 -38.7(6)
Gd2 C99 C107 Gd7 15.3(3)
Gd5 C99 C107 Gd7 39.4(3)
Gd3 C99 C107 Gd7 51.9(2)
C78 C102 C107 C99 -143.5(7)
C106 C102 C107 C99 6.8(10)
Gd2 C102 C107 C99 -52.9(7)
Gd7 C102 C107 C99 -57.8(7)
Gd3 C102 C107 C99 -91.7(7)
C78 C102 C107 C100 -2.4(9)
C106 C102 C107 C100 147.8(6)
Gd2 C102 C107 C100 88.2(6)
Gd7 C102 C107 C100 83.2(6)
Gd3 C102 C107 C100 49.4(5)
C78 C102 C107 Gd2 -90.6(7)
C106 C102 C107 Gd2 59.7(6)
Gd7 C102 C107 Gd2 -4.9(4)
Gd3 C102 C107 Gd2 -38.8(4)
C78 C102 C107 Gd3 -51.8(7)
C106 C102 C107 Gd3 98.5(6)
Gd2 C102 C107 Gd3 38.8(4)
Gd7 C102 C107 Gd3 33.9(4)
C78 C102 C107 Gd5 -87.2(6)
C106 C102 C107 Gd5 63.0(6)
Gd2 C102 C107 Gd5 3.3(4)
Gd7 C102 C107 Gd5 -1.6(4)
Gd3 C102 C107 Gd5 -35.5(3)
C78 C102 C107 Gd7 -85.7(6)
C106 C102 C107 Gd7 64.6(5)
Gd2 C102 C107 Gd7 4.9(4)
Gd3 C102 C107 Gd7 -33.9(4)
C110 C100 C107 C99 144.6(6)
C96 C100 C107 C99 -0.6(6)
Gd3 C100 C107 C99 78.7(5)
Gd6 C100 C107 C99 65.2(6)
Gd2 C100 C107 C99 70.8(5)
Gd5 C100 C107 C99 49.6(4)
C110 C100 C107 C102 -3.4(9)
C96 C100 C107 C102 -148.6(6)
Gd3 C100 C107 C102 -69.3(6)
Gd6 C100 C107 C102 -82.9(6)
Gd2 C100 C107 C102 -77.3(6)
Gd5 C100 C107 C102 -98.4(5)
C110 C100 C107 Gd2 73.9(7)
C96 C100 C107 Gd2 -71.4(6)
Gd3 C100 C107 Gd2 7.9(5)
Gd6 C100 C107 Gd2 -5.6(5)
Gd5 C100 C107 Gd2 -21.2(3)
C110 C100 C107 Gd3 66.0(6)
C96 C100 C107 Gd3 -79.3(5)
Gd6 C100 C107 Gd3 -13.5(3)
Gd2 C100 C107 Gd3 -7.9(5)
Gd5 C100 C107 Gd3 -29.1(3)
C110 C100 C107 Gd5 95.0(6)
C96 C100 C107 Gd5 -50.2(4)
Gd3 C100 C107 Gd5 29.1(3)
Gd6 C100 C107 Gd5 15.6(4)
Gd2 C100 C107 Gd5 21.2(3)
C110 C100 C107 Gd7 47.6(7)
C96 C100 C107 Gd7 -97.6(4)
Gd3 C100 C107 Gd7 -18.3(4)
Gd6 C100 C107 Gd7 -31.9(5)
Gd2 C100 C107 Gd7 -26.3(3)
Gd5 C100 C107 Gd7 -47.4(2)
C88 Gd2 C107 C99 32.1(4)
C64 Gd2 C107 C99 70.6(5)
C102 Gd2 C107 C99 136.6(6)
C106 Gd2 C107 C99 105.8(5)
C89 Gd2 C107 C99 16.5(4)
C105 Gd2 C107 C99 -36.5(4)
C100 Gd2 C107 C99 -105.5(6)
C47 Gd2 C107 C99 76.6(5)
C78 Gd2 C107 C99 166.0(5)
C96 Gd2 C107 C99 -71.3(4)
C88 Gd2 C107 C102 -104.6(5)
C99 Gd2 C107 C102 -136.6(6)
C64 Gd2 C107 C102 -66.1(5)
C106 Gd2 C107 C102 -30.9(4)
C89 Gd2 C107 C102 -120.2(5)
C105 Gd2 C107 C102 -173.1(5)
C100 Gd2 C107 C102 117.9(6)
C47 Gd2 C107 C102 -60.0(5)
C78 Gd2 C107 C102 29.3(4)
C96 Gd2 C107 C102 152.1(5)
C88 Gd2 C107 C100 137.6(5)
C99 Gd2 C107 C100 105.5(6)
C64 Gd2 C107 C100 176.0(5)
C102 Gd2 C107 C100 -117.9(6)
C106 Gd2 C107 C100 -148.7(5)
C89 Gd2 C107 C100 121.9(5)
C105 Gd2 C107 C100 69.0(4)
C47 Gd2 C107 C100 -177.9(5)
C78 Gd2 C107 C100 -88.6(4)
C96 Gd2 C107 C100 34.2(4)
C88 Gd2 C107 Gd3 147.3(6)
C99 Gd2 C107 Gd3 115.2(6)
C64 Gd2 C107 Gd3 -174.2(7)
C102 Gd2 C107 Gd3 -108.1(6)
C106 Gd2 C107 Gd3 -139.0(6)
C89 Gd2 C107 Gd3 131.7(6)
C105 Gd2 C107 Gd3 78.8(5)
C100 Gd2 C107 Gd3 9.8(6)
C47 Gd2 C107 Gd3 -168.1(7)
C78 Gd2 C107 Gd3 -78.8(5)
C96 Gd2 C107 Gd3 44.0(5)
C88 Gd2 C107 Gd5 83.0(7)
C99 Gd2 C107 Gd5 50.9(7)
C64 Gd2 C107 Gd5 121.4(8)
C102 Gd2 C107 Gd5 -172.5(8)
C106 Gd2 C107 Gd5 156.7(8)
C89 Gd2 C107 Gd5 67.3(6)
C105 Gd2 C107 Gd5 14.4(6)
C100 Gd2 C107 Gd5 -54.6(8)
C47 Gd2 C107 Gd5 127.5(9)
C78 Gd2 C107 Gd5 -143.2(7)
C96 Gd2 C107 Gd5 -20.4(7)
C88 Gd2 C107 Gd7 -112.8(7)
C99 Gd2 C107 Gd7 -144.9(7)
C64 Gd2 C107 Gd7 -74.3(6)
C102 Gd2 C107 Gd7 -8.2(6)
C106 Gd2 C107 Gd7 -39.1(5)
C89 Gd2 C107 Gd7 -128.4(7)
C105 Gd2 C107 Gd7 178.7(7)
C100 Gd2 C107 Gd7 109.6(7)
C47 Gd2 C107 Gd7 -68.2(5)
C78 Gd2 C107 Gd7 21.1(6)
C96 Gd2 C107 Gd7 143.9(6)
C100 Gd3 C107 C99 -109.6(6)
C110 Gd3 C107 C99 -145.9(5)
C96 Gd3 C107 C99 -65.2(4)
C109 Gd3 C107 C99 -132.3(5)
C104 Gd3 C107 C99 177.7(4)
C69 Gd3 C107 C99 -97.0(5)
C93 Gd3 C107 C99 -70.4(4)
C105 Gd3 C107 C99 -29.0(4)
C91 Gd3 C107 C99 -153.5(5)
C102 Gd3 C107 C99 125.9(6)
C100 Gd3 C107 C102 124.4(6)
C110 Gd3 C107 C102 88.2(5)
C96 Gd3 C107 C102 168.8(5)
C109 Gd3 C107 C102 101.8(5)
C104 Gd3 C107 C102 51.8(4)
C69 Gd3 C107 C102 137.0(5)
C93 Gd3 C107 C102 163.7(5)
C105 Gd3 C107 C102 -155.0(5)
C99 Gd3 C107 C102 -125.9(6)
C91 Gd3 C107 C102 80.6(5)
C110 Gd3 C107 C100 -36.3(4)
C96 Gd3 C107 C100 44.4(4)
C109 Gd3 C107 C100 -22.7(5)
C104 Gd3 C107 C100 -72.7(4)
C69 Gd3 C107 C100 12.6(5)
C93 Gd3 C107 C100 39.2(4)
C105 Gd3 C107 C100 80.6(4)
C99 Gd3 C107 C100 109.6(6)
C91 Gd3 C107 C100 -43.8(5)
C102 Gd3 C107 C100 -124.4(6)
C100 Gd3 C107 Gd2 -168.0(7)
C110 Gd3 C107 Gd2 155.8(7)
C96 Gd3 C107 Gd2 -123.6(6)
C109 Gd3 C107 Gd2 169.4(7)
C104 Gd3 C107 Gd2 119.4(6)
C69 Gd3 C107 Gd2 -155.4(7)
C93 Gd3 C107 Gd2 -128.7(6)
C105 Gd3 C107 Gd2 -87.4(6)
C99 Gd3 C107 Gd2 -58.3(6)
C91 Gd3 C107 Gd2 148.2(7)
C102 Gd3 C107 Gd2 67.6(6)
C100 Gd3 C107 Gd5 -126.9(6)
C110 Gd3 C107 Gd5 -163.2(5)
C96 Gd3 C107 Gd5 -82.6(4)
C109 Gd3 C107 Gd5 -149.6(6)
C104 Gd3 C107 Gd5 160.4(4)
C69 Gd3 C107 Gd5 -114.4(5)
C93 Gd3 C107 Gd5 -87.7(4)
C105 Gd3 C107 Gd5 -46.4(4)
C99 Gd3 C107 Gd5 -17.3(5)
C91 Gd3 C107 Gd5 -170.8(6)
C102 Gd3 C107 Gd5 108.6(5)
C100 Gd3 C107 Gd7 157.1(5)
C110 Gd3 C107 Gd7 120.8(4)
C96 Gd3 C107 Gd7 -158.5(4)
C109 Gd3 C107 Gd7 134.4(4)
C104 Gd3 C107 Gd7 84.4(3)
C69 Gd3 C107 Gd7 169.7(5)
C93 Gd3 C107 Gd7 -163.7(4)
C105 Gd3 C107 Gd7 -122.3(3)
C99 Gd3 C107 Gd7 -93.3(4)
C91 Gd3 C107 Gd7 113.2(5)
C102 Gd3 C107 Gd7 32.7(4)
C105 Gd5 C107 C99 -43.6(4)
C108 Gd5 C107 C99 -33.6(5)
C101 Gd5 C107 C99 -0.6(5)
C88 Gd5 C107 C99 39.4(4)
C89 Gd5 C107 C99 30.1(4)
C96 Gd5 C107 C99 -85.9(5)
C103 Gd5 C107 C99 -59.0(5)
C100 Gd5 C107 C99 -117.7(6)
C80 Gd5 C107 C99 7.4(5)
C105 Gd5 C107 C102 -169.0(6)
C108 Gd5 C107 C102 -159.0(5)
C99 Gd5 C107 C102 -125.4(7)
C101 Gd5 C107 C102 -126.0(5)
C88 Gd5 C107 C102 -86.0(5)
C89 Gd5 C107 C102 -95.3(5)
C96 Gd5 C107 C102 148.7(5)
C103 Gd5 C107 C102 175.6(5)
C100 Gd5 C107 C102 116.9(6)
C80 Gd5 C107 C102 -118.0(5)
C105 Gd5 C107 C100 74.1(4)
C108 Gd5 C107 C100 84.1(4)
C99 Gd5 C107 C100 117.7(6)
C101 Gd5 C107 C100 117.1(4)
C88 Gd5 C107 C100 157.1(5)
C89 Gd5 C107 C100 147.8(4)
C96 Gd5 C107 C100 31.8(4)
C103 Gd5 C107 C100 58.7(4)
C80 Gd5 C107 C100 125.1(5)
C105 Gd5 C107 Gd2 -161.5(8)
C108 Gd5 C107 Gd2 -151.5(8)
C99 Gd5 C107 Gd2 -117.9(9)
C101 Gd5 C107 Gd2 -118.5(8)
C88 Gd5 C107 Gd2 -78.5(7)
C89 Gd5 C107 Gd2 -87.8(7)
C96 Gd5 C107 Gd2 156.2(8)
C103 Gd5 C107 Gd2 -177.0(8)
C100 Gd5 C107 Gd2 124.4(8)
C80 Gd5 C107 Gd2 -110.5(8)
C105 Gd5 C107 Gd3 115.3(5)
C108 Gd5 C107 Gd3 125.3(5)
C99 Gd5 C107 Gd3 158.9(6)
C101 Gd5 C107 Gd3 158.3(5)
C88 Gd5 C107 Gd3 -161.7(5)
C89 Gd5 C107 Gd3 -171.0(5)
C96 Gd5 C107 Gd3 73.0(4)
C103 Gd5 C107 Gd3 99.8(4)
C100 Gd5 C107 Gd3 41.2(5)
C80 Gd5 C107 Gd3 166.3(6)
C105 Gd5 C107 Gd7 -170.5(4)
C108 Gd5 C107 Gd7 -160.5(3)
C99 Gd5 C107 Gd7 -126.9(5)
C101 Gd5 C107 Gd7 -127.5(3)
C88 Gd5 C107 Gd7 -87.6(3)
C89 Gd5 C107 Gd7 -96.8(2)
C96 Gd5 C107 Gd7 147.2(3)
C103 Gd5 C107 Gd7 174.0(3)
C100 Gd5 C107 Gd7 115.4(4)
C80 Gd5 C107 Gd7 -119.5(4)
C106 Gd7 C107 C99 93.0(5)
C84 Gd7 C107 C99 142.3(4)
C92 Gd7 C107 C99 106.2(4)
C102 Gd7 C107 C99 136.6(7)
C63 Gd7 C107 C99 168.8(4)
C54 Gd7 C107 C99 74.1(4)
C64 Gd7 C107 C99 50.8(4)
C78 Gd7 C107 C99 173.2(5)
C47 Gd7 C107 C99 47.2(4)
C79 Gd7 C107 C99 149.7(4)
C50 Gd7 C107 C99 71.1(5)
C106 Gd7 C107 C102 -43.7(5)
C84 Gd7 C107 C102 5.7(5)
C92 Gd7 C107 C102 -30.5(5)
C63 Gd7 C107 C102 32.1(5)
C54 Gd7 C107 C102 -62.6(5)
C64 Gd7 C107 C102 -85.8(5)
C78 Gd7 C107 C102 36.6(5)
C47 Gd7 C107 C102 -89.4(5)
C79 Gd7 C107 C102 13.1(6)
C50 Gd7 C107 C102 -65.5(5)
C106 Gd7 C107 C100 -159.7(5)
C84 Gd7 C107 C100 -110.3(4)
C92 Gd7 C107 C100 -146.5(4)
C102 Gd7 C107 C100 -116.0(7)
C63 Gd7 C107 C100 -83.9(4)
C54 Gd7 C107 C100 -178.6(4)
C64 Gd7 C107 C100 158.1(5)
C78 Gd7 C107 C100 -79.5(5)
C47 Gd7 C107 C100 154.5(4)
C79 Gd7 C107 C100 -103.0(5)
C50 Gd7 C107 C100 178.5(4)
C106 Gd7 C107 Gd2 125.8(7)
C84 Gd7 C107 Gd2 175.2(7)
C92 Gd7 C107 Gd2 139.0(7)
C102 Gd7 C107 Gd2 169.5(8)
C63 Gd7 C107 Gd2 -158.4(7)
C54 Gd7 C107 Gd2 106.9(7)
C64 Gd7 C107 Gd2 83.6(7)
C78 Gd7 C107 Gd2 -154.0(7)
C47 Gd7 C107 Gd2 80.0(7)
C79 Gd7 C107 Gd2 -177.5(7)
C50 Gd7 C107 Gd2 104.0(7)
C106 Gd7 C107 Gd3 -178.6(4)
C84 Gd7 C107 Gd3 -129.2(3)
C92 Gd7 C107 Gd3 -165.4(3)
C102 Gd7 C107 Gd3 -134.9(6)
C63 Gd7 C107 Gd3 -102.8(3)
C54 Gd7 C107 Gd3 162.5(3)
C64 Gd7 C107 Gd3 139.2(4)
C78 Gd7 C107 Gd3 -98.4(4)
C47 Gd7 C107 Gd3 135.6(3)
C79 Gd7 C107 Gd3 -121.9(4)
C50 Gd7 C107 Gd3 159.6(4)
C106 Gd7 C107 Gd5 134.4(4)
C84 Gd7 C107 Gd5 -176.3(3)
C92 Gd7 C107 Gd5 147.6(3)
C102 Gd7 C107 Gd5 178.0(5)
C63 Gd7 C107 Gd5 -149.8(3)
C54 Gd7 C107 Gd5 115.5(3)
C64 Gd7 C107 Gd5 92.2(3)
C78 Gd7 C107 Gd5 -145.4(3)
C47 Gd7 C107 Gd5 88.6(2)
C79 Gd7 C107 Gd5 -168.9(3)
C50 Gd7 C107 Gd5 112.5(3)
C80 C101 C108 C103 -4.8(9)
C89 C101 C108 C103 -144.2(6)
Gd4 C101 C108 C103 -61.5(6)
Gd5 C101 C108 C103 -91.1(6)
C80 C101 C108 C105 145.1(6)
C89 C101 C108 C105 5.6(9)
Gd4 C101 C108 C105 88.3(6)
Gd5 C101 C108 C105 58.8(5)
C80 C101 C108 Gd4 56.8(6)
C89 C101 C108 Gd4 -82.7(6)
Gd5 C101 C108 Gd4 -29.5(3)
C80 C101 C108 Gd5 86.3(6)
C89 C101 C108 Gd5 -53.2(6)
Gd4 C101 C108 Gd5 29.5(3)
C86 C103 C108 C101 5.4(9)
C98 C103 C108 C101 148.4(6)
Gd4 C103 C108 C101 65.9(6)
Gd1 C103 C108 C101 86.1(6)
Gd5 C103 C108 C101 82.4(6)
Gd6 C103 C108 C101 102.1(6)
C86 C103 C108 C105 -144.6(6)
C98 C103 C108 C105 -1.6(9)
Gd4 C103 C108 C105 -84.1(6)
Gd1 C103 C108 C105 -63.9(5)
Gd5 C103 C108 C105 -67.6(5)
Gd6 C103 C108 C105 -47.9(5)
C86 C103 C108 Gd4 -60.5(6)
C98 C103 C108 Gd4 82.4(6)
Gd1 C103 C108 Gd4 20.2(3)
Gd5 C103 C108 Gd4 16.5(4)
Gd6 C103 C108 Gd4 36.2(4)
C86 C103 C108 Gd5 -77.0(6)
C98 C103 C108 Gd5 66.0(6)
Gd4 C103 C108 Gd5 -16.5(4)
Gd1 C103 C108 Gd5 3.7(4)
Gd6 C103 C108 Gd5 19.7(3)
C99 C105 C108 C101 -3.1(9)
C96 C105 C108 C101 -144.7(6)
Gd5 C105 C108 C101 -66.0(6)
Gd4 C105 C108 C101 -80.2(6)
Gd2 C105 C108 C101 -53.0(6)
Gd3 C105 C108 C101 -88.4(6)
Gd6 C105 C108 C101 -98.8(6)
C99 C105 C108 C103 147.8(6)
C96 C105 C108 C103 6.2(8)
Gd5 C105 C108 C103 84.9(5)
Gd4 C105 C108 C103 70.7(5)
Gd2 C105 C108 C103 97.9(6)
Gd3 C105 C108 C103 62.5(6)
Gd6 C105 C108 C103 52.1(6)
C99 C105 C108 Gd4 77.0(7)
C96 C105 C108 Gd4 -64.6(6)
Gd5 C105 C108 Gd4 14.2(4)
Gd2 C105 C108 Gd4 27.1(5)
Gd3 C105 C108 Gd4 -8.2(5)
Gd6 C105 C108 Gd4 -18.7(4)
C99 C105 C108 Gd5 62.8(6)
C96 C105 C108 Gd5 -78.7(5)
Gd4 C105 C108 Gd5 -14.2(4)
Gd2 C105 C108 Gd5 12.9(3)
Gd3 C105 C108 Gd5 -22.4(3)
Gd6 C105 C108 Gd5 -32.9(3)
C103 Gd4 C108 C101 -126.4(6)
C86 Gd4 C108 C101 -96.5(5)
C61 Gd4 C108 C101 -60.8(4)
C80 Gd4 C108 C101 -27.7(4)
C105 Gd4 C108 C101 116.7(6)
C98 Gd4 C108 C101 -156.9(5)
C95 Gd4 C108 C101 -114.5(5)
C89 Gd4 C108 C101 30.7(4)
C96 Gd4 C108 C101 143.3(5)
C48 Gd4 C108 C101 -8.4(4)
C86 Gd4 C108 C103 30.0(4)
C101 Gd4 C108 C103 126.4(6)
C61 Gd4 C108 C103 65.7(4)
C80 Gd4 C108 C103 98.8(5)
C105 Gd4 C108 C103 -116.9(6)
C98 Gd4 C108 C103 -30.5(4)
C95 Gd4 C108 C103 11.9(4)
C89 Gd4 C108 C103 157.2(5)
C96 Gd4 C108 C103 -90.3(4)
C48 Gd4 C108 C103 118.0(5)
C103 Gd4 C108 C105 116.9(6)
C86 Gd4 C108 C105 146.8(5)
C101 Gd4 C108 C105 -116.7(6)
C61 Gd4 C108 C105 -177.5(5)
C80 Gd4 C108 C105 -144.4(5)
C98 Gd4 C108 C105 86.4(4)
C95 Gd4 C108 C105 128.7(4)
C89 Gd4 C108 C105 -86.0(4)
C96 Gd4 C108 C105 26.6(4)
C48 Gd4 C108 C105 -125.1(4)
C103 Gd4 C108 Gd5 144.6(7)
C86 Gd4 C108 Gd5 174.6(7)
C101 Gd4 C108 Gd5 -89.0(7)
C61 Gd4 C108 Gd5 -149.7(7)
C80 Gd4 C108 Gd5 -116.6(6)
C105 Gd4 C108 Gd5 27.7(7)
C98 Gd4 C108 Gd5 114.1(6)
C95 Gd4 C108 Gd5 156.5(7)
C89 Gd4 C108 Gd5 -58.2(6)
C96 Gd4 C108 Gd5 54.4(6)
C48 Gd4 C108 Gd5 -97.4(6)
C105 Gd5 C108 C101 124.3(6)
C99 Gd5 C108 C101 94.0(4)
C88 Gd5 C108 C101 57.3(4)
C89 Gd5 C108 C101 26.6(4)
C96 Gd5 C108 C101 156.3(5)
C103 Gd5 C108 C101 -119.4(6)
C107 Gd5 C108 C101 111.5(4)
C100 Gd5 C108 C101 142.0(4)
C80 Gd5 C108 C101 -30.6(3)
C105 Gd5 C108 C103 -116.3(6)
C99 Gd5 C108 C103 -146.6(5)
C101 Gd5 C108 C103 119.4(6)
C88 Gd5 C108 C103 176.7(5)
C89 Gd5 C108 C103 146.0(5)
C96 Gd5 C108 C103 -84.4(4)
C107 Gd5 C108 C103 -129.1(4)
C100 Gd5 C108 C103 -98.6(4)
C80 Gd5 C108 C103 88.8(4)
C99 Gd5 C108 C105 -30.3(4)
C101 Gd5 C108 C105 -124.3(6)
C88 Gd5 C108 C105 -67.0(4)
C89 Gd5 C108 C105 -97.7(4)
C96 Gd5 C108 C105 32.0(4)
C103 Gd5 C108 C105 116.3(6)
C107 Gd5 C108 C105 -12.8(4)
C100 Gd5 C108 C105 17.7(4)
C80 Gd5 C108 C105 -154.9(5)
C105 Gd5 C108 Gd4 -149.8(7)
C99 Gd5 C108 Gd4 179.9(7)
C101 Gd5 C108 Gd4 85.9(7)
C88 Gd5 C108 Gd4 143.2(7)
C89 Gd5 C108 Gd4 112.5(6)
C96 Gd5 C108 Gd4 -117.8(7)
C103 Gd5 C108 Gd4 -33.5(7)
C107 Gd5 C108 Gd4 -162.6(7)
C100 Gd5 C108 Gd4 -132.1(7)
C80 Gd5 C108 Gd4 55.3(6)
C76 C91 C109 C110 -146.6(6)
C90 C91 C109 C110 2.7(9)
Gd3 C91 C109 C110 -61.2(6)
Gd6 C91 C109 C110 -82.2(7)
C76 C91 C109 C69 -0.2(6)
C90 C91 C109 C69 149.1(5)
Gd3 C91 C109 C69 85.2(5)
Gd6 C91 C109 C69 64.2(5)
C76 C91 C109 Gd3 -85.4(5)
C90 C91 C109 Gd3 63.9(7)
Gd6 C91 C109 Gd3 -21.0(3)
C76 C91 C109 Gd6 -64.4(6)
C90 C91 C109 Gd6 84.9(7)
Gd3 C91 C109 Gd6 21.0(3)
C93 C69 C109 C110 1.4(9)
C85 C69 C109 C110 148.3(6)
Gd6 C69 C109 C110 59.9(6)
Gd3 C69 C109 C110 50.0(5)
Gd1 C69 C109 C110 74.4(6)
C93 C69 C109 C91 -145.3(5)
C85 C69 C109 C91 1.6(6)
Gd6 C69 C109 C91 -86.8(5)
Gd3 C69 C109 C91 -96.7(5)
Gd1 C69 C109 C91 -72.3(5)
C93 C69 C109 Gd3 -48.6(6)
C85 C69 C109 Gd3 98.3(4)
Gd6 C69 C109 Gd3 9.9(4)
Gd1 C69 C109 Gd3 24.4(3)
C93 C69 C109 Gd6 -58.5(6)
C85 C69 C109 Gd6 88.4(5)
Gd3 C69 C109 Gd6 -9.9(4)
Gd1 C69 C109 Gd6 14.5(4)
C100 Gd3 C109 C110 -35.9(5)
C96 Gd3 C109 C110 -75.2(5)
C107 Gd3 C109 C110 -21.4(5)
C104 Gd3 C109 C110 36.5(4)
C69 Gd3 C109 C110 -131.5(6)
C93 Gd3 C109 C110 -108.5(5)
C105 Gd3 C109 C110 -74.3(5)
C99 Gd3 C109 C110 -45.8(6)
C91 Gd3 C109 C110 121.6(7)
C102 Gd3 C109 C110 9.0(5)
C100 Gd3 C109 C91 -157.5(5)
C110 Gd3 C109 C91 -121.6(7)
C96 Gd3 C109 C91 163.2(5)
C107 Gd3 C109 C91 -143.0(5)
C104 Gd3 C109 C91 -85.1(5)
C69 Gd3 C109 C91 106.9(6)
C93 Gd3 C109 C91 129.9(5)
C105 Gd3 C109 C91 164.2(5)
C99 Gd3 C109 C91 -167.4(5)
C102 Gd3 C109 C91 -112.6(5)
C100 Gd3 C109 C69 95.6(5)
C110 Gd3 C109 C69 131.5(6)
C96 Gd3 C109 C69 56.3(4)
C107 Gd3 C109 C69 110.1(5)
C104 Gd3 C109 C69 168.0(5)
C93 Gd3 C109 C69 23.0(4)
C105 Gd3 C109 C69 57.2(5)
C99 Gd3 C109 C69 85.7(5)
C91 Gd3 C109 C69 -106.9(6)
C102 Gd3 C109 C69 140.5(4)
C100 Gd3 C109 Gd6 121.0(10)
C110 Gd3 C109 Gd6 156.9(11)
C96 Gd3 C109 Gd6 81.7(9)
C107 Gd3 C109 Gd6 135.5(11)
C104 Gd3 C109 Gd6 -166.6(10)
C69 Gd3 C109 Gd6 25.4(10)
C93 Gd3 C109 Gd6 48.4(9)
C105 Gd3 C109 Gd6 82.6(10)
C99 Gd3 C109 Gd6 111.1(11)
C91 Gd3 C109 Gd6 -81.5(10)
C102 Gd3 C109 Gd6 165.9(11)
C93 Gd6 C109 C110 -100.8(5)
C69 Gd6 C109 C110 -131.3(6)
C96 Gd6 C109 C110 -60.4(5)
C100 Gd6 C109 C110 -27.4(4)
C98 Gd6 C109 C110 -116.7(5)
C85 Gd6 C109 C110 -171.4(5)
C105 Gd6 C109 C110 -52.2(6)
C91 Gd6 C109 C110 121.3(6)
C76 Gd6 C109 C110 153.1(5)
C103 Gd6 C109 C110 -102.7(7)
C93 Gd6 C109 C91 137.9(6)
C69 Gd6 C109 C91 107.3(6)
C96 Gd6 C109 C91 178.2(5)
C100 Gd6 C109 C91 -148.7(5)
C110 Gd6 C109 C91 -121.3(6)
C98 Gd6 C109 C91 122.0(5)
C85 Gd6 C109 C91 67.3(4)
C105 Gd6 C109 C91 -173.6(5)
C76 Gd6 C109 C91 31.8(4)
C103 Gd6 C109 C91 135.9(6)
C93 Gd6 C109 C69 30.6(4)
C96 Gd6 C109 C69 70.9(5)
C100 Gd6 C109 C69 104.0(5)
C110 Gd6 C109 C69 131.3(6)
C98 Gd6 C109 C69 14.7(4)
C85 Gd6 C109 C69 -40.0(4)
C105 Gd6 C109 C69 79.1(5)
C91 Gd6 C109 C69 -107.3(6)
C76 Gd6 C109 C69 -75.5(4)
C103 Gd6 C109 C69 28.6(6)
C93 Gd6 C109 Gd3 -121.2(11)
C69 Gd6 C109 Gd3 -151.7(11)
C96 Gd6 C109 Gd3 -80.8(10)
C100 Gd6 C109 Gd3 -47.8(9)
C110 Gd6 C109 Gd3 -20.4(10)
C98 Gd6 C109 Gd3 -137.1(11)
C85 Gd6 C109 Gd3 168.3(10)
C105 Gd6 C109 Gd3 -72.6(10)
C91 Gd6 C109 Gd3 100.9(10)
C76 Gd6 C109 Gd3 132.7(10)
C103 Gd6 C109 Gd3 -123.1(12)
C91 C109 C110 C100 142.3(6)
C69 C109 C110 C100 0.3(9)
Gd3 C109 C110 C100 60.5(5)
Gd6 C109 C110 C100 52.2(6)
C91 C109 C110 C104 -8.6(9)
C69 C109 C110 C104 -150.6(6)
Gd3 C109 C110 C104 -90.5(6)
Gd6 C109 C110 C104 -98.7(6)
C91 C109 C110 Gd3 81.9(6)
C69 C109 C110 Gd3 -60.2(6)
Gd6 C109 C110 Gd3 -8.2(4)
C91 C109 C110 Gd6 90.1(6)
C69 C109 C110 Gd6 -51.9(5)
Gd3 C109 C110 Gd6 8.2(4)
C96 C100 C110 C109 -4.2(9)
C107 C100 C110 C109 -143.8(6)
Gd3 C100 C110 C109 -67.8(6)
Gd6 C100 C110 C109 -49.9(6)
Gd2 C100 C110 C109 -93.2(6)
Gd5 C100 C110 C109 -69.2(6)
C96 C100 C110 C104 145.5(6)
C107 C100 C110 C104 5.8(9)
Gd3 C100 C110 C104 81.8(6)
Gd6 C100 C110 C104 99.8(6)
Gd2 C100 C110 C104 56.5(7)
Gd5 C100 C110 C104 80.5(7)
C96 C100 C110 Gd3 63.6(6)
C107 C100 C110 Gd3 -76.0(6)
Gd6 C100 C110 Gd3 17.9(3)
Gd2 C100 C110 Gd3 -25.4(4)
Gd5 C100 C110 Gd3 -1.4(4)
C96 C100 C110 Gd6 45.7(6)
C107 C100 C110 Gd6 -93.9(6)
Gd3 C100 C110 Gd6 -17.9(3)
Gd2 C100 C110 Gd6 -43.3(4)
Gd5 C100 C110 Gd6 -19.3(4)
C87 C104 C110 C109 5.4(9)
C78 C104 C110 C109 147.8(6)
Gd3 C104 C110 C109 83.2(6)
C87 C104 C110 C100 -145.1(6)
C78 C104 C110 C100 -2.7(9)
Gd3 C104 C110 C100 -67.4(6)
C87 C104 C110 Gd3 -77.7(7)
C78 C104 C110 Gd3 64.7(7)
C87 C104 C110 Gd6 -66.6(8)
C78 C104 C110 Gd6 75.8(7)
Gd3 C104 C110 Gd6 11.1(4)
C100 Gd3 C110 C109 124.7(6)
C96 Gd3 C110 C109 94.1(5)
C107 Gd3 C110 C109 157.3(5)
C104 Gd3 C110 C109 -115.0(7)
C69 Gd3 C110 C109 28.4(4)
C93 Gd3 C110 C109 58.9(5)
C105 Gd3 C110 C109 112.9(5)
C99 Gd3 C110 C109 141.5(5)
C91 Gd3 C110 C109 -30.1(4)
C102 Gd3 C110 C109 -170.8(5)
C96 Gd3 C110 C100 -30.5(4)
C109 Gd3 C110 C100 -124.7(6)
C107 Gd3 C110 C100 32.7(4)
C104 Gd3 C110 C100 120.3(7)
C69 Gd3 C110 C100 -96.2(5)
C93 Gd3 C110 C100 -65.8(4)
C105 Gd3 C110 C100 -11.7(4)
C99 Gd3 C110 C100 16.9(4)
C91 Gd3 C110 C100 -154.8(5)
C102 Gd3 C110 C100 64.6(4)
C100 Gd3 C110 C104 -120.3(7)
C96 Gd3 C110 C104 -150.8(6)
C109 Gd3 C110 C104 115.0(7)
C107 Gd3 C110 C104 -87.7(5)
C69 Gd3 C110 C104 143.5(5)
C93 Gd3 C110 C104 173.9(5)
C105 Gd3 C110 C104 -132.0(5)
C99 Gd3 C110 C104 -103.4(5)
C91 Gd3 C110 C104 84.9(5)
C102 Gd3 C110 C104 -55.7(5)
C100 Gd3 C110 Gd6 98.1(12)
C96 Gd3 C110 Gd6 67.6(12)
C109 Gd3 C110 Gd6 -26.5(13)
C107 Gd3 C110 Gd6 130.8(12)
C104 Gd3 C110 Gd6 -141.6(12)
C69 Gd3 C110 Gd6 1.9(11)
C93 Gd3 C110 Gd6 32.3(11)
C105 Gd3 C110 Gd6 86.4(12)
C99 Gd3 C110 Gd6 115.0(12)
C91 Gd3 C110 Gd6 -56.6(12)
C102 Gd3 C110 Gd6 162.7(12)
C93 Gd6 C110 C109 68.8(5)
C69 Gd6 C110 C109 31.0(4)
C96 Gd6 C110 C109 107.5(5)
C100 Gd6 C110 C109 133.0(6)
C98 Gd6 C110 C109 69.6(6)
C85 Gd6 C110 C109 7.1(4)
C105 Gd6 C110 C109 129.3(5)
C91 Gd6 C110 C109 -31.9(4)
C76 Gd6 C110 C109 -20.3(4)
C103 Gd6 C110 C109 98.2(6)
C93 Gd6 C110 C100 -64.2(5)
C69 Gd6 C110 C100 -102.0(5)
C96 Gd6 C110 C100 -25.5(4)
C109 Gd6 C110 C100 -133.0(6)
C98 Gd6 C110 C100 -63.4(5)
C85 Gd6 C110 C100 -125.9(5)
C105 Gd6 C110 C100 -3.7(4)
C91 Gd6 C110 C100 -164.9(5)
C76 Gd6 C110 C100 -153.3(5)
C103 Gd6 C110 C100 -34.8(6)
C93 Gd6 C110 C104 179.6(6)
C69 Gd6 C110 C104 141.8(6)
C96 Gd6 C110 C104 -141.7(6)
C109 Gd6 C110 C104 110.8(7)
C100 Gd6 C110 C104 -116.2(7)
C98 Gd6 C110 C104 -179.6(6)
C85 Gd6 C110 C104 117.9(6)
C105 Gd6 C110 C104 -119.9(6)
C91 Gd6 C110 C104 78.9(5)
C76 Gd6 C110 C104 90.5(5)
C103 Gd6 C110 C104 -151.0(6)
C93 Gd6 C110 Gd3 -139.9(14)
C69 Gd6 C110 Gd3 -177.7(14)
C96 Gd6 C110 Gd3 -101.3(13)
C109 Gd6 C110 Gd3 151.3(13)
C100 Gd6 C110 Gd3 -75.8(12)
C98 Gd6 C110 Gd3 -139.2(14)
C85 Gd6 C110 Gd3 158.4(13)
C105 Gd6 C110 Gd3 -79.5(12)
C91 Gd6 C110 Gd3 119.3(12)
C76 Gd6 C110 Gd3 130.9(13)
C103 Gd6 C110 Gd3 -110.5(14)
